data_4338364
loop_
_publ_author_name
'Uehara, Kazuhiro'
'Miyachi, Takuya'
'Mizuno, Noritaka'

_publ_section_title
;
 Amphiprotic Properties of a Bis(\m-hydroxo)divanadium(IV)-Substituted
 \g-Keggin-Type Silicodecatungstate Containing Two Different Kinds of
 Hydroxyl Moieties.
;
_journal_issue 10
_journal_name_full 'Inorganic chemistry'
_journal_page_first 5341
_journal_page_last 5347
_journal_paper_doi 10.1021/ic500642v
_journal_volume 53
_journal_year 2014
_chemical_absolute_configuration unk
_chemical_formula_moiety 'C66 N4 O40 Si1 V2 W10'
_chemical_formula_sum 'C66 H0 N4 O40 Si V2 W10'
_chemical_formula_weight 3457.17
_space_group_IT_number 33
_symmetry_cell_setting orthorhombic
_symmetry_space_group_name_Hall 'P 2c -2n'
_symmetry_space_group_name_H-M 'P n a 21'
_audit_creation_date 2012-09-19T10:28:08-00:00
_audit_creation_method 'WinGX routine CIF_UPDATE'
_cell_angle_alpha 90
_cell_angle_beta 90
_cell_angle_gamma 90
_cell_formula_units_Z 4
_cell_length_a 24.6843(4)
_cell_length_b 25.0863(5)
_cell_length_c 17.2103(3)
_cell_measurement_reflns_used 0
_cell_measurement_temperature 123(2)
_cell_measurement_theta_max 0
_cell_measurement_theta_min 0
_cell_volume 10657.3(3)
_computing_molecular_graphics 'Ortep-3 for Windows (Farrugia, 1997)'
_computing_publication_material 'WinGX publication routines (Farrugia, 1999)'
_computing_structure_refinement 'SHELXL-97 (Sheldrick, 1997)'
_computing_structure_solution 'SHELXS-86 (Sheldrick, 1986)'
_diffrn_ambient_temperature 123
_diffrn_measured_fraction_theta_full 0.971
_diffrn_measured_fraction_theta_max 0.971
_diffrn_radiation_probe x-ray
_diffrn_radiation_type MoK\a
_diffrn_radiation_wavelength 0.71069
_diffrn_reflns_av_R_equivalents 0
_diffrn_reflns_limit_h_max 34
_diffrn_reflns_limit_h_min 0
_diffrn_reflns_limit_k_max 34
_diffrn_reflns_limit_k_min 0
_diffrn_reflns_limit_l_max 22
_diffrn_reflns_limit_l_min 0
_diffrn_reflns_number 14965
_diffrn_reflns_theta_full 29.56
_diffrn_reflns_theta_max 29.56
_diffrn_reflns_theta_min 1.82
_exptl_absorpt_coefficient_mu 10.991
_exptl_absorpt_correction_type none
_exptl_crystal_colour 'dark brown'
_exptl_crystal_density_diffrn 2.155
_exptl_crystal_density_method 'not measured'
_exptl_crystal_description prism
_exptl_crystal_F_000 6176
_exptl_crystal_size_max 0.1
_exptl_crystal_size_mid 0.1
_exptl_crystal_size_min 0.1
_refine_diff_density_max 5.194
_refine_diff_density_min -1.955
_refine_ls_abs_structure_details 'Flack H D (1983), Acta Cryst. A39, 876-881'
_refine_ls_abs_structure_Flack 0.11(3)
_refine_ls_extinction_method none
_refine_ls_goodness_of_fit_ref 1.053
_refine_ls_hydrogen_treatment noref
_refine_ls_matrix_type full
_refine_ls_number_parameters 311
_refine_ls_number_reflns 14965
_refine_ls_number_restraints 22
_refine_ls_restrained_S_all 1.063
_refine_ls_R_factor_gt 0.0825
_refine_ls_shift/su_max 0.001
_refine_ls_structure_factor_coef Fsqd
_refine_ls_weighting_details 'calc w=1/[\s^2^(Fo^2^)+(0.0925P)^2^+287.6633P] where P=(Fo^2^+2Fc^2^)/3'
_refine_ls_weighting_scheme calc
_refine_ls_wR_factor_ref 0.2354
_reflns_number_gt 10815
_reflns_number_total 14965
_reflns_threshold_expression >2sigma(I)
_cod_data_source_file ic500642v_si_001.cif
_cod_data_source_block 2Et
_cod_depositor_comments 'Adding full bibliography for 4338363--4338368.cif.'
_cod_database_code 4338364

loop_
_symmetry_equiv_pos_as_xyz
'x, y, z'
'-x+1/2, y+1/2, z+1/2'
'x+1/2, -y+1/2, z'
'-x, -y, z+1/2'

loop_
_atom_site_label
_atom_site_type_symbol
_atom_site_fract_x
_atom_site_fract_y
_atom_site_fract_z
_atom_site_U_iso_or_equiv
_atom_site_adp_type
_atom_site_occupancy
_atom_site_calc_flag
_atom_site_refinement_flags
C1 C 0.167(2) 0.862(2) 0.282(3) 0.096(13) Uiso 1 d .
C2 C 0.1054(19) 0.8405(19) 0.248(3) 0.094(13) Uiso 1 d .
C101 C 0.0325 1.0498 0.1816 0.103 Uiso 1 d .
C102 C 0.0107 1.1011 0.2246 0.102 Uiso 1 d .
C103 C 0.0457 1.1189 0.2846 0.098 Uiso 1 d .
C104 C 0.0921 1.143 0.253 0.104 Uiso 1 d .
C105 C -0.0586 1.0303 0.1944 0.111 Uiso 0.44 d P
C106 C -0.0412 0.9604 0.2111 0.111 Uiso 0.44 d P
C107 C -0.0406 0.9177 0.1737 0.111 Uiso 0.44 d P
C108 C -0.0363 0.8649 0.1659 0.111 Uiso 0.44 d P
C155 C -0.0416 0.9994 0.1438 0.111 Uiso 0.56 d P
C156 C -0.0117 0.9534 0.1769 0.111 Uiso 0.56 d P
C157 C -0.0765 0.9239 0.2203 0.111 Uiso 0.56 d P
C158 C -0.0573 0.8849 0.2541 0.111 Uiso 0.56 d P
C109 C -0.0287 1.0889 0.0627 0.106 Uiso 0.56 d P
C110 C 0.0026 1.1257 0.0222 0.106 Uiso 0.56 d P
C111 C -0.0264 1.1666 -0.0081 0.106 Uiso 0.56 d P
C112 C 0.0314 1.1555 -0.096 0.106 Uiso 0.56 d P
C159 C -0.0282 1.06 0.0626 0.106 Uiso 0.44 d P
C160 C 0.018 1.0975 0.0118 0.106 Uiso 0.44 d P
C161 C -0.0072 1.1277 -0.0375 0.106 Uiso 0.44 d P
C162 C -0.068 1.1642 -0.0276 0.106 Uiso 0.44 d P
C113 C 0.0464 1.0112 0.0453 0.119 Uiso 0.52 d PD
C114 C 0.008 0.9637 -0.0237 0.119 Uiso 0.52 d PD
C115 C 0.0682 0.9573 -0.0779 0.119 Uiso 0.52 d P
C116 C 0.0035 0.917 -0.1314 0.119 Uiso 0.52 d P
C163 C 0.0412 0.9914 0.0877 0.119 Uiso 0.48 d PD
C164 C -0.0045 0.9316 0.061 0.119 Uiso 0.48 d PD
C165 C 0.0356 0.9082 0.01 0.119 Uiso 0.48 d P
C166 C 0.0531 0.9202 -0.0447 0.119 Uiso 0.48 d P
N201 N 0.5114 0.9244 0.1385 0.106 Uiso 0.51 d PD
N251 N 0.5185 0.9491 0.1716 0.106 Uiso 0.49 d PD
C201 C 0.4912 0.9928 0.2091 0.106 Uiso 0.51 d P
C202 C 0.5084 1.0392 0.1657 0.106 Uiso 0.51 d P
C203 C 0.5056 1.0676 0.061 0.106 Uiso 0.51 d P
C204 C 0.4843 1.1424 0.0955 0.106 Uiso 0.51 d P
C251 C 0.4754 0.9893 0.1677 0.106 Uiso 0.49 d P
C252 C 0.4844 1.0327 0.133 0.106 Uiso 0.49 d P
C253 C 0.4572 1.0994 0.1274 0.106 Uiso 0.49 d P
C254 C 0.3952 1.1164 0.1237 0.106 Uiso 0.49 d P
C205 C 0.5678 0.9366 0.1626 0.1 Uiso 0.47 d P
C255 C 0.5811 0.9536 0.1872 0.1 Uiso 0.47 d P
C207 C 0.6474 0.9466 0.25 0.1 Uiso 0.47 d PD
C208 C 0.6142 0.8963 0.3062 0.1 Uiso 0.47 d PD
C206 C 0.5711 0.9541 0.2432 0.1 Uiso 0.53 d P
C256 C 0.5793 0.9449 0.2639 0.1 Uiso 0.53 d P
C257 C 0.643 0.9553 0.2901 0.1 Uiso 0.53 d PD
C258 C 0.6819 0.9309 0.37 0.1 Uiso 0.53 d PD
C209 C 0.517 0.9452 0.0815 0.113 Uiso 0.5 d P
C210 C 0.4617 0.8977 0.0241 0.113 Uiso 0.5 d P
C211 C 0.4526 0.9539 -0.0555 0.113 Uiso 0.5 d P
C212 C 0.4568 0.9401 -0.1281 0.113 Uiso 0.5 d P
C259 C 0.5098 0.9048 0.0608 0.113 Uiso 0.5 d P
C260 C 0.4392 0.8909 0.0454 0.113 Uiso 0.5 d P
C261 C 0.4544 0.8818 -0.0542 0.113 Uiso 0.5 d P
C262 C 0.4136 0.9158 -0.0845 0.113 Uiso 0.5 d P
C213 C 0.488 0.8899 0.1994 0.117 Uiso 0.74 d PD
C214 C 0.51 0.8414 0.1752 0.117 Uiso 0.74 d PD
C215 C 0.477 0.8063 0.2135 0.117 Uiso 0.74 d P
C216 C 0.4548 0.7831 0.2798 0.117 Uiso 0.74 d P
C263 C 0.4896 0.8948 0.1708 0.117 Uiso 0.26 d PD
C264 C 0.4457 0.8506 0.1628 0.117 Uiso 0.26 d PD
C265 C 0.4229 0.8037 0.1487 0.117 Uiso 0.26 d P
C266 C 0.4808 0.7582 0.22 0.117 Uiso 0.26 d P
N301 N 0.2662 0.7814 0.041 0.079 Uiso 1 d .
C301 C 0.2105 0.7671 0.0138 0.09 Uiso 0.65 d P
C302 C 0.165 0.7983 0.0531 0.09 Uiso 0.65 d P
C303 C 0.1136 0.7859 0.014 0.09 Uiso 0.65 d P
C304 C 0.0944 0.7322 -0.0293 0.09 Uiso 0.65 d P
C351 C 0.2096 0.7525 0.0432 0.09 Uiso 0.35 d P
C352 C 0.1667 0.7778 0.1168 0.09 Uiso 0.35 d P
C353 C 0.1125 0.7473 0.0849 0.09 Uiso 0.35 d P
C354 C 0.1026 0.751 0.0065 0.09 Uiso 0.35 d P
C305 C 0.2663 0.8392 0.031 0.083 Uiso 0.61 d PD
C306 C 0.2672 0.863 -0.062 0.083 Uiso 0.61 d PD
C307 C 0.2712 0.9073 -0.0777 0.083 Uiso 0.61 d P
C308 C 0.2126 0.9593 -0.0446 0.083 Uiso 0.61 d P
C355 C 0.2836 0.8437 0.0055 0.083 Uiso 0.39 d PD
C356 C 0.3142 0.9012 -0.026 0.083 Uiso 0.39 d PD
C357 C 0.2567 0.9513 -0.0345 0.083 Uiso 0.39 d P
C358 C 0.2315 0.9297 -0.1145 0.083 Uiso 0.39 d P
C309 C 0.297 0.7525 -0.0148 0.065 Uiso 0.36 d P
C310 C 0.3785 0.7542 -0.0516 0.065 Uiso 0.36 d P
C311 C 0.3986 0.7206 -0.0489 0.065 Uiso 0.36 d P
C312 C 0.3999 0.6544 -0.0666 0.065 Uiso 0.36 d P
C359 C 0.3072 0.7499 -0.0004 0.065 Uiso 0.64 d P
C360 C 0.3636 0.7573 0.0168 0.065 Uiso 0.64 d P
C361 C 0.4099 0.715 -0.0197 0.065 Uiso 0.64 d P
C362 C 0.3722 0.6637 -0.0161 0.065 Uiso 0.64 d P
C313 C 0.2612 0.7902 0.1282 0.092 Uiso 0.48 d P
C314 C 0.282 0.695 0.1644 0.092 Uiso 0.48 d P
C315 C 0.2794 0.7063 0.2446 0.092 Uiso 0.48 d P
C316 C 0.3271 0.6548 0.2568 0.092 Uiso 0.48 d P
C363 C 0.2741 0.7722 0.1223 0.092 Uiso 0.52 d P
C364 C 0.2684 0.7328 0.1592 0.092 Uiso 0.52 d P
C365 C 0.264 0.7475 0.24 0.092 Uiso 0.52 d P
C366 C 0.2972 0.7102 0.2838 0.092 Uiso 0.52 d P
N401 N 0.2773 1.2408 0.1163 0.079 Uiso 1 d D
C401 C 0.2446 1.1936 0.1183 0.091 Uiso 1 d .
C402 C 0.1959 1.1959 0.0574 0.104 Uiso 1 d .
C403 C 0.1736 1.123 0.0346 0.105 Uiso 1 d .
C404 C 0.2129 1.0874 -0.0102 0.093 Uiso 0.61 d P
C454 C 0.1748 1.085 -0.0112 0.093 Uiso 0.39 d P
C405 C 0.3155 1.2214 0.1796 0.092 Uiso 0.75 d P
C406 C 0.3661 1.266 0.1908 0.092 Uiso 0.75 d P
C407 C 0.4073 1.2418 0.2581 0.092 Uiso 0.75 d P
C408 C 0.3912 1.3041 0.2744 0.092 Uiso 0.75 d P
C455 C 0.2928 1.2552 0.1767 0.092 Uiso 0.25 d P
C456 C 0.3115 1.2846 0.2656 0.092 Uiso 0.25 d P
C457 C 0.3702 1.2661 0.2711 0.092 Uiso 0.25 d P
C458 C 0.4331 1.2464 0.2777 0.092 Uiso 0.25 d P
C409 C 0.2896 1.2636 0.0427 0.102 Uiso 0.49 d P
C410 C 0.3496 1.2264 0.0196 0.102 Uiso 0.49 d P
C411 C 0.3622 1.2288 -0.0495 0.102 Uiso 0.49 d P
C412 C 0.3451 1.2123 -0.1401 0.102 Uiso 0.49 d P
C459 C 0.302 1.2447 0.0412 0.102 Uiso 0.51 d P
C460 C 0.3312 1.2087 -0.0015 0.102 Uiso 0.51 d P
C461 C 0.3863 1.2117 -0.0746 0.102 Uiso 0.51 d P
C462 C 0.314 1.1933 -0.1095 0.102 Uiso 0.51 d P
C413 C 0.2422 1.2897 0.1229 0.112 Uiso 0.8 d PD
C414 C 0.2185 1.3072 0.2244 0.112 Uiso 0.8 d P
C415 C 0.1631 1.3182 0.2131 0.112 Uiso 0.8 d P
C416 C 0.1149 1.3108 0.2702 0.112 Uiso 0.8 d P
C463 C 0.2179 1.2819 0.132 0.112 Uiso 0.2 d PD
C464 C 0.1922 1.2717 0.1865 0.112 Uiso 0.2 d P
C465 C 0.1755 1.245 0.2518 0.112 Uiso 0.2 d P
C466 C 0.1047 1.2184 0.2196 0.112 Uiso 0.2 d P
N101 N 0.0007 1.0318 0.1083 0.093 Uiso 1 d .
O140 O 0.2970(9) 1.0544(9) 0.4027(14) 0.061(5) Uiso 1 d .
O101 O 0.0588(14) 0.9548(13) 0.318(2) 0.104(10) Uiso 1 d .
O102 O 0.1451(11) 0.9446(11) 0.1262(17) 0.081(7) Uiso 1 d .
O103 O 0.1597(11) 0.8815(11) 0.5753(18) 0.083(7) Uiso 1 d .
O104 O 0.3527(9) 0.8709(9) 0.1699(14) 0.061(5) Uiso 1 d .
O105 O 0.3127(9) 1.0867(9) 0.1209(16) 0.067(6) Uiso 1 d .
O106 O 0.1253(14) 1.1005(14) 0.527(2) 0.112(10) Uiso 1 d .
O107 O 0.3007(8) 0.7924(8) 0.4176(13) 0.055(4) Uiso 1 d .
O108 O 0.2361(11) 1.1895(11) 0.3343(17) 0.081(7) Uiso 1 d .
O109 O 0.3508(14) 0.9397(13) 0.654(2) 0.101(9) Uiso 1 d .
O110 O 0.4762(12) 0.9285(12) 0.3876(19) 0.090(8) Uiso 1 d .
O111 O 0.4431(12) 1.1144(12) 0.3407(19) 0.090(8) Uiso 1 d .
O112 O 0.3199(14) 1.1241(14) 0.610(2) 0.108(10) Uiso 1 d .
O113 O 0.1646(8) 0.9125(8) 0.2812(12) 0.050(4) Uiso 1 d .
O114 O 0.1494(8) 1.0120(8) 0.2640(14) 0.060(5) Uiso 1 d .
O115 O 0.1308(10) 0.9183(10) 0.4335(16) 0.074(6) Uiso 1 d .
O116 O 0.2482(8) 0.9148(8) 0.1776(13) 0.052(4) Uiso 1 d .
O117 O 0.2320(9) 1.0202(8) 0.1542(13) 0.059(5) Uiso 1 d .
O118 O 0.1099(10) 1.0227(10) 0.4138(16) 0.073(6) Uiso 1 d .
O119 O 0.2329(9) 0.8809(9) 0.4489(14) 0.061(5) Uiso 1 d .
O120 O 0.2948(7) 0.8734(7) 0.3126(11) 0.043(4) Uiso 1 d .
O121 O 0.3323(8) 0.9807(8) 0.1646(13) 0.058(5) Uiso 1 d .
O122 O 0.2573(9) 1.0957(9) 0.2650(15) 0.067(6) Uiso 1 d .
O123 O 0.1933(8) 1.0980(8) 0.3995(13) 0.056(5) Uiso 1 d .
O124 O 0.1564(9) 0.9877(9) 0.5424(15) 0.069(6) Uiso 1 d .
O125 O 0.2537(8) 0.9447(8) 0.5654(13) 0.054(5) Uiso 1 d .
O126 O 0.3815(8) 0.9407(8) 0.2915(12) 0.051(4) Uiso 1 d .
O127 O 0.3621(9) 1.0533(9) 0.2663(14) 0.061(5) Uiso 1 d .
O128 O 0.2382(10) 1.0645(9) 0.5415(15) 0.068(6) Uiso 1 d .
O129 O 0.3218(10) 0.8737(10) 0.5263(16) 0.070(6) Uiso 1 d .
O130 O 0.3809(9) 0.8697(9) 0.4001(14) 0.061(5) Uiso 1 d .
O131 O 0.3362(10) 1.1381(10) 0.3443(16) 0.070(6) Uiso 1 d .
O132 O 0.2768(10) 1.1461(10) 0.4678(16) 0.072(6) Uiso 1 d .
O133 O 0.3998(9) 0.9438(9) 0.5098(15) 0.066(6) Uiso 1 d .
O134 O 0.4097(9) 1.0147(9) 0.3906(15) 0.066(6) Uiso 1 d .
O135 O 0.3759(12) 1.1055(12) 0.4739(19) 0.088(8) Uiso 1 d .
O136 O 0.3328(12) 1.0194(11) 0.5529(19) 0.087(8) Uiso 1 d .
O137 O 0.2143(9) 0.9877(9) 0.4191(14) 0.063(5) Uiso 1 d .
O138 O 0.2756(7) 0.9845(7) 0.2897(11) 0.044(4) Uiso 1 d .
O139 O 0.3148(7) 0.9502(7) 0.4252(12) 0.048(4) Uiso 1 d .
Si1 Si 0.2754(3) 0.9932(3) 0.3832(6) 0.0423(14) Uiso 1 d .
W103 W 0.18536(6) 0.92392(6) 0.5016(4) 0.0645(4) Uani 1 d .
W104 W 0.31568(5) 0.91786(5) 0.2210(4) 0.0530(3) Uani 1 d .
W105 W 0.29487(6) 1.04439(5) 0.1921(4) 0.0592(3) Uani 1 d .
W106 W 0.16403(7) 1.05191(6) 0.4751(4) 0.0698(4) Uani 1 d .
W107 W 0.30408(5) 0.85857(4) 0.4145(4) 0.0555(3) Uani 1 d .
W108 W 0.25773(6) 1.13052(5) 0.3561(4) 0.0654(4) Uani 1 d .
W109 W 0.33063(7) 0.94411(6) 0.5563(4) 0.0669(4) Uani 1 d .
W110 W 0.40786(5) 0.94091(5) 0.3967(4) 0.0637(3) Uani 1 d .
W111 W 0.38340(7) 1.08547(6) 0.3604(5) 0.0826(5) Uani 1 d .
W112 W 0.30944(10) 1.08932(6) 0.5233(4) 0.0919(6) Uani 1 d .
V101 V 0.1201(2) 0.9660(3) 0.3428(6) 0.0720(16) Uani 1 d .
V102 V 0.1878(2) 0.9608(2) 0.1929(6) 0.0606(13) Uani 1 d .

loop_
_atom_site_aniso_label
_atom_site_aniso_U_11
_atom_site_aniso_U_22
_atom_site_aniso_U_33
_atom_site_aniso_U_23
_atom_site_aniso_U_13
_atom_site_aniso_U_12
W103 0.0651(8) 0.0657(8) 0.0627(8) 0.0184(6) 0.0159(7) 0.0036(6)
W104 0.0572(6) 0.0451(5) 0.0568(7) 0.0037(5) 0.0080(6) 0.0041(5)
W105 0.0705(8) 0.0475(6) 0.0597(7) 0.0135(5) 0.0129(6) 0.0062(5)
W106 0.0819(9) 0.0675(8) 0.0600(8) 0.0107(7) 0.0191(7) 0.0227(7)
W107 0.0626(6) 0.0385(5) 0.0652(7) 0.0111(5) 0.0036(6) 0.0006(5)
W108 0.0882(9) 0.0367(5) 0.0712(8) 0.0078(6) 0.0008(8) 0.0089(5)
W109 0.0845(9) 0.0563(7) 0.0601(8) 0.0077(6) -0.0133(7) 0.0132(6)
W110 0.0507(6) 0.0563(7) 0.0839(10) 0.0060(6) -0.0048(7) 0.0020(5)
W111 0.0735(9) 0.0523(7) 0.1220(14) 0.0188(9) -0.0183(10) -0.0169(6)
W112 0.1465(17) 0.0520(8) 0.0771(11) -0.0113(7) -0.0334(11) 0.0193(9)
V101 0.055(3) 0.088(4) 0.073(4) 0.009(3) 0.006(3) 0.010(3)
V102 0.059(3) 0.056(3) 0.067(3) 0.001(3) -0.002(3) 0.005(2)

loop_
_atom_type_symbol
_atom_type_description
_atom_type_scat_dispersion_real
_atom_type_scat_dispersion_imag
_atom_type_scat_source
C C 0.0033 0.0016 'International Tables Vol C Tables 4.2.6.8 and 6.1.1.4'
H H 0 0 'International Tables Vol C Tables 4.2.6.8 and 6.1.1.4'
N N 0.0061 0.0033 'International Tables Vol C Tables 4.2.6.8 and 6.1.1.4'
O O 0.0106 0.006 'International Tables Vol C Tables 4.2.6.8 and 6.1.1.4'
Si Si 0.0817 0.0704 'International Tables Vol C Tables 4.2.6.8 and 6.1.1.4'
W W -0.849 6.8722 'International Tables Vol C Tables 4.2.6.8 and 6.1.1.4'
V V 0.3005 0.5294 'International Tables Vol C Tables 4.2.6.8 and 6.1.1.4'

loop_
_geom_angle_atom_site_label_1
_geom_angle_atom_site_label_2
_geom_angle_atom_site_label_3
_geom_angle
_geom_angle_site_symmetry_1
_geom_angle_site_symmetry_3
O113 C1 C2 106(4) . .
N101 C101 C102 116.3 . .
C103 C102 C101 112.9 . .
C104 C103 C102 110.5 . .
C103 C104 C466 130.1 . .
C155 C105 C106 55.3 . .
C156 C106 C107 60.9 . .
C156 C106 C157 117.9 . .
C107 C106 C157 57.1 . .
C156 C106 C155 69.5 . .
C107 C106 C155 99.1 . .
C157 C106 C155 123.7 . .
C156 C106 C105 104.9 . .
C107 C106 C105 138.1 . .
C157 C106 C105 123.3 . .
C155 C106 C105 42.2 . .
C156 C107 C157 108.9 . .
C156 C107 C106 46.6 . .
C157 C107 C106 62.4 . .
C156 C107 C108 136.9 . .
C157 C107 C108 104.7 . .
C106 C107 C108 154.5 . .
C156 C107 C158 120.1 . .
C157 C107 C158 47.8 . .
C106 C107 C158 89.6 . .
C108 C107 C158 67.2 . .
C107 C108 C158 65.7 . .
C107 C108 C157 35.4 . .
C158 C108 C157 37.7 . .
C105 C155 N101 100.8 . .
C105 C155 C156 112.6 . .
N101 C155 C156 103.9 . .
C105 C155 C106 82.5 . .
N101 C155 C106 132.6 . .
C156 C155 C106 37 . .
C106 C156 C107 72.4 . .
C106 C156 C155 73.4 . .
C107 C156 C155 106.3 . .
C106 C156 C157 36 . .
C107 C156 C157 36.6 . .
C155 C156 C157 92 . .
C107 C157 C158 85.9 . .
C107 C157 C106 60.5 . .
C158 C157 C106 111.5 . .
C107 C157 C156 34.5 . .
C158 C157 C156 99.8 . .
C106 C157 C156 26.1 . .
C107 C157 C108 39.9 . .
C158 C157 C108 56.4 . .
C106 C157 C108 97.7 . .
C156 C157 C108 72 . .
C157 C158 C107 46.3 . .
C157 C158 C108 85.9 . .
C107 C158 C108 47.1 . .
C159 C109 C110 130.7 . .
C159 C109 C160 97.5 . .
C110 C109 C160 33.4 . .
C159 C109 N101 36.1 . .
C110 C109 N101 121.7 . .
C160 C109 N101 93.5 . .
C160 C110 C161 86.3 . .
C160 C110 C111 144.2 . .
C161 C110 C111 58 . .
C160 C110 C109 78.1 . .
C161 C110 C109 113 . .
C111 C110 C109 113.7 . .
C160 C110 C159 61.8 . .
C161 C110 C159 107.3 . .
C111 C110 C159 124.9 . .
C109 C110 C159 16.4 . .
C162 C111 C161 101.4 . .
C162 C111 C110 125.3 . .
C161 C111 C110 48.4 . .
C109 C159 N101 124.3 . .
C109 C159 C160 57.7 . .
N101 C159 C160 104.3 . .
C109 C159 C110 32.9 . .
N101 C159 C110 118.2 . .
C160 C159 C110 25 . .
C110 C160 C161 54.4 . .
C110 C160 C109 68.6 . .
C161 C160 C109 95.8 . .
C110 C160 C159 93.2 . .
C161 C160 C159 109.6 . .
C109 C160 C159 24.7 . .
C110 C161 C111 73.7 . .
C110 C161 C160 39.3 . .
C111 C161 C160 113 . .
C110 C161 C112 120.8 . .
C111 C161 C112 98.7 . .
C160 C161 C112 113.1 . .
C110 C161 C162 97.2 . .
C111 C161 C162 36.9 . .
C160 C161 C162 130.4 . .
C112 C161 C162 110.6 . .
C111 C162 C161 41.6 . .
C163 C113 N101 62.5 . .
C163 C113 C114 95.1 . .
N101 C113 C114 105.2 . .
C166 C114 C165 38.7 . .
C166 C114 C164 89.9 . .
C165 C114 C164 51.2 . .
C166 C114 C115 39.8 . .
C165 C114 C115 76.2 . .
C164 C114 C115 124.5 . .
C166 C114 C113 102.6 . .
C165 C114 C113 95.9 . .
C164 C114 C113 81.6 . .
C115 C114 C113 88.1 . .
C166 C115 C114 62.5 . .
C113 C163 N101 84.8 . .
C113 C163 C164 108.7 . .
N101 C163 C164 101.3 . .
C165 C164 C114 63 . .
C165 C164 C163 93.4 . .
C114 C164 C163 74.3 . .
C166 C165 C164 133.7 . .
C166 C165 C114 67.9 . .
C164 C165 C114 65.8 . .
C165 C166 C115 141.9 . .
C165 C166 C114 73.4 . .
C115 C166 C114 77.8 . .
C165 C166 C116 114.1 . .
C115 C166 C116 81.8 . .
C114 C166 C116 76.3 . .
N251 N201 C263 105 . .
N251 N201 C209 102.8 . .
C263 N201 C209 146.9 . .
N251 N201 C259 151.3 . .
C263 N201 C259 103.4 . .
C209 N201 C259 48.9 . .
N251 N201 C213 91.8 . .
C263 N201 C213 14.2 . .
C209 N201 C213 160.5 . .
C259 N201 C213 116.9 . .
N251 N201 C205 58.3 . .
C263 N201 C205 118 . .
C209 N201 C205 91.9 . .
C259 N201 C205 111 . .
C213 N201 C205 106.8 . .
N251 N201 C251 46.5 . .
C263 N201 C251 102.7 . .
C209 N201 C251 83.8 . .
C259 N201 C251 121.7 . .
C213 N201 C251 97.5 . .
C205 N201 C251 100.7 . .
N201 N251 C205 86.4 . .
N201 N251 C201 138.5 . .
C205 N251 C201 133.9 . .
N201 N251 C251 108.4 . .
C205 N251 C251 149.4 . .
C201 N251 C251 32.6 . .
N201 N251 C263 42.4 . .
C205 N251 C263 103.1 . .
C201 N251 C263 117.4 . .
C251 N251 C263 105.8 . .
N201 N251 C209 44.6 . .
C205 N251 C209 83.4 . .
C201 N251 C209 118.9 . .
C251 N251 C209 88.8 . .
C263 N251 C209 85.7 . .
N201 N251 C255 111.4 . .
C205 N251 C255 25 . .
C201 N251 C255 109.2 . .
C251 N251 C255 132.1 . .
C263 N251 C255 121.5 . .
C209 N251 C255 101.4 . .
N201 N251 C213 58.5 . .
C205 N251 C213 103.9 . .
C201 N251 C213 109 . .
C251 N251 C213 106.7 . .
C263 N251 C213 16.6 . .
C209 N251 C213 102.2 . .
C255 N251 C213 116.2 . .
N201 N251 C206 130.8 . .
C205 N251 C206 53.6 . .
C201 N251 C206 88.8 . .
C251 N251 C206 120.5 . .
C263 N251 C206 113.9 . .
C209 N251 C206 135 . .
C255 N251 C206 33.6 . .
C213 N251 C206 100.6 . .
C251 C201 N251 75.5 . .
C251 C201 C202 77.1 . .
N251 C201 C202 104.1 . .
C251 C201 C252 47.8 . .
N251 C201 C252 98.8 . .
C202 C201 C252 30.2 . .
C252 C202 C201 88.9 . .
C252 C202 C251 57.6 . .
C201 C202 C251 32.1 . .
C252 C202 C203 54.5 . .
C201 C202 C203 139.9 . .
C251 C202 C203 108.1 . .
C252 C203 C253 62.8 . .
C252 C203 C202 25 . .
C253 C203 C202 66.6 . .
C252 C203 C204 101.1 . .
C253 C203 C204 41.5 . .
C202 C203 C204 94.4 . .
C253 C204 C203 61.4 . .
C201 C251 C252 103.6 . .
C201 C251 N251 72 . .
C252 C251 N251 119.3 . .
C201 C251 C202 70.8 . .
C252 C251 C202 33.9 . .
N251 C251 C202 100.6 . .
C201 C251 N201 95.8 . .
C252 C251 N201 121.8 . .
N251 C251 N201 25.1 . .
C202 C251 N201 116.9 . .
C202 C252 C251 88.6 . .
C202 C252 C203 100.4 . .
C251 C252 C203 153.3 . .
C202 C252 C201 60.9 . .
C251 C252 C201 28.6 . .
C203 C252 C201 155 . .
C202 C252 C253 96.8 . .
C251 C252 C253 139.5 . .
C203 C252 C253 64.9 . .
C201 C252 C253 129.8 . .
C204 C253 C254 103.8 . .
C204 C253 C252 124.4 . .
C254 C253 C252 127.6 . .
C204 C253 C203 77.1 . .
C254 C253 C203 136 . .
C252 C253 C203 52.3 . .
C255 C205 N251 103.5 . .
C255 C205 C206 36.6 . .
N251 C205 C206 82.2 . .
C255 C205 N201 138.8 . .
N251 C205 N201 35.3 . .
C206 C205 N201 112.4 . .
C255 C205 C256 40.9 . .
N251 C205 C256 90.3 . .
C206 C205 C256 12.2 . .
N201 C205 C256 116.6 . .
C255 C205 C209 134.9 . .
N251 C205 C209 54.9 . .
C206 C205 C209 135 . .
N201 C205 C209 36.3 . .
C256 C205 C209 144.8 . .
C205 C255 C206 119.2 . .
C205 C255 C256 119.5 . .
C206 C255 C256 15.9 . .
C205 C255 N251 51.4 . .
C206 C255 N251 85.6 . .
C256 C255 N251 97.1 . .
C205 C255 C207 133.2 . .
C206 C255 C207 71 . .
C256 C255 C207 58.1 . .
N251 C255 C207 154.7 . .
C257 C207 C256 74.2 . .
C257 C207 C208 68.3 . .
C256 C207 C208 56.8 . .
C257 C207 C206 83.2 . .
C256 C207 C206 13.7 . .
C208 C207 C206 69.4 . .
C257 C207 C255 111.7 . .
C256 C207 C255 42.1 . .
C208 C207 C255 88.8 . .
C206 C207 C255 29.8 . .
C256 C208 C257 59.7 . .
C256 C208 C207 58.8 . .
C257 C208 C207 24.1 . .
C255 C206 C205 24.2 . .
C255 C206 N251 60.9 . .
C205 C206 N251 44.3 . .
C255 C206 C207 79.2 . .
C205 C206 C207 94.9 . .
N251 C206 C207 138.9 . .
C255 C206 C257 100.1 . .
C205 C206 C257 116.8 . .
N251 C206 C257 160.7 . .
C207 C206 C257 21.9 . .
C255 C256 C257 102.2 . .
C255 C256 C208 122.3 . .
C257 C256 C208 60.3 . .
C255 C256 C207 79.8 . .
C257 C256 C207 25.2 . .
C208 C256 C207 64.4 . .
C255 C256 C205 19.6 . .
C257 C256 C205 115.9 . .
C208 C256 C205 115.3 . .
C207 C256 C205 91.3 . .
C207 C257 C256 80.6 . .
C207 C257 C208 87.5 . .
C256 C257 C208 60 . .
C207 C257 C258 123 . .
C256 C257 C258 131.8 . .
C208 C257 C258 78.3 . .
C207 C257 C206 74.9 . .
C256 C257 C206 11.7 . .
C208 C257 C206 70.5 . .
C258 C257 C206 143.5 . .
C259 C209 N201 80.5 . .
C259 C209 N251 112.9 . .
N201 C209 N251 32.6 . .
C259 C209 C205 104.1 . .
N201 C209 C205 51.7 . .
N251 C209 C205 41.7 . .
C260 C210 C259 119.4 . .
C260 C210 C261 109.6 . .
C259 C210 C261 126.2 . .
C260 C210 C211 117 . .
C259 C210 C211 109.3 . .
C261 C210 C211 61.9 . .
C212 C211 C262 62.9 . .
C212 C211 C261 75.2 . .
C262 C211 C261 50.2 . .
C212 C211 C210 117.8 . .
C262 C211 C210 81 . .
C261 C211 C210 43.6 . .
C211 C212 C262 63.5 . .
C211 C212 C261 64.4 . .
C262 C212 C261 46.9 . .
C209 C259 C210 114.6 . .
C209 C259 N201 50.7 . .
C210 C259 N201 120.4 . .
C209 C259 C260 112.7 . .
C210 C259 C260 19.5 . .
N201 C259 C260 103.4 . .
C209 C259 C263 81 . .
C210 C259 C263 102 . .
N201 C259 C263 31.9 . .
C260 C259 C263 82.6 . .
C210 C260 C261 49 . .
C210 C260 C259 41.1 . .
C261 C260 C259 87.8 . .
C210 C261 C262 105.7 . .
C210 C261 C260 21.5 . .
C262 C261 C260 97.4 . .
C210 C261 C211 74.5 . .
C262 C261 C211 51.4 . .
C260 C261 C211 83 . .
C210 C261 C212 114 . .
C262 C261 C212 47.6 . .
C260 C261 C212 122.9 . .
C211 C261 C212 40.4 . .
C261 C262 C212 85.5 . .
C261 C262 C211 78.4 . .
C212 C262 C211 53.6 . .
C263 C213 C214 83.7 . .
C263 C213 N201 31 . .
C214 C213 N201 98.5 . .
C263 C213 C264 79.2 . .
C214 C213 C264 65.9 . .
N201 C213 C264 110.1 . .
C263 C213 N251 59.6 . .
C214 C213 N251 119.7 . .
N201 C213 N251 29.7 . .
C264 C213 N251 135.8 . .
C215 C214 C213 100.7 . .
C215 C214 C263 114.7 . .
C213 C214 C263 20.7 . .
C215 C214 C264 64.6 . .
C213 C214 C264 62.2 . .
C263 C214 C264 61 . .
C266 C215 C214 129.5 . .
C266 C215 C216 62.6 . .
C214 C215 C216 153.8 . .
C266 C215 C264 140.6 . .
C214 C215 C264 65.2 . .
C216 C215 C264 123 . .
C266 C215 C265 94.7 . .
C214 C215 C265 100 . .
C216 C215 C265 102 . .
C264 C215 C265 46.5 . .
C266 C216 C215 52.3 . .
C213 C263 N201 134.8 . .
C213 C263 C214 75.6 . .
N201 C263 C214 119.9 . .
C213 C263 N251 103.8 . .
N201 C263 N251 32.6 . .
C214 C263 N251 131.6 . .
C213 C263 C264 82.1 . .
N201 C263 C264 142.9 . .
C214 C263 C264 65.4 . .
N251 C263 C264 162.7 . .
C213 C263 C259 167.9 . .
N201 C263 C259 44.7 . .
C214 C263 C259 94.6 . .
N251 C263 C259 77.2 . .
C264 C263 C259 100.5 . .
C265 C264 C263 160.6 . .
C265 C264 C213 156 . .
C263 C264 C213 18.7 . .
C265 C264 C215 71.9 . .
C263 C264 C215 96.3 . .
C213 C264 C215 84.1 . .
C265 C264 C214 108.3 . .
C263 C264 C214 53.6 . .
C213 C264 C214 51.9 . .
C215 C264 C214 50.2 . .
C264 C265 C215 61.6 . .
C215 C266 C216 65.1 . .
C309 N301 C363 120.5 . .
C309 N301 C305 115.2 . .
C363 N301 C305 105.9 . .
C309 N301 C359 14.2 . .
C363 N301 C359 107.2 . .
C305 N301 C359 118.5 . .
C309 N301 C301 99 . .
C363 N301 C301 113.1 . .
C305 N301 C301 101.6 . .
C359 N301 C301 110.7 . .
C309 N301 C313 141.6 . .
C363 N301 C313 21.6 . .
C305 N301 C313 88.4 . .
C359 N301 C313 127.8 . .
C301 N301 C313 105.5 . .
C309 N301 C351 104.8 . .
C363 N301 C351 91.4 . .
C305 N301 C351 117.4 . .
C359 N301 C351 112.1 . .
C301 N301 C351 23.3 . .
C313 N301 C351 88.3 . .
C309 N301 C355 95.1 . .
C363 N301 C355 117.1 . .
C305 N301 C355 20.3 . .
C359 N301 C355 98.3 . .
C301 N301 C355 109.4 . .
C313 N301 C355 103.7 . .
C351 N301 C355 130 . .
C351 C301 N301 85.5 . .
C351 C301 C302 85.1 . .
N301 C301 C302 114.5 . .
C352 C302 C303 110.7 . .
C352 C302 C301 99 . .
C303 C302 C301 108.9 . .
C352 C302 C351 76.5 . .
C303 C302 C351 113.1 . .
C301 C302 C351 22.9 . .
C352 C302 C353 58.5 . .
C303 C302 C353 53.1 . .
C301 C302 C353 106.5 . .
C351 C302 C353 90.9 . .
C354 C303 C302 121.2 . .
C354 C303 C353 61.1 . .
C302 C303 C353 77.8 . .
C354 C303 C304 19.7 . .
C302 C303 C304 130 . .
C353 C303 C304 80.7 . .
C354 C304 C303 22.9 . .
C301 C351 N301 71.2 . .
C301 C351 C302 71.9 . .
N301 C351 C302 106.4 . .
C301 C351 C352 113 . .
N301 C351 C352 112.5 . .
C302 C351 C352 41.8 . .
C302 C352 C353 82.3 . .
C302 C352 C351 61.7 . .
C353 C352 C351 94.7 . .
C354 C353 C303 36.2 . .
C354 C353 C352 116.3 . .
C303 C353 C352 87.6 . .
C354 C353 C302 78.1 . .
C303 C353 C302 49 . .
C352 C353 C302 39.2 . .
C304 C354 C303 137.5 . .
C304 C354 C353 139.5 . .
C303 C354 C353 82.8 . .
C355 C305 N301 105.1 . .
C355 C305 C306 42.9 . .
N301 C305 C306 117.2 . .
C307 C306 C355 122.4 . .
C307 C306 C356 57.2 . .
C355 C306 C356 70.3 . .
C307 C306 C305 124 . .
C355 C306 C305 18.7 . .
C356 C306 C305 81.8 . .
C306 C307 C358 118.1 . .
C306 C307 C357 128.9 . .
C358 C307 C357 73.7 . .
C306 C307 C356 79 . .
C358 C307 C356 159.4 . .
C357 C307 C356 86.6 . .
C306 C307 C308 119.7 . .
C358 C307 C308 47.1 . .
C357 C307 C308 31.7 . .
C356 C307 C308 115.8 . .
C357 C308 C358 74.4 . .
C357 C308 C307 40.2 . .
C358 C308 C307 39.5 . .
C305 C355 C306 118.4 . .
C305 C355 C356 132.4 . .
C306 C355 C356 63.2 . .
C305 C355 N301 54.6 . .
C306 C355 N301 124.4 . .
C356 C355 N301 168.2 . .
C307 C356 C306 43.8 . .
C307 C356 C355 87.6 . .
C306 C356 C355 46.5 . .
C307 C356 C357 46.4 . .
C306 C356 C357 80.1 . .
C355 C356 C357 104.6 . .
C308 C357 C307 108.1 . .
C308 C357 C358 63.3 . .
C307 C357 C358 50.7 . .
C308 C357 C356 148.8 . .
C307 C357 C356 47 . .
C358 C357 C356 97.5 . .
C307 C358 C308 93.4 . .
C307 C358 C357 55.5 . .
C308 C358 C357 42.3 . .
N301 C309 C360 105 . .
C311 C310 C360 99.1 . .
C311 C310 C361 22.3 . .
C360 C310 C361 80.2 . .
C311 C310 C359 112.5 . .
C360 C310 C359 46.5 . .
C361 C310 C359 106.6 . .
C361 C311 C310 119 . .
C361 C311 C362 72.1 . .
C310 C311 C362 123.7 . .
C361 C311 C312 84.8 . .
C310 C311 C312 148 . .
C362 C311 C312 39.4 . .
C361 C311 C360 78.7 . .
C310 C311 C360 46.1 . .
C362 C311 C360 92.3 . .
C312 C311 C360 131.7 . .
C362 C312 C311 69.3 . .
C362 C312 C361 63.1 . .
C311 C312 C361 19.8 . .
C360 C359 N301 119.9 . .
C360 C359 C310 38.6 . .
N301 C359 C310 143.4 . .
C310 C360 C359 94.8 . .
C310 C360 C361 53.3 . .
C359 C360 C361 120 . .
C310 C360 C311 34.8 . .
C359 C360 C311 106.6 . .
C361 C360 C311 20.2 . .
C310 C360 C309 88.8 . .
C359 C360 C309 7.2 . .
C361 C360 C309 118.9 . .
C311 C360 C309 103.7 . .
C311 C361 C310 38.7 . .
C311 C361 C362 87.1 . .
C310 C361 C362 105.4 . .
C311 C361 C360 81.1 . .
C310 C361 C360 46.4 . .
C362 C361 C360 95.7 . .
C311 C361 C312 75.4 . .
C310 C361 C312 111.2 . .
C362 C361 C312 39.4 . .
C360 C361 C312 129 . .
C312 C362 C361 77.5 . .
C312 C362 C311 71.4 . .
C361 C362 C311 20.8 . .
C312 C362 O106 96.8(12) . 2_544
C361 C362 O106 136.6(12) . 2_544
C311 C362 O106 154.7(12) . 2_544
C363 C313 N301 70.1 . .
C363 C313 C364 41.4 . .
N301 C313 C364 101.3 . .
C364 C314 C315 83.3 . .
C364 C314 C365 48.2 . .
C315 C314 C365 35.1 . .
C366 C315 C365 97.6 . .
C366 C315 C314 144.5 . .
C365 C315 C314 97.6 . .
C366 C315 C364 142 . .
C365 C315 C364 59.8 . .
C314 C315 C364 37.8 . .
C366 C315 C316 68.1 . .
C365 C315 C316 157.7 . .
C314 C315 C316 86.5 . .
C364 C315 C316 121.1 . .
C366 C316 C315 27.3 . .
C313 C363 C364 120.3 . .
C313 C363 N301 88.3 . .
C364 C363 N301 129.9 . .
C314 C364 C363 142.3 . .
C314 C364 C365 100.3 . .
C363 C364 C365 108.2 . .
C314 C364 C313 160.6 . .
C363 C364 C313 18.3 . .
C365 C364 C313 95 . .
C314 C364 C315 58.9 . .
C363 C364 C315 143.3 . .
C365 C364 C315 41.4 . .
C313 C364 C315 135.1 . .
C315 C365 C364 78.8 . .
C315 C365 C366 33.6 . .
C364 C365 C366 107.1 . .
C315 C365 C314 47.3 . .
C364 C365 C314 31.5 . .
C366 C365 C314 77.2 . .
C315 C366 C365 48.8 . .
C315 C366 C316 84.6 . .
C365 C366 C316 130.6 . .
C455 N401 C409 126.8 . .
C455 N401 C459 130.1 . .
C409 N401 C459 22.9 . .
C455 N401 C401 114.8 . .
C409 N401 C401 118.3 . .
C459 N401 C401 108.5 . .
C455 N401 C413 82.4 . .
C409 N401 C413 82.1 . .
C459 N401 C413 104.9 . .
C401 N401 C413 110.4 . .
C455 N401 C405 42 . .
C409 N401 C405 129.3 . .
C459 N401 C405 113.7 . .
C401 N401 C405 93.9 . .
C413 N401 C405 124.3 . .
C455 N401 C463 87.5 . .
C409 N401 C463 94.4 . .
C459 N401 C463 116.2 . .
C401 N401 C463 90.7 . .
C413 N401 C463 20 . .
C405 N401 C463 125.2 . .
N401 C401 C402 112.2 . .
C401 C402 C403 108.2 . .
C454 C403 C404 38 . .
C454 C403 C402 147.5 . .
C404 C403 C402 118 . .
C454 C404 C403 54 . .
C404 C454 C403 87.9 . .
C455 C405 N401 49.9 . .
C455 C405 C406 82.1 . .
N401 C405 C406 109.2 . .
C457 C406 C407 42.1 . .
C457 C406 C405 99.8 . .
C407 C406 C405 106.9 . .
C457 C406 C408 36.2 . .
C407 C406 C408 55.6 . .
C405 C406 C408 133.3 . .
C457 C406 C455 101.8 . .
C407 C406 C455 129.8 . .
C405 C406 C455 33.1 . .
C408 C406 C455 120.7 . .
C457 C406 C456 51.9 . .
C407 C406 C456 92.9 . .
C405 C406 C456 73.7 . .
C408 C406 C456 65.5 . .
C455 C406 C456 55.7 . .
C458 C407 C457 122.3 . .
C458 C407 C408 88.8 . .
C457 C407 C408 41.4 . .
C458 C407 C406 143 . .
C457 C407 C406 55.8 . .
C408 C407 C406 67.7 . .
C457 C408 C407 43 . .
C457 C408 C458 64.2 . .
C407 C408 C458 24.2 . .
C457 C408 C406 48.7 . .
C407 C408 C406 56.7 . .
C458 C408 C406 78.3 . .
C457 C408 C456 47.5 . .
C407 C408 C456 89.5 . .
C458 C408 C456 111.7 . .
C406 C408 C456 59.3 . .
C405 C455 N401 88.1 . .
C405 C455 C456 99.3 . .
N401 C455 C456 172.6 . .
C405 C455 C413 144.9 . .
N401 C455 C413 57.1 . .
C456 C455 C413 115.7 . .
C405 C455 C406 64.8 . .
N401 C455 C406 119 . .
C456 C455 C406 64.3 . .
C413 C455 C406 133.3 . .
C457 C456 C455 100.1 . .
C457 C456 C406 45.6 . .
C455 C456 C406 60 . .
C457 C456 C408 31.7 . .
C455 C456 C408 114.8 . .
C406 C456 C408 55.2 . .
C408 C457 C407 95.7 . .
C408 C457 C406 95.1 . .
C407 C457 C406 82.1 . .
C408 C457 C456 100.8 . .
C407 C457 C456 158.2 . .
C406 C457 C456 82.4 . .
C408 C457 C458 78.9 . .
C407 C457 C458 22.2 . .
C406 C457 C458 98 . .
C456 C457 C458 179.5 . .
C407 C458 C457 35.5 . .
C407 C458 C408 66.9 . .
C457 C458 C408 36.9 . .
C459 C409 N401 79.6 . .
C459 C409 C410 26.7 . .
N401 C409 C410 99.4 . .
C459 C409 C460 21.6 . .
N401 C409 C460 100.5 . .
C410 C409 C460 22.9 . .
C459 C409 C413 130.4 . .
N401 C409 C413 50.8 . .
C410 C409 C413 146.8 . .
C460 C409 C413 150.7 . .
C460 C410 C411 72.9 . .
C460 C410 C459 78.4 . .
C411 C410 C459 118.9 . .
C460 C410 C409 85.1 . .
C411 C410 C409 113.4 . .
C459 C410 C409 11.2 . .
C460 C410 C461 75.7 . .
C411 C410 C461 20.1 . .
C459 C410 C461 137.5 . .
C409 C410 C461 133.3 . .
C461 C411 C410 130.1 . .
C461 C411 C460 124.6 . .
C410 C411 C460 34.6 . .
C461 C411 C412 65 . .
C410 C411 C412 145.8 . .
C460 C411 C412 111.5 . .
C461 C411 C462 85.5 . .
C410 C411 C462 111.2 . .
C460 C411 C462 76.8 . .
C412 C411 C462 34.7 . .
C462 C412 C461 96.5 . .
C462 C412 C411 80.1 . .
C461 C412 C411 30.5 . .
C409 C459 C410 142.2 . .
C409 C459 C460 149.6 . .
C410 C459 C460 31.7 . .
C409 C459 N401 77.6 . .
C410 C459 N401 127.8 . .
C460 C459 N401 131.6 . .
C410 C460 C411 72.5 . .
C410 C460 C459 70 . .
C411 C460 C459 114.6 . .
C410 C460 C461 81.8 . .
C411 C460 C461 22.2 . .
C459 C460 C461 136.3 . .
C410 C460 C409 72 . .
C411 C460 C409 108.1 . .
C459 C460 C409 8.8 . .
C461 C460 C409 130.2 . .
C410 C460 C462 136.9 . .
C411 C460 C462 65 . .
C459 C460 C462 122 . .
C461 C460 C462 61.3 . .
C409 C460 C462 114.4 . .
C411 C461 C412 84.5 . .
C411 C461 C460 33.2 . .
C412 C461 C460 90.7 . .
C411 C461 C410 29.8 . .
C412 C461 C410 108.2 . .
C460 C461 C410 22.5 . .
C411 C461 C462 68.5 . .
C412 C461 C462 32.4 . .
C460 C461 C462 61.6 . .
C410 C461 C462 82.6 . .
C412 C462 C411 65.2 . .
C412 C462 C461 51.1 . .
C411 C462 C461 25.9 . .
C412 C462 C460 103.3 . .
C411 C462 C460 38.2 . .
C461 C462 C460 57.1 . .
C463 C413 N401 107.6 . .
C463 C413 C464 25.8 . .
N401 C413 C464 104.3 . .
C463 C413 C455 112 . .
N401 C413 C455 40.5 . .
C464 C413 C455 92.6 . .
C463 C413 C414 64 . .
N401 C413 C414 115.8 . .
C464 C413 C414 41.3 . .
C455 C413 C414 81.3 . .
C463 C413 C409 129.2 . .
N401 C413 C409 47.1 . .
C464 C413 C409 143.8 . .
C455 C413 C409 77.4 . .
C414 C413 C409 158.2 . .
C464 C414 C415 64.7 . .
C464 C414 C463 42.7 . .
C415 C414 C463 86.3 . .
C464 C414 C413 61.7 . .
C415 C414 C413 102.6 . .
C463 C414 C413 20 . .
C464 C414 C465 44.6 . .
C415 C414 C465 70.1 . .
C463 C414 C465 85.5 . .
C413 C414 C465 101.9 . .
C414 C415 C464 53.4 . .
C414 C415 C416 129.3 . .
C464 C415 C416 118.9 . .
C414 C415 C465 67.8 . .
C464 C415 C465 43.9 . .
C416 C415 C465 78.1 . .
C413 C463 C464 140 . .
C413 C463 C414 96 . .
C464 C463 C414 48.5 . .
C413 C463 N401 52.3 . .
C464 C463 N401 115.9 . .
C414 C463 N401 110 . .
C463 C464 C414 88.8 . .
C463 C464 C465 159.1 . .
C414 C464 C465 94.3 . .
C463 C464 C415 110.4 . .
C414 C464 C415 61.8 . .
C465 C464 C415 89.2 . .
C463 C464 C413 14.2 . .
C414 C464 C413 77 . .
C465 C464 C413 150.5 . .
C415 C464 C413 110.3 . .
C464 C465 C414 41.1 . .
C464 C465 C466 101.7 . .
C414 C465 C466 134.1 . .
C464 C465 C415 47 . .
C414 C465 C415 42.1 . .
C466 C465 C415 94.9 . .
C465 C466 C104 112.4 . .
C159 N101 C155 99.7 . .
C159 N101 C163 128 . .
C155 N101 C163 101.7 . .
C159 N101 C101 128.5 . .
C155 N101 C101 100.6 . .
C163 N101 C101 92.9 . .
C159 N101 C113 98.7 . .
C155 N101 C113 126.2 . .
C163 N101 C113 32.7 . .
C101 N101 C113 106.1 . .
C159 N101 C109 19.6 . .
C155 N101 C109 110 . .
C163 N101 C109 136.5 . .
C101 N101 C109 109.3 . .
C113 N101 C109 104 . .
Si1 O140 W112 125.7(12) . .
Si1 O140 W108 124.4(12) . .
W112 O140 W108 93.2(8) . .
Si1 O140 W111 121.9(12) . .
W112 O140 W111 91.8(8) . .
W108 O140 W111 89.9(8) . .
C362 O106 W106 113(2) 2 .
C1 O113 V102 127(3) . .
C1 O113 V101 133(3) . .
V102 O113 V101 98.5(8) . .
V101 O114 V102 103.0(10) . .
W103 O115 V101 124.6(14) . .
W104 O116 V102 129.2(11) . .
W105 O117 V102 128.0(12) . .
W106 O118 V101 124.7(13) . .
W103 O119 W107 154.4(13) . .
W107 O120 W104 148.0(10) . .
W104 O121 W105 117.7(11) . .
W108 O122 W105 148.1(14) . .
W106 O123 W108 147.0(12) . .
W103 O124 W106 115.7(12) . .
W109 O125 W103 139.8(12) . .
W110 O126 W104 143.4(11) . .
W111 O127 W105 141.8(12) . .
W112 O128 W106 137.9(13) . .
W109 O129 W107 118.3(13) . .
W110 O130 W107 118.8(11) . .
W111 O131 W108 124.0(13) . .
W112 O132 W108 115.7(12) . .
W109 O133 W110 121.0(12) . .
W110 O134 W111 155.7(14) . .
W112 O135 W111 117.3(15) . .
W109 O136 W112 156.2(17) . .
Si1 O137 W106 127.6(12) . .
Si1 O137 W103 126.2(12) . .
W106 O137 W103 93.6(9) . .
Si1 O138 W104 128.0(10) . .
Si1 O138 W105 129.5(10) . .
W104 O138 W105 90.6(6) . .
Si1 O139 W109 125.7(11) . .
Si1 O139 W107 123.6(10) . .
W109 O139 W107 91.8(7) . .
Si1 O139 W110 123.9(10) . .
W109 O139 W110 91.8(7) . .
W107 O139 W110 89.8(6) . .
O139 Si1 O138 110.5(10) . .
O139 Si1 O137 109.2(11) . .
O138 Si1 O137 111.5(11) . .
O139 Si1 O140 109.4(11) . .
O138 Si1 O140 108.8(11) . .
O137 Si1 O140 107.4(11) . .
O103 W103 O115 98.7(12) . .
O103 W103 O119 103.3(12) . .
O115 W103 O119 96.4(11) . .
O103 W103 O124 96.2(12) . .
O115 W103 O124 91.5(11) . .
O119 W103 O124 157.6(10) . .
O103 W103 O125 93.6(11) . .
O115 W103 O125 167.3(10) . .
O119 W103 O125 83.6(9) . .
O124 W103 O125 84.2(9) . .
O103 W103 O137 171.7(11) . .
O115 W103 O137 83.2(10) . .
O119 W103 O137 84.4(9) . .
O124 W103 O137 75.7(9) . .
O125 W103 O137 84.1(8) . .
O104 W104 O116 104.1(10) . .
O104 W104 O121 101.1(10) . .
O116 W104 O121 91.3(9) . .
O104 W104 O120 99.0(9) . .
O116 W104 O120 93.7(8) . .
O121 W104 O120 157.4(8) . .
O104 W104 O126 94.1(9) . .
O116 W104 O126 161.8(8) . .
O121 W104 O126 84.4(8) . .
O120 W104 O126 84.0(7) . .
O104 W104 O138 173.8(8) . .
O116 W104 O138 81.2(8) . .
O121 W104 O138 75.5(8) . .
O120 W104 O138 83.6(7) . .
O126 W104 O138 80.6(7) . .
O105 W105 O117 100.1(11) . .
O105 W105 O121 102.8(11) . .
O117 W105 O121 92.6(9) . .
O105 W105 O122 99.8(11) . .
O117 W105 O122 92.6(10) . .
O121 W105 O122 155.5(9) . .
O105 W105 O127 99.7(10) . .
O117 W105 O127 160.1(9) . .
O121 W105 O127 81.8(9) . .
O122 W105 O127 85.3(9) . .
O105 W105 O138 176.6(9) . .
O117 W105 O138 82.3(8) . .
O121 W105 O138 74.6(8) . .
O122 W105 O138 82.5(8) . .
O127 W105 O138 77.8(7) . .
O106 W106 O118 99.8(14) . .
O106 W106 O123 97.7(13) . .
O118 W106 O123 97.1(10) . .
O106 W106 O124 102.0(14) . .
O118 W106 O124 86.8(10) . .
O123 W106 O124 159.0(9) . .
O106 W106 O128 95.0(13) . .
O118 W106 O128 163.9(10) . .
O123 W106 O128 87.2(9) . .
O124 W106 O128 83.8(9) . .
O106 W106 O137 175.2(13) . .
O118 W106 O137 82.6(10) . .
O123 W106 O137 86.1(9) . .
O124 W106 O137 73.9(9) . .
O128 W106 O137 82.3(8) . .
O107 W107 O120 103.3(9) . .
O107 W107 O130 101.4(9) . .
O120 W107 O130 88.3(9) . .
O107 W107 O119 103.5(9) . .
O120 W107 O119 97.0(9) . .
O130 W107 O119 152.6(9) . .
O107 W107 O129 99.7(10) . .
O120 W107 O129 156.6(9) . .
O130 W107 O129 83.2(10) . .
O119 W107 O129 81.4(10) . .
O107 W107 O139 172.6(9) . .
O120 W107 O139 83.5(7) . .
O130 W107 O139 75.8(8) . .
O119 W107 O139 78.1(8) . .
O129 W107 O139 73.2(9) . .
O108 W108 O122 103.9(13) . .
O108 W108 O123 101.7(11) . .
O122 W108 O123 97.3(10) . .
O108 W108 O131 102.4(12) . .
O122 W108 O131 87.8(11) . .
O123 W108 O131 153.4(10) . .
O108 W108 O132 96.9(12) . .
O122 W108 O132 158.1(10) . .
O123 W108 O132 84.6(9) . .
O131 W108 O132 81.3(11) . .
O108 W108 O140 170.2(11) . .
O122 W108 O140 84.4(10) . .
O123 W108 O140 82.0(8) . .
O131 W108 O140 72.4(9) . .
O132 W108 O140 74.3(9) . .
O109 W109 O129 103.9(14) . .
O109 W109 O133 98.6(13) . .
O129 W109 O133 89.1(10) . .
O109 W109 O136 94.8(15) . .
O129 W109 O136 161.2(13) . .
O133 W109 O136 88.0(11) . .
O109 W109 O125 101.8(13) . .
O129 W109 O125 85.0(10) . .
O133 W109 O125 159.6(10) . .
O136 W109 O125 91.3(11) . .
O109 W109 O139 173.4(12) . .
O129 W109 O139 76.6(9) . .
O133 W109 O139 74.7(9) . .
O136 W109 O139 84.7(11) . .
O125 W109 O139 84.9(8) . .
O110 W110 O134 98.7(12) . .
O110 W110 O130 100.1(12) . .
O134 W110 O130 160.9(10) . .
O110 W110 O126 104.1(12) . .
O134 W110 O126 87.5(9) . .
O130 W110 O126 84.8(9) . .
O110 W110 O133 101.4(13) . .
O134 W110 O133 91.3(10) . .
O130 W110 O133 88.2(10) . .
O126 W110 O133 154.3(9) . .
O110 W110 O139 171.8(12) . .
O134 W110 O139 86.4(8) . .
O130 W110 O139 75.3(8) . .
O126 W110 O139 82.3(8) . .
O133 W110 O139 72.0(8) . .
O111 W111 O131 102.9(13) . .
O111 W111 O127 104.9(13) . .
O131 W111 O127 90.1(11) . .
O111 W111 O134 98.9(12) . .
O131 W111 O134 158.2(10) . .
O127 W111 O134 86.1(10) . .
O111 W111 O135 99.7(14) . .
O131 W111 O135 84.6(12) . .
O127 W111 O135 155.5(11) . .
O134 W111 O135 90.0(11) . .
O111 W111 O140 171.5(12) . .
O131 W111 O140 72.9(9) . .
O127 W111 O140 82.7(9) . .
O134 W111 O140 85.3(9) . .
O135 W111 O140 72.8(10) . .
O112 W112 O135 98.5(15) . .
O112 W112 O128 99.2(14) . .
O135 W112 O128 162.1(12) . .
O112 W112 O132 96.7(14) . .
O135 W112 O132 88.9(12) . .
O128 W112 O132 86.3(10) . .
O112 W112 O136 100.7(15) . .
O135 W112 O136 93.2(12) . .
O128 W112 O136 86.3(11) . .
O132 W112 O136 161.9(12) . .
O112 W112 O140 172.6(13) . .
O135 W112 O140 77.9(11) . .
O128 W112 O140 84.2(9) . .
O132 W112 O140 76.8(10) . .
O136 W112 O140 86.0(11) . .
O101 V101 O118 100.4(15) . .
O101 V101 O114 105.7(15) . .
O118 V101 O114 93.1(10) . .
O101 V101 O115 103.5(15) . .
O118 V101 O115 87.9(11) . .
O114 V101 O115 150.1(10) . .
O101 V101 O113 104.7(14) . .
O118 V101 O113 154.9(10) . .
O114 V101 O113 79.9(9) . .
O115 V101 O113 86.5(10) . .
O101 V101 V102 106.3(13) . .
O118 V101 V102 130.2(8) . .
O114 V101 V102 39.6(7) . .
O115 V101 V102 124.1(8) . .
O113 V101 V102 40.6(6) . .
O102 V102 O116 105.1(12) . .
O102 V102 O117 108.2(12) . .
O116 V102 O117 88.7(9) . .
O102 V102 O114 106.6(12) . .
O116 V102 O114 147.2(9) . .
O117 V102 O114 89.1(9) . .
O102 V102 O113 101.4(12) . .
O116 V102 O113 87.9(8) . .
O117 V102 O113 150.0(9) . .
O114 V102 O113 78.0(9) . .
O102 V102 V101 104.6(10) . .
O116 V102 V101 124.6(7) . .
O117 V102 V101 123.7(7) . .
O114 V102 V101 37.5(6) . .
O113 V102 V101 40.8(6) . .

loop_
_geom_bond_atom_site_label_1
_geom_bond_atom_site_label_2
_geom_bond_distance
_geom_bond_site_symmetry_2
C1 O113 1.26(5) .
C1 C2 1.72(7) .
C101 N101 1.5537 .
C101 C102 1.5811 .
C102 C103 1.4189 .
C103 C104 1.4057 .
C104 C466 1.9996 .
C105 C155 1.2397 .
C105 C106 1.8287 .
C106 C156 0.9528 .
C106 C107 1.2495 .
C106 C157 1.2726 .
C106 C155 1.5169 .
C107 C156 1.1457 .
C107 C157 1.2053 .
C107 C108 1.3355 .
C107 C158 1.6626 .
C108 C158 1.6812 .
C108 C157 2.0133 .
C155 N101 1.4571 .
C155 C156 1.4827 .
C156 C157 1.9133 .
C157 C158 1.2339 .
C109 C159 0.7239 .
C109 C110 1.3929 .
C109 C160 1.4641 .
C109 N101 1.7852 .
C110 C160 0.8232 .
C110 C161 1.0563 .
C110 C111 1.3558 .
C110 C159 1.9439 .
C111 C162 1.083 .
C111 C161 1.1977 .
C112 C161 1.5519 .
C159 N101 1.2741 .
C159 C160 1.7163 .
C160 C161 1.2964 .
C161 C162 1.7666 .
C113 C163 0.8935 .
C113 N101 1.6489 .
C113 C114 1.9315 .
C114 C166 1.5993 .
C114 C165 1.6536 .
C114 C164 1.6934 .
C114 C115 1.7626 .
C115 C166 1.1534 .
C116 C166 1.9307 .
C163 N101 1.4693 .
C163 C164 1.9329 .
C164 C165 1.4471 .
C165 C166 1.0789 .
N201 N251 0.8578 .
N201 C263 1.0731 .
N201 C209 1.1192 .
N201 C259 1.4273 .
N201 C213 1.4769 .
N201 C205 1.4829 .
N201 C251 1.9193 .
N251 C205 1.2645 .
N251 C201 1.441 .
N251 C251 1.4669 .
N251 C263 1.537 .
N251 C209 1.5538 .
N251 C255 1.5726 .
N251 C213 1.7307 .
N251 C206 1.795 .
C201 C251 0.8161 .
C201 C202 1.4483 .
C201 C252 1.6572 .
C202 C252 0.8333 .
C202 C251 1.4953 .
C202 C203 1.9377 .
C203 C252 1.6048 .
C203 C253 1.8354 .
C203 C204 2.0369 .
C204 C253 1.3835 .
C251 C252 1.2627 .
C252 C253 1.8037 .
C253 C254 1.5903 .
C205 C255 0.6845 .
C205 C206 1.4576 .
C205 C256 1.7795 .
C205 C209 1.8878 .
C255 C206 0.9958 .
C255 C256 1.3397 .
C255 C207 1.9678 .
C207 C257 0.7315 .
C207 C256 1.6976 .
C207 C208 1.789 .
C207 C206 1.8945 .
C208 C256 1.6598 .
C208 C257 1.6643 .
C206 C257 1.9485 .
C256 C257 1.6556 .
C257 C258 1.7857 .
C209 C259 1.0898 .
C210 C260 0.6877 .
C210 C259 1.356 .
C210 C261 1.4162 .
C210 C211 1.9785 .
C211 C212 1.2999 .
C211 C262 1.4444 .
C211 C261 1.8103 .
C212 C262 1.4375 .
C212 C261 1.9401 .
C259 C260 1.7965 .
C259 C263 1.9746 .
C260 C261 1.7693 .
C261 C262 1.4204 .
C213 C263 0.5092 .
C213 C214 1.396 .
C213 C264 1.5693 .
C214 C215 1.3686 .
C214 C263 1.4329 .
C214 C264 1.6184 .
C215 C266 1.2156 .
C215 C216 1.3935 .
C215 C264 1.6098 .
C215 C265 1.7405 .
C216 C266 1.3641 .
C263 C264 1.5561 .
C264 C265 1.3276 .
N301 C309 1.4217 .
N301 C363 1.4313 .
N301 C305 1.4623 .
N301 C359 1.4685 .
N301 C301 1.4971 .
N301 C313 1.522 .
N301 C351 1.5761 .
N301 C355 1.732 .
C301 C351 0.6251 .
C301 C302 1.5268 .
C302 C352 1.2119 .
C302 C303 1.4689 .
C302 C351 1.6 .
C302 C353 1.9011 .
C303 C354 0.9255 .
C303 C353 1.5562 .
C303 C304 1.6093 .
C304 C354 0.8008 .
C351 C352 1.7677 .
C352 C353 1.6363 .
C353 C354 1.3732 .
C305 C355 0.6221 .
C305 C306 1.7087 .
C306 C307 1.1476 .
C306 C355 1.323 .
C306 C356 1.6271 .
C307 C358 1.2939 .
C307 C357 1.3783 .
C307 C356 1.3933 .
C307 C308 2.0292 .
C308 C357 1.1209 .
C308 C358 1.4887 .
C355 C356 1.717 .
C356 C357 1.9013 .
C357 C358 1.6046 .
C309 C360 1.7376 .
C310 C311 0.9779 .
C310 C360 1.2355 .
C310 C361 1.3669 .
C310 C359 1.9712 .
C311 C361 0.5919 .
C311 C362 1.6661 .
C311 C312 1.6876 .
C311 C360 1.6931 .
C312 C362 1.1294 .
C312 C361 1.7371 .
C359 C360 1.4353 .
C360 C361 1.6801 .
C361 C362 1.5876 .
C362 O106 1.76(4) 2_544
C313 C363 0.5606 .
C313 C364 1.5443 .
C314 C364 1.01 .
C314 C315 1.4103 .
C314 C365 1.9028 .
C315 C366 0.8116 .
C315 C365 1.1039 .
C315 C364 1.6361 .
C315 C316 1.76 .
C316 C366 1.6403 .
C363 C364 1.1835 .
C364 C365 1.442 .
C365 C366 1.4544 .
N401 C455 1.1648 .
N401 C409 1.4225 .
N401 C459 1.4326 .
N401 C401 1.4336 .
N401 C413 1.5054 .
N401 C405 1.5208 .
N401 C463 1.8126 .
C401 C402 1.5959 .
C402 C403 1.9498 .
C403 C454 1.2375 .
C403 C404 1.5285 .
C404 C454 0.9425 .
C405 C455 1.018 .
C405 C406 1.686 .
C406 C457 1.385 .
C406 C407 1.6576 .
C406 C408 1.8353 .
C406 C455 1.845 .
C406 C456 1.9205 .
C407 C458 0.7301 .
C407 C457 1.1217 .
C407 C408 1.6377 .
C408 C457 1.0875 .
C408 C458 1.7795 .
C408 C456 2.0327 .
C455 C456 1.7604 .
C455 C413 1.7781 .
C456 C457 1.5249 .
C457 C458 1.6327 .
C409 C459 0.5662 .
C409 C410 1.7945 .
C409 C460 1.8799 .
C409 C413 1.9233 .
C410 C460 0.7337 .
C410 C411 1.2319 .
C410 C459 1.3133 .
C410 C461 1.8952 .
C411 C461 0.8509 .
C411 C460 1.2345 .
C411 C412 1.667 .
C411 C462 1.8099 .
C412 C462 1.0462 .
C412 C461 1.5181 .
C459 C460 1.3694 .
C460 C461 1.8551 .
C460 C462 1.9447 .
C461 C462 1.9388 .
C413 C463 0.6518 .
C413 C464 1.7122 .
C413 C414 1.8945 .
C414 C464 1.2835 .
C414 C415 1.4087 .
C414 C463 1.7125 .
C414 C465 1.9458 .
C415 C464 1.4453 .
C415 C416 1.555 .
C415 C465 1.9766 .
C463 C464 1.1607 .
C464 C465 1.3699 .
C465 C466 1.952 .
O140 Si1 1.66(2) .
O140 W112 2.27(2) .
O140 W108 2.29(2) .
O140 W111 2.38(2) .
O101 V101 1.60(3) .
O102 V102 1.61(3) .
O103 W103 1.77(3) .
O104 W104 1.73(2) .
O105 W105 1.68(2) .
O106 C362 1.76(4) 2
O106 W106 1.79(4) .
O107 W107 1.66(2) .
O108 W108 1.62(3) .
O109 W109 1.76(4) .
O110 W110 1.72(3) .
O111 W111 1.68(3) .
O112 W112 1.75(4) .
O113 V102 2.03(2) .
O113 V101 2.03(2) .
O114 V101 1.92(2) .
O114 V102 2.01(2) .
O115 W103 1.79(3) .
O115 V101 1.98(3) .
O116 W104 1.83(2) .
O116 V102 1.90(2) .
O117 W105 1.79(2) .
O117 V102 1.96(2) .
O118 W106 1.85(3) .
O118 V101 1.89(3) .
O119 W103 1.83(2) .
O119 W107 1.94(2) .
O120 W107 1.807(18) .
O120 W104 1.998(18) .
O121 W104 1.90(2) .
O121 W105 1.91(2) .
O122 W108 1.80(2) .
O122 W105 2.02(2) .
O123 W106 1.88(2) .
O123 W108 1.94(2) .
O124 W103 1.89(2) .
O124 W106 1.99(2) .
O125 W109 1.91(2) .
O125 W103 2.08(2) .
O126 W110 1.92(2) .
O126 W104 2.11(2) .
O127 W111 1.88(2) .
O127 W105 2.11(2) .
O128 W112 1.89(2) .
O128 W106 2.18(2) .
O129 W109 1.85(2) .
O129 W107 2.01(3) .
O130 W110 1.91(2) .
O130 W107 1.93(2) .
O131 W111 1.78(2) .
O131 W108 1.96(2) .
O132 W112 1.90(3) .
O132 W108 2.02(3) .
O133 W109 1.89(2) .
O133 W110 1.96(2) .
O134 W110 1.86(2) .
O134 W111 1.96(2) .
O135 W112 1.89(3) .
O135 W111 2.03(3) .
O136 W109 1.89(3) .
O136 W112 1.92(3) .
O137 Si1 1.64(2) .
O137 W106 2.25(2) .
O137 W103 2.26(2) .
O138 Si1 1.624(19) .
O138 W104 2.273(18) .
O138 W105 2.303(18) .
O139 Si1 1.62(2) .
O139 W109 2.29(2) .
O139 W107 2.321(19) .
O139 W110 2.360(18) .
V101 V102 3.077(9) .

loop_
_geom_torsion_atom_site_label_1
_geom_torsion_atom_site_label_2
_geom_torsion_atom_site_label_3
_geom_torsion_atom_site_label_4
_geom_torsion
_geom_torsion_site_symmetry_1
_geom_torsion_site_symmetry_4
N101 C101 C102 C103 -172.3 . .
C101 C102 C103 C104 73.5 . .
C102 C103 C104 C466 86.5 . .
C155 C105 C106 C156 33.7 . .
C155 C105 C106 C107 -29.2 . .
C155 C105 C106 C157 -105.2 . .
C157 C106 C107 C156 -175.3 . .
C155 C106 C107 C156 60.4 . .
C105 C106 C107 C156 79.8 . .
C156 C106 C107 C157 175.3 . .
C155 C106 C107 C157 -124.4 . .
C105 C106 C107 C157 -105 . .
C156 C106 C107 C108 110.7 . .
C157 C106 C107 C108 -64.5 . .
C155 C106 C107 C108 171.1 . .
C105 C106 C107 C108 -169.5 . .
C156 C106 C107 C158 134.2 . .
C157 C106 C107 C158 -41 . .
C155 C106 C107 C158 -165.4 . .
C105 C106 C107 C158 -146 . .
C156 C107 C108 C158 110.3 . .
C157 C107 C108 C158 -30.2 . .
C106 C107 C108 C158 25.6 . .
C156 C107 C108 C157 140.5 . .
C106 C107 C108 C157 55.8 . .
C158 C107 C108 C157 30.2 . .
C106 C105 C155 N101 -132.1 . .
C106 C105 C155 C156 -21.9 . .
C156 C106 C155 C105 -145.1 . .
C107 C106 C155 C105 160.7 . .
C157 C106 C155 C105 104.3 . .
C156 C106 C155 N101 -47.4 . .
C107 C106 C155 N101 -101.6 . .
C157 C106 C155 N101 -157.9 . .
C105 C106 C155 N101 97.8 . .
C107 C106 C155 C156 -54.2 . .
C157 C106 C155 C156 -110.6 . .
C105 C106 C155 C156 145.1 . .
C157 C106 C156 C107 4.5 . .
C155 C106 C156 C107 -113.7 . .
C105 C106 C156 C107 -137.1 . .
C107 C106 C156 C155 113.7 . .
C157 C106 C156 C155 118.2 . .
C105 C106 C156 C155 -23.4 . .
C107 C106 C156 C157 -4.5 . .
C155 C106 C156 C157 -118.2 . .
C105 C106 C156 C157 -141.6 . .
C157 C107 C156 C106 -4.4 . .
C108 C107 C156 C106 -143.9 . .
C158 C107 C156 C106 -55.9 . .
C157 C107 C156 C155 -70.6 . .
C106 C107 C156 C155 -66.2 . .
C108 C107 C156 C155 150 . .
C158 C107 C156 C155 -122.1 . .
C106 C107 C156 C157 4.4 . .
C108 C107 C156 C157 -139.4 . .
C158 C107 C156 C157 -51.5 . .
C105 C155 C156 C106 37.9 . .
N101 C155 C156 C106 146.1 . .
C105 C155 C156 C107 103.4 . .
N101 C155 C156 C107 -148.4 . .
C106 C155 C156 C107 65.5 . .
C105 C155 C156 C157 69.2 . .
N101 C155 C156 C157 177.3 . .
C106 C155 C156 C157 31.2 . .
C156 C107 C157 C158 -113.9 . .
C106 C107 C157 C158 -117.5 . .
C108 C107 C157 C158 38.8 . .
C156 C107 C157 C106 3.6 . .
C108 C107 C157 C106 156.3 . .
C158 C107 C157 C106 117.5 . .
C106 C107 C157 C156 -3.6 . .
C108 C107 C157 C156 152.7 . .
C158 C107 C157 C156 113.9 . .
C156 C107 C157 C108 -152.7 . .
C106 C107 C157 C108 -156.3 . .
C158 C107 C157 C108 -38.8 . .
C156 C106 C157 C107 -4.7 . .
C155 C106 C157 C107 78.3 . .
C105 C106 C157 C107 129.4 . .
C156 C106 C157 C158 67.2 . .
C107 C106 C157 C158 71.9 . .
C155 C106 C157 C158 150.2 . .
C105 C106 C157 C158 -158.7 . .
C107 C106 C157 C156 4.7 . .
C155 C106 C157 C156 82.9 . .
C105 C106 C157 C156 134.1 . .
C156 C106 C157 C108 10.4 . .
C107 C106 C157 C108 15.1 . .
C155 C106 C157 C108 93.3 . .
C105 C106 C157 C108 144.5 . .
C106 C156 C157 C107 172.8 . .
C155 C156 C157 C107 115.1 . .
C106 C156 C157 C158 -119.5 . .
C107 C156 C157 C158 67.7 . .
C155 C156 C157 C158 -177.2 . .
C107 C156 C157 C106 -172.8 . .
C155 C156 C157 C106 -57.7 . .
C106 C156 C157 C108 -169.2 . .
C107 C156 C157 C108 18 . .
C155 C156 C157 C108 133.1 . .
C158 C108 C157 C107 131.4 . .
C107 C108 C157 C158 -131.4 . .
C107 C108 C157 C106 -20.7 . .
C158 C108 C157 C106 110.8 . .
C107 C108 C157 C156 -15.9 . .
C158 C108 C157 C156 115.6 . .
C106 C157 C158 C107 -56 . .
C156 C157 C158 C107 -31.7 . .
C108 C157 C158 C107 28.8 . .
C107 C157 C158 C108 -28.8 . .
C106 C157 C158 C108 -84.9 . .
C156 C157 C158 C108 -60.5 . .
C156 C107 C158 C157 88.8 . .
C106 C107 C158 C157 51.8 . .
C108 C107 C158 C157 -138.9 . .
C156 C107 C158 C108 -132.3 . .
C157 C107 C158 C108 138.9 . .
C106 C107 C158 C108 -169.3 . .
C107 C108 C158 C157 28.4 . .
C157 C108 C158 C107 -28.4 . .
C159 C109 C110 C160 -7.9 . .
N101 C109 C110 C160 36 . .
C159 C109 C110 C161 72.8 . .
C160 C109 C110 C161 80.7 . .
N101 C109 C110 C161 116.7 . .
C159 C109 C110 C111 136.5 . .
C160 C109 C110 C111 144.4 . .
N101 C109 C110 C111 -179.6 . .
C160 C109 C110 C159 7.9 . .
N101 C109 C110 C159 43.9 . .
C160 C110 C111 C162 71.9 . .
C161 C110 C111 C162 72.3 . .
C109 C110 C111 C162 -30.9 . .
C159 C110 C111 C162 -17.2 . .
C160 C110 C111 C161 -0.4 . .
C109 C110 C111 C161 -103.2 . .
C159 C110 C111 C161 -89.5 . .
C110 C109 C159 N101 89.9 . .
C160 C109 C159 N101 85.6 . .
C110 C109 C159 C160 4.4 . .
N101 C109 C159 C160 -85.6 . .
C160 C109 C159 C110 -4.4 . .
N101 C109 C159 C110 -89.9 . .
C160 C110 C159 C109 171.2 . .
C161 C110 C159 C109 -112.9 . .
C111 C110 C159 C109 -50.3 . .
C160 C110 C159 N101 60.9 . .
C161 C110 C159 N101 136.7 . .
C111 C110 C159 N101 -160.7 . .
C109 C110 C159 N101 -110.4 . .
C161 C110 C159 C160 75.9 . .
C111 C110 C159 C160 138.5 . .
C109 C110 C159 C160 -171.2 . .
C111 C110 C160 C161 0.3 . .
C109 C110 C160 C161 114.4 . .
C159 C110 C160 C161 111.9 . .
C161 C110 C160 C109 -114.4 . .
C111 C110 C160 C109 -114.1 . .
C159 C110 C160 C109 -2.5 . .
C161 C110 C160 C159 -111.9 . .
C111 C110 C160 C159 -111.6 . .
C109 C110 C160 C159 2.5 . .
C159 C109 C160 C110 174 . .
N101 C109 C160 C110 -149.9 . .
C159 C109 C160 C161 125.9 . .
C110 C109 C160 C161 -48.1 . .
N101 C109 C160 C161 162 . .
C110 C109 C160 C159 -174 . .
N101 C109 C160 C159 36.1 . .
C109 C159 C160 C110 -5.6 . .
N101 C159 C160 C110 -127.4 . .
C109 C159 C160 C161 -58.8 . .
N101 C159 C160 C161 179.4 . .
C110 C159 C160 C161 -53.2 . .
N101 C159 C160 C109 -121.8 . .
C110 C159 C160 C109 5.6 . .
C160 C110 C161 C111 179.8 . .
C109 C110 C161 C111 104.4 . .
C159 C110 C161 C111 120.8 . .
C111 C110 C161 C160 -179.8 . .
C109 C110 C161 C160 -75.4 . .
C159 C110 C161 C160 -58.9 . .
C160 C110 C161 C112 -89.7 . .
C111 C110 C161 C112 90.5 . .
C109 C110 C161 C112 -165.1 . .
C159 C110 C161 C112 -148.7 . .
C160 C110 C161 C162 151 . .
C111 C110 C161 C162 -28.7 . .
C109 C110 C161 C162 75.7 . .
C159 C110 C161 C162 92.1 . .
C162 C111 C161 C110 -127.5 . .
C162 C111 C161 C160 -127.3 . .
C110 C111 C161 C160 0.2 . .
C162 C111 C161 C112 112.9 . .
C110 C111 C161 C112 -119.6 . .
C110 C111 C161 C162 127.5 . .
C109 C160 C161 C110 58.4 . .
C159 C160 C161 C110 79.5 . .
C110 C160 C161 C111 -0.2 . .
C109 C160 C161 C111 58.2 . .
C159 C160 C161 C111 79.2 . .
C110 C160 C161 C112 110.8 . .
C109 C160 C161 C112 169.2 . .
C159 C160 C161 C112 -169.7 . .
C110 C160 C161 C162 -39.1 . .
C109 C160 C161 C162 19.3 . .
C159 C160 C161 C162 40.4 . .
C110 C111 C162 C161 -46.6 . .
C110 C161 C162 C111 50.1 . .
C160 C161 C162 C111 73.9 . .
C112 C161 C162 C111 -76.6 . .
C163 C113 C114 C166 -83.3 . .
N101 C113 C114 C166 -146.2 . .
C163 C113 C114 C165 -44.6 . .
N101 C113 C114 C165 -107.5 . .
C163 C113 C114 C164 4.7 . .
N101 C113 C114 C164 -58.2 . .
C163 C113 C114 C115 -120.6 . .
N101 C113 C114 C115 176.5 . .
C165 C114 C115 C166 15.9 . .
C164 C114 C115 C166 33.9 . .
C113 C114 C115 C166 112.4 . .
C114 C113 C163 N101 -104.5 . .
N101 C113 C163 C164 100.2 . .
C114 C113 C163 C164 -4.3 . .
C166 C114 C164 C165 -1.8 . .
C115 C114 C164 C165 -22.7 . .
C113 C114 C164 C165 -104.5 . .
C166 C114 C164 C163 100.5 . .
C165 C114 C164 C163 102.3 . .
C115 C114 C164 C163 79.6 . .
C113 C114 C164 C163 -2.2 . .
C113 C163 C164 C165 65.8 . .
N101 C163 C164 C165 154 . .
C113 C163 C164 C114 5.1 . .
N101 C163 C164 C114 93.4 . .
C114 C164 C165 C166 3.7 . .
C163 C164 C165 C166 -66.8 . .
C163 C164 C165 C114 -70.5 . .
C164 C114 C165 C166 -177.1 . .
C115 C114 C165 C166 -16.3 . .
C113 C114 C165 C166 -102.9 . .
C166 C114 C165 C164 177.1 . .
C115 C114 C165 C164 160.9 . .
C113 C114 C165 C164 74.3 . .
C164 C165 C166 C115 38.7 . .
C114 C165 C166 C115 42.4 . .
C164 C165 C166 C114 -3.6 . .
C164 C165 C166 C116 -69.7 . .
C114 C165 C166 C116 -66.1 . .
C114 C115 C166 C165 -41.3 . .
C114 C115 C166 C116 77.6 . .
C164 C114 C166 C165 2.2 . .
C115 C114 C166 C165 154.8 . .
C113 C114 C166 C165 83.6 . .
C165 C114 C166 C115 -154.8 . .
C164 C114 C166 C115 -152.6 . .
C113 C114 C166 C115 -71.2 . .
C165 C114 C166 C116 120.8 . .
C164 C114 C166 C116 123 . .
C115 C114 C166 C116 -84.4 . .
C113 C114 C166 C116 -155.6 . .
C263 N201 N251 C205 114 . .
C209 N201 N251 C205 -84.3 . .
C259 N201 N251 C205 -75.6 . .
C213 N201 N251 C205 108.7 . .
C251 N201 N251 C205 -152.6 . .
C263 N201 N251 C201 -78 . .
C209 N201 N251 C201 83.7 . .
C259 N201 N251 C201 92.4 . .
C213 N201 N251 C201 -83.3 . .
C205 N201 N251 C201 168 . .
C251 N201 N251 C201 15.4 . .
C263 N201 N251 C251 -93.4 . .
C209 N201 N251 C251 68.3 . .
C259 N201 N251 C251 77 . .
C213 N201 N251 C251 -98.6 . .
C205 N201 N251 C251 152.6 . .
C209 N201 N251 C263 161.7 . .
C259 N201 N251 C263 170.4 . .
C213 N201 N251 C263 -5.2 . .
C205 N201 N251 C263 -114 . .
C251 N201 N251 C263 93.4 . .
C263 N201 N251 C209 -161.7 . .
C259 N201 N251 C209 8.7 . .
C213 N201 N251 C209 -167 . .
C205 N201 N251 C209 84.3 . .
C251 N201 N251 C209 -68.3 . .
C263 N201 N251 C255 113.7 . .
C209 N201 N251 C255 -84.6 . .
C259 N201 N251 C255 -75.9 . .
C213 N201 N251 C255 108.4 . .
C205 N201 N251 C255 -0.3 . .
C251 N201 N251 C255 -152.9 . .
C263 N201 N251 C213 5.2 . .
C209 N201 N251 C213 167 . .
C259 N201 N251 C213 175.7 . .
C205 N201 N251 C213 -108.7 . .
C251 N201 N251 C213 98.6 . .
C263 N201 N251 C206 81.2 . .
C209 N201 N251 C206 -117.1 . .
C259 N201 N251 C206 -108.4 . .
C213 N201 N251 C206 76 . .
C205 N201 N251 C206 -32.8 . .
C251 N201 N251 C206 174.6 . .
N201 N251 C201 C251 -27.9 . .
C205 N251 C201 C251 135.4 . .
C263 N251 C201 C251 -75.9 . .
C209 N251 C201 C251 25 . .
C255 N251 C201 C251 140.6 . .
C213 N251 C201 C251 -91.5 . .
C206 N251 C201 C251 167.7 . .
N201 N251 C201 C202 -100.2 . .
C205 N251 C201 C202 63.1 . .
C251 N251 C201 C202 -72.4 . .
C263 N251 C201 C202 -148.2 . .
C209 N251 C201 C202 -47.4 . .
C255 N251 C201 C202 68.3 . .
C213 N251 C201 C202 -163.8 . .
C206 N251 C201 C202 95.4 . .
N201 N251 C201 C252 -69.9 . .
C205 N251 C201 C252 93.4 . .
C251 N251 C201 C252 -42 . .
C263 N251 C201 C252 -117.9 . .
C209 N251 C201 C252 -17 . .
C255 N251 C201 C252 98.6 . .
C213 N251 C201 C252 -133.5 . .
C206 N251 C201 C252 125.7 . .
C251 C201 C202 C252 12.1 . .
N251 C201 C202 C252 83.2 . .
N251 C201 C202 C251 71.1 . .
C252 C201 C202 C251 -12.1 . .
C251 C201 C202 C203 -10.6 . .
N251 C201 C202 C203 60.6 . .
C252 C201 C202 C203 -22.7 . .
C201 C202 C203 C252 28.2 . .
C251 C202 C203 C252 22.3 . .
C252 C202 C203 C253 75.5 . .
C201 C202 C203 C253 103.7 . .
C251 C202 C203 C253 97.8 . .
C252 C202 C203 C204 107.1 . .
C201 C202 C203 C204 135.3 . .
C251 C202 C203 C204 129.4 . .
C252 C203 C204 C253 -22.3 . .
C202 C203 C204 C253 -46.6 . .
N251 C201 C251 C252 -116.7 . .
C202 C201 C251 C252 -8.2 . .
C202 C201 C251 N251 108.6 . .
C252 C201 C251 N251 116.7 . .
N251 C201 C251 C202 -108.6 . .
C252 C201 C251 C202 8.2 . .
N251 C201 C251 N201 8 . .
C202 C201 C251 N201 116.5 . .
C252 C201 C251 N201 124.7 . .
N201 N251 C251 C201 161 . .
C205 N251 C251 C201 -83.3 . .
C263 N251 C251 C201 116.6 . .
C209 N251 C251 C201 -158.3 . .
C255 N251 C251 C201 -53.9 . .
C213 N251 C251 C201 99.3 . .
C206 N251 C251 C201 -14.3 . .
N201 N251 C251 C252 -103.2 . .
C205 N251 C251 C252 12.5 . .
C201 N251 C251 C252 95.8 . .
C263 N251 C251 C252 -147.6 . .
C209 N251 C251 C252 -62.4 . .
C255 N251 C251 C252 42 . .
C213 N251 C251 C252 -164.9 . .
C206 N251 C251 C252 81.6 . .
N201 N251 C251 C202 -133.5 . .
C205 N251 C251 C202 -17.7 . .
C201 N251 C251 C202 65.6 . .
C263 N251 C251 C202 -177.9 . .
C209 N251 C251 C202 -92.7 . .
C255 N251 C251 C202 11.7 . .
C213 N251 C251 C202 164.9 . .
C206 N251 C251 C202 51.3 . .
C205 N251 C251 N201 115.7 . .
C201 N251 C251 N201 -161 . .
C263 N251 C251 N201 -44.4 . .
C209 N251 C251 N201 40.8 . .
C255 N251 C251 N201 145.2 . .
C213 N251 C251 N201 -61.7 . .
C206 N251 C251 N201 -175.3 . .
C252 C202 C251 C201 -165.6 . .
C203 C202 C251 C201 172.9 . .
C201 C202 C251 C252 165.6 . .
C203 C202 C251 C252 -21.5 . .
C252 C202 C251 N251 127.9 . .
C201 C202 C251 N251 -66.5 . .
C203 C202 C251 N251 106.4 . .
C252 C202 C251 N201 107.7 . .
C201 C202 C251 N201 -86.7 . .
C203 C202 C251 N201 86.2 . .
N251 N201 C251 C201 -18.2 . .
C263 N201 C251 C201 80.5 . .
C209 N201 C251 C201 -132.4 . .
C259 N201 C251 C201 -164.7 . .
C213 N201 C251 C201 67.1 . .
C205 N201 C251 C201 -41.6 . .
N251 N201 C251 C252 91.8 . .
C263 N201 C251 C252 -169.5 . .
C209 N201 C251 C252 -22.5 . .
C259 N201 C251 C252 -54.8 . .
C213 N201 C251 C252 177.1 . .
C205 N201 C251 C252 68.3 . .
C263 N201 C251 N251 98.7 . .
C209 N201 C251 N251 -114.3 . .
C259 N201 C251 N251 -146.6 . .
C213 N201 C251 N251 85.3 . .
C205 N201 C251 N251 -23.5 . .
N251 N201 C251 C202 53.2 . .
C263 N201 C251 C202 151.9 . .
C209 N201 C251 C202 -61.1 . .
C259 N201 C251 C202 -93.4 . .
C213 N201 C251 C202 138.5 . .
C205 N201 C251 C202 29.7 . .
C201 C202 C252 C251 -7.6 . .
C203 C202 C252 C251 154.7 . .
C201 C202 C252 C203 -162.2 . .
C251 C202 C252 C203 -154.7 . .
C251 C202 C252 C201 7.6 . .
C203 C202 C252 C201 162.2 . .
C201 C202 C252 C253 132.2 . .
C251 C202 C252 C253 139.8 . .
C203 C202 C252 C253 -65.6 . .
C201 C251 C252 C202 14 . .
N251 C251 C252 C202 -62.8 . .
N201 C251 C252 C202 -91.8 . .
C201 C251 C252 C203 124.6 . .
N251 C251 C252 C203 47.9 . .
C202 C251 C252 C203 110.7 . .
N201 C251 C252 C203 18.8 . .
N251 C251 C252 C201 -76.7 . .
C202 C251 C252 C201 -14 . .
N201 C251 C252 C201 -105.8 . .
C201 C251 C252 C253 -84.8 . .
N251 C251 C252 C253 -161.6 . .
C202 C251 C252 C253 -98.8 . .
N201 C251 C252 C253 169.4 . .
C253 C203 C252 C202 -92.7 . .
C204 C203 C252 C202 -76.3 . .
C253 C203 C252 C251 159.3 . .
C202 C203 C252 C251 -108 . .
C204 C203 C252 C251 175.7 . .
C253 C203 C252 C201 -131.8 . .
C202 C203 C252 C201 -39.1 . .
C204 C203 C252 C201 -115.4 . .
C202 C203 C252 C253 92.7 . .
C204 C203 C252 C253 16.4 . .
C251 C201 C252 C202 -164 . .
N251 C201 C252 C202 -102.9 . .
N251 C201 C252 C251 61 . .
C202 C201 C252 C251 164 . .
C251 C201 C252 C203 -118.7 . .
N251 C201 C252 C203 -57.7 . .
C202 C201 C252 C203 45.3 . .
C251 C201 C252 C253 122.7 . .
N251 C201 C252 C253 -176.3 . .
C202 C201 C252 C253 -73.3 . .
C203 C204 C253 C254 -134.7 . .
C203 C204 C253 C252 23.6 . .
C202 C252 C253 C204 68.8 . .
C251 C252 C253 C204 164.6 . .
C203 C252 C253 C204 -29.6 . .
C201 C252 C253 C204 126.2 . .
C202 C252 C253 C254 -138.1 . .
C251 C252 C253 C254 -42.3 . .
C203 C252 C253 C254 123.5 . .
C201 C252 C253 C254 -80.7 . .
C202 C252 C253 C203 98.4 . .
C251 C252 C253 C203 -165.8 . .
C201 C252 C253 C203 155.8 . .
C252 C203 C253 C204 155.3 . .
C202 C203 C253 C204 127.9 . .
C252 C203 C253 C254 -108 . .
C202 C203 C253 C254 -135.4 . .
C204 C203 C253 C254 96.7 . .
C202 C203 C253 C252 -27.4 . .
C204 C203 C253 C252 -155.3 . .
N201 N251 C205 C255 -179.4 . .
C201 N251 C205 C255 11.7 . .
C251 N251 C205 C255 59.6 . .
C263 N251 C205 C255 -140.1 . .
C209 N251 C205 C255 135.9 . .
C213 N251 C205 C255 -123 . .
C206 N251 C205 C255 -30 . .
N201 N251 C205 C206 -149.4 . .
C201 N251 C205 C206 41.6 . .
C251 N251 C205 C206 89.5 . .
C263 N251 C205 C206 -110.1 . .
C209 N251 C205 C206 165.9 . .
C255 N251 C205 C206 30 . .
C213 N251 C205 C206 -93.1 . .
C201 N251 C205 N201 -169 . .
C251 N251 C205 N201 -121.1 . .
C263 N251 C205 N201 39.3 . .
C209 N251 C205 N201 -44.7 . .
C255 N251 C205 N201 179.4 . .
C213 N251 C205 N201 56.3 . .
C206 N251 C205 N201 149.4 . .
N201 N251 C205 C256 -140.2 . .
C201 N251 C205 C256 50.8 . .
C251 N251 C205 C256 98.7 . .
C263 N251 C205 C256 -101 . .
C209 N251 C205 C256 175 . .
C255 N251 C205 C256 39.1 . .
C213 N251 C205 C256 -83.9 . .
C206 N251 C205 C256 9.1 . .
N201 N251 C205 C209 44.7 . .
C201 N251 C205 C209 -124.3 . .
C251 N251 C205 C209 -76.4 . .
C263 N251 C205 C209 84 . .
C255 N251 C205 C209 -135.9 . .
C213 N251 C205 C209 101 . .
C206 N251 C205 C209 -165.9 . .
N251 N201 C205 C255 1 . .
C263 N201 C205 C255 -89.9 . .
C209 N201 C205 C255 104.8 . .
C259 N201 C205 C255 151 . .
C213 N201 C205 C255 -80.5 . .
C251 N201 C205 C255 20.8 . .
C263 N201 C205 N251 -90.9 . .
C209 N201 C205 N251 103.9 . .
C259 N201 C205 N251 150.1 . .
C213 N201 C205 N251 -81.5 . .
C251 N201 C205 N251 19.8 . .
N251 N201 C205 C206 33.1 . .
C263 N201 C205 C206 -57.8 . .
C209 N201 C205 C206 137 . .
C259 N201 C205 C206 -176.9 . .
C213 N201 C205 C206 -48.4 . .
C251 N201 C205 C206 52.9 . .
N251 N201 C205 C256 45.7 . .
C263 N201 C205 C256 -45.2 . .
C209 N201 C205 C256 149.5 . .
C259 N201 C205 C256 -164.3 . .
C213 N201 C205 C256 -35.8 . .
C251 N201 C205 C256 65.5 . .
N251 N201 C205 C209 -103.9 . .
C263 N201 C205 C209 165.2 . .
C259 N201 C205 C209 46.2 . .
C213 N201 C205 C209 174.7 . .
C251 N201 C205 C209 -84 . .
N251 C205 C255 C206 56 . .
N201 C205 C255 C206 55.5 . .
C256 C205 C255 C206 -18.3 . .
C209 C205 C255 C206 109.5 . .
N251 C205 C255 C256 74.3 . .
C206 C205 C255 C256 18.3 . .
N201 C205 C255 C256 73.7 . .
C209 C205 C255 C256 127.7 . .
C206 C205 C255 N251 -56 . .
N201 C205 C255 N251 -0.6 . .
C256 C205 C255 N251 -74.3 . .
C209 C205 C255 N251 53.4 . .
N251 C205 C255 C207 146.8 . .
C206 C205 C255 C207 90.8 . .
N201 C205 C255 C207 146.2 . .
C256 C205 C255 C207 72.5 . .
C209 C205 C255 C207 -159.8 . .
N201 N251 C255 C205 0.7 . .
C201 N251 C255 C205 -171.1 . .
C251 N251 C255 C205 -143.7 . .
C263 N251 C255 C205 47.1 . .
C209 N251 C255 C205 -44.8 . .
C213 N251 C255 C205 65.1 . .
C206 N251 C255 C205 133.4 . .
N201 N251 C255 C206 -132.7 . .
C205 N251 C255 C206 -133.4 . .
C201 N251 C255 C206 55.5 . .
C251 N251 C255 C206 82.9 . .
C263 N251 C255 C206 -86.3 . .
C209 N251 C255 C206 -178.2 . .
C213 N251 C255 C206 -68.3 . .
N201 N251 C255 C256 -121.7 . .
C205 N251 C255 C256 -122.4 . .
C201 N251 C255 C256 66.5 . .
C251 N251 C255 C256 93.9 . .
C263 N251 C255 C256 -75.3 . .
C209 N251 C255 C256 -167.2 . .
C213 N251 C255 C256 -57.3 . .
C206 N251 C255 C256 11 . .
N201 N251 C255 C207 -110.6 . .
C205 N251 C255 C207 -111.3 . .
C201 N251 C255 C207 77.6 . .
C251 N251 C255 C207 105 . .
C263 N251 C255 C207 -64.2 . .
C209 N251 C255 C207 -156.1 . .
C213 N251 C255 C207 -46.2 . .
C206 N251 C255 C207 22.1 . .
C205 C255 C207 C257 -130.9 . .
C206 C255 C207 C257 -18.3 . .
C256 C255 C207 C257 -28.7 . .
N251 C255 C207 C257 -41.7 . .
C205 C255 C207 C256 -102.2 . .
C206 C255 C207 C256 10.4 . .
N251 C255 C207 C256 -13 . .
C205 C255 C207 C208 -64.8 . .
C206 C255 C207 C208 47.7 . .
C256 C255 C207 C208 37.4 . .
N251 C255 C207 C208 24.4 . .
C205 C255 C207 C206 -112.6 . .
C256 C255 C207 C206 -10.4 . .
N251 C255 C207 C206 -23.4 . .
C257 C207 C208 C256 84.8 . .
C206 C207 C208 C256 -5.9 . .
C255 C207 C208 C256 -29.1 . .
C256 C207 C208 C257 -84.8 . .
C206 C207 C208 C257 -90.8 . .
C255 C207 C208 C257 -113.9 . .
C256 C255 C206 C205 -95.7 . .
N251 C255 C206 C205 40.6 . .
C207 C255 C206 C205 -129.6 . .
C205 C255 C206 N251 -40.6 . .
C256 C255 C206 N251 -136.3 . .
C207 C255 C206 N251 -170.2 . .
C205 C255 C206 C207 129.6 . .
C256 C255 C206 C207 33.9 . .
N251 C255 C206 C207 170.2 . .
C205 C255 C206 C257 136 . .
C256 C255 C206 C257 40.3 . .
N251 C255 C206 C257 176.6 . .
C207 C255 C206 C257 6.4 . .
N251 C205 C206 C255 -125.5 . .
N201 C205 C206 C255 -144.1 . .
C256 C205 C206 C255 103.3 . .
C209 C205 C206 C255 -109.2 . .
C255 C205 C206 N251 125.5 . .
N201 C205 C206 N251 -18.5 . .
C256 C205 C206 N251 -131.2 . .
C209 C205 C206 N251 16.4 . .
C255 C205 C206 C207 -49.4 . .
N251 C205 C206 C207 -174.9 . .
N201 C205 C206 C207 166.5 . .
C256 C205 C206 C207 53.9 . .
C209 C205 C206 C207 -158.6 . .
C255 C205 C206 C257 -50 . .
N251 C205 C206 C257 -175.5 . .
N201 C205 C206 C257 166 . .
C256 C205 C206 C257 53.3 . .
C209 C205 C206 C257 -159.1 . .
N201 N251 C206 C255 64.7 . .
C205 N251 C206 C255 22.5 . .
C201 N251 C206 C255 -128.9 . .
C251 N251 C206 C255 -121.3 . .
C263 N251 C206 C255 111.5 . .
C209 N251 C206 C255 2.5 . .
C213 N251 C206 C255 122 . .
N201 N251 C206 C205 42.2 . .
C201 N251 C206 C205 -151.4 . .
C251 N251 C206 C205 -143.8 . .
C263 N251 C206 C205 89 . .
C209 N251 C206 C205 -20 . .
C255 N251 C206 C205 -22.5 . .
C213 N251 C206 C205 99.5 . .
N201 N251 C206 C207 49.9 . .
C205 N251 C206 C207 7.7 . .
C201 N251 C206 C207 -143.7 . .
C251 N251 C206 C207 -136.1 . .
C263 N251 C206 C207 96.7 . .
C209 N251 C206 C207 -12.3 . .
C255 N251 C206 C207 -14.8 . .
C213 N251 C206 C207 107.2 . .
N201 N251 C206 C257 54.4 . .
C205 N251 C206 C257 12.3 . .
C201 N251 C206 C257 -139.1 . .
C251 N251 C206 C257 -131.5 . .
C263 N251 C206 C257 101.2 . .
C209 N251 C206 C257 -7.8 . .
C255 N251 C206 C257 -10.2 . .
C213 N251 C206 C257 111.8 . .
C257 C207 C206 C255 162.9 . .
C256 C207 C206 C255 -149.3 . .
C208 C207 C206 C255 -127.8 . .
C257 C207 C206 C205 -178.6 . .
C256 C207 C206 C205 -130.8 . .
C208 C207 C206 C205 -109.3 . .
C255 C207 C206 C205 18.5 . .
C257 C207 C206 N251 176 . .
C256 C207 C206 N251 -136.2 . .
C208 C207 C206 N251 -114.7 . .
C255 C207 C206 N251 13.1 . .
C256 C207 C206 C257 47.9 . .
C208 C207 C206 C257 69.4 . .
C255 C207 C206 C257 -162.9 . .
C205 C255 C256 C257 136.7 . .
C206 C255 C256 C257 -130 . .
N251 C255 C256 C257 -173.9 . .
C207 C255 C256 C257 11.6 . .
C205 C255 C256 C208 74.4 . .
C206 C255 C256 C208 167.7 . .
N251 C255 C256 C208 123.7 . .
C207 C255 C256 C208 -50.7 . .
C205 C255 C256 C207 125.1 . .
C206 C255 C256 C207 -141.6 . .
N251 C255 C256 C207 174.4 . .
C206 C255 C256 C205 93.3 . .
N251 C255 C256 C205 49.3 . .
C207 C255 C256 C205 -125.1 . .
C257 C208 C256 C255 85.7 . .
C207 C208 C256 C255 57.6 . .
C207 C208 C256 C257 -28.1 . .
C257 C208 C256 C207 28.1 . .
C257 C208 C256 C205 106.6 . .
C207 C208 C256 C205 78.5 . .
C257 C207 C256 C255 152.3 . .
C208 C207 C256 C255 -133.5 . .
C206 C207 C256 C255 22.3 . .
C208 C207 C256 C257 74.2 . .
C206 C207 C256 C257 -130.1 . .
C255 C207 C256 C257 -152.3 . .
C257 C207 C256 C208 -74.2 . .
C206 C207 C256 C208 155.8 . .
C255 C207 C256 C208 133.5 . .
C257 C207 C256 C205 168.2 . .
C208 C207 C256 C205 -117.6 . .
C206 C207 C256 C205 38.2 . .
C255 C207 C256 C205 15.9 . .
N251 C205 C256 C255 -110.6 . .
C206 C205 C256 C255 -62.4 . .
N201 C205 C256 C255 -135 . .
C209 C205 C256 C255 -103.6 . .
C255 C205 C256 C257 -48.1 . .
N251 C205 C256 C257 -158.7 . .
C206 C205 C256 C257 -110.5 . .
N201 C205 C256 C257 176.9 . .
C209 C205 C256 C257 -151.7 . .
C255 C205 C256 C208 -115.8 . .
N251 C205 C256 C208 133.6 . .
C206 C205 C256 C208 -178.2 . .
N201 C205 C256 C208 109.2 . .
C209 C205 C256 C208 140.6 . .
C255 C205 C256 C207 -53.7 . .
N251 C205 C256 C207 -164.3 . .
C206 C205 C256 C207 -116.1 . .
N201 C205 C256 C207 171.3 . .
C209 C205 C256 C207 -157.2 . .
C208 C207 C257 C256 -60 . .
C206 C207 C257 C256 10.5 . .
C255 C207 C257 C256 19.6 . .
C256 C207 C257 C208 60 . .
C206 C207 C257 C208 70.5 . .
C255 C207 C257 C208 79.5 . .
C256 C207 C257 C258 134.3 . .
C208 C207 C257 C258 74.3 . .
C206 C207 C257 C258 144.8 . .
C255 C207 C257 C258 153.9 . .
C256 C207 C257 C206 -10.5 . .
C208 C207 C257 C206 -70.5 . .
C255 C207 C257 C206 9.1 . .
C255 C256 C257 C207 -27.9 . .
C208 C256 C257 C207 92.6 . .
C205 C256 C257 C207 -13.1 . .
C255 C256 C257 C208 -120.4 . .
C207 C256 C257 C208 -92.6 . .
C205 C256 C257 C208 -105.7 . .
C255 C256 C257 C258 -154.3 . .
C208 C256 C257 C258 -33.8 . .
C207 C256 C257 C258 -126.4 . .
C205 C256 C257 C258 -139.5 . .
C255 C256 C257 C206 31.9 . .
C208 C256 C257 C206 152.3 . .
C207 C256 C257 C206 59.7 . .
C205 C256 C257 C206 46.7 . .
C256 C208 C257 C207 -80.6 . .
C207 C208 C257 C256 80.6 . .
C256 C208 C257 C258 154.9 . .
C207 C208 C257 C258 -124.5 . .
C256 C208 C257 C206 -5.8 . .
C207 C208 C257 C206 74.8 . .
C255 C206 C257 C207 -17.1 . .
C205 C206 C257 C207 1.5 . .
N251 C206 C257 C207 -8 . .
C255 C206 C257 C256 -135.1 . .
C205 C206 C257 C256 -116.5 . .
N251 C206 C257 C256 -126.1 . .
C207 C206 C257 C256 -118 . .
C255 C206 C257 C208 -109.9 . .
C205 C206 C257 C208 -91.3 . .
N251 C206 C257 C208 -100.8 . .
C207 C206 C257 C208 -92.8 . .
C255 C206 C257 C258 -142.8 . .
C205 C206 C257 C258 -124.2 . .
N251 C206 C257 C258 -133.8 . .
C207 C206 C257 C258 -125.7 . .
N251 N201 C209 C259 174.5 . .
C263 N201 C209 C259 -39.1 . .
C213 N201 C209 C259 -48 . .
C205 N201 C209 C259 116.6 . .
C251 N201 C209 C259 -142.8 . .
C263 N201 C209 N251 146.4 . .
C259 N201 C209 N251 -174.5 . .
C213 N201 C209 N251 137.6 . .
C205 N201 C209 N251 -57.9 . .
C251 N201 C209 N251 42.7 . .
N251 N201 C209 C205 57.9 . .
C263 N201 C209 C205 -155.7 . .
C259 N201 C209 C205 -116.6 . .
C213 N201 C209 C205 -164.5 . .
C251 N201 C209 C205 100.6 . .
N201 N251 C209 C259 -5.9 . .
C205 N251 C209 C259 85.6 . .
C201 N251 C209 C259 -137.2 . .
C251 N251 C209 C259 -124 . .
C263 N251 C209 C259 -18.1 . .
C255 N251 C209 C259 103.1 . .
C213 N251 C209 C259 -17.2 . .
C206 N251 C209 C259 101.7 . .
C205 N251 C209 N201 91.5 . .
C201 N251 C209 N201 -131.3 . .
C251 N251 C209 N201 -118.1 . .
C263 N251 C209 N201 -12.2 . .
C255 N251 C209 N201 109 . .
C213 N251 C209 N201 -11.3 . .
C206 N251 C209 N201 107.6 . .
N201 N251 C209 C205 -91.5 . .
C201 N251 C209 C205 137.2 . .
C251 N251 C209 C205 150.3 . .
C263 N251 C209 C205 -103.8 . .
C255 N251 C209 C205 17.5 . .
C213 N251 C209 C205 -102.9 . .
C206 N251 C209 C205 16.1 . .
C255 C205 C209 C259 178.6 . .
N251 C205 C209 C259 -108.7 . .
C206 C205 C209 C259 -128.7 . .
N201 C205 C209 C259 -65.5 . .
C256 C205 C209 C259 -117.3 . .
C255 C205 C209 N201 -116 . .
N251 C205 C209 N201 -43.3 . .
C206 C205 C209 N201 -63.2 . .
C256 C205 C209 N201 -51.9 . .
C255 C205 C209 N251 -72.7 . .
C206 C205 C209 N251 -20 . .
N201 C205 C209 N251 43.3 . .
C256 C205 C209 N251 -8.6 . .
C260 C210 C211 C212 -112.3 . .
C259 C210 C211 C212 108 . .
C261 C210 C211 C212 -13.5 . .
C260 C210 C211 C262 -59.5 . .
C259 C210 C211 C262 160.9 . .
C261 C210 C211 C262 39.3 . .
C260 C210 C211 C261 -98.8 . .
C259 C210 C211 C261 121.5 . .
C261 C211 C212 C262 52.5 . .
C210 C211 C212 C262 62.1 . .
C262 C211 C212 C261 -52.5 . .
C210 C211 C212 C261 9.6 . .
N201 C209 C259 C210 110.1 . .
N251 C209 C259 C210 113.4 . .
C205 C209 C259 C210 156.5 . .
N251 C209 C259 N201 3.2 . .
C205 C209 C259 N201 46.4 . .
N201 C209 C259 C260 89 . .
N251 C209 C259 C260 92.2 . .
C205 C209 C259 C260 135.4 . .
N201 C209 C259 C263 10.9 . .
N251 C209 C259 C263 14.2 . .
C205 C209 C259 C263 57.3 . .
C260 C210 C259 C209 -88.7 . .
C261 C210 C259 C209 118.4 . .
C211 C210 C259 C209 49.8 . .
C260 C210 C259 N201 -31.4 . .
C261 C210 C259 N201 175.8 . .
C211 C210 C259 N201 107.1 . .
C261 C210 C259 C260 -152.8 . .
C211 C210 C259 C260 138.5 . .
C260 C210 C259 C263 -3.2 . .
C261 C210 C259 C263 -156 . .
C211 C210 C259 C263 135.3 . .
N251 N201 C259 C209 -11.3 . .
C263 N201 C259 C209 159.2 . .
C213 N201 C259 C209 163.9 . .
C205 N201 C259 C209 -73.3 . .
C251 N201 C259 C209 44.9 . .
N251 N201 C259 C210 -109.4 . .
C263 N201 C259 C210 61 . .
C209 N201 C259 C210 -98.2 . .
C213 N201 C259 C210 65.7 . .
C205 N201 C259 C210 -171.5 . .
C251 N201 C259 C210 -53.3 . .
N251 N201 C259 C260 -119.7 . .
C263 N201 C259 C260 50.7 . .
C209 N201 C259 C260 -108.5 . .
C213 N201 C259 C260 55.4 . .
C205 N201 C259 C260 178.2 . .
C251 N201 C259 C260 -63.6 . .
N251 N201 C259 C263 -170.5 . .
C209 N201 C259 C263 -159.2 . .
C213 N201 C259 C263 4.7 . .
C205 N201 C259 C263 127.5 . .
C251 N201 C259 C263 -114.3 . .
C259 C210 C260 C261 -157 . .
C211 C210 C260 C261 67.6 . .
C261 C210 C260 C259 157 . .
C211 C210 C260 C259 -135.4 . .
C209 C259 C260 C210 99.8 . .
N201 C259 C260 C210 152.5 . .
C263 C259 C260 C210 176.8 . .
C209 C259 C260 C261 117 . .
C210 C259 C260 C261 17.2 . .
N201 C259 C260 C261 169.6 . .
C263 C259 C260 C261 -166 . .
C260 C210 C261 C262 69.5 . .
C259 C210 C261 C262 -135.5 . .
C211 C210 C261 C262 -41.4 . .
C259 C210 C261 C260 155 . .
C211 C210 C261 C260 -110.9 . .
C260 C210 C261 C211 110.9 . .
C259 C210 C261 C211 -94.1 . .
C260 C210 C261 C212 119.6 . .
C259 C210 C261 C212 -85.4 . .
C211 C210 C261 C212 8.7 . .
C259 C260 C261 C210 -14.9 . .
C210 C260 C261 C262 -114.6 . .
C259 C260 C261 C262 -129.5 . .
C210 C260 C261 C211 -65.1 . .
C259 C260 C261 C211 -80 . .
C210 C260 C261 C212 -71.2 . .
C259 C260 C261 C212 -86.1 . .
C212 C211 C261 C210 167.7 . .
C262 C211 C261 C210 -125.5 . .
C212 C211 C261 C262 -66.9 . .
C210 C211 C261 C262 125.5 . .
C212 C211 C261 C260 -172.2 . .
C262 C211 C261 C260 -105.3 . .
C210 C211 C261 C260 20.2 . .
C262 C211 C261 C212 66.9 . .
C210 C211 C261 C212 -167.7 . .
C211 C212 C261 C210 -13 . .
C262 C212 C261 C210 -89.7 . .
C211 C212 C261 C262 76.7 . .
C211 C212 C261 C260 9.3 . .
C262 C212 C261 C260 -67.4 . .
C262 C212 C261 C211 -76.7 . .
C210 C261 C262 C212 108.4 . .
C260 C261 C262 C212 128.6 . .
C211 C261 C262 C212 53.8 . .
C210 C261 C262 C211 54.6 . .
C260 C261 C262 C211 74.9 . .
C212 C261 C262 C211 -53.8 . .
C211 C212 C262 C261 -78.9 . .
C261 C212 C262 C211 78.9 . .
C212 C211 C262 C261 93 . .
C210 C211 C262 C261 -34.7 . .
C261 C211 C262 C212 -93 . .
C210 C211 C262 C212 -127.7 . .
N251 N201 C213 C263 158.9 . .
C209 N201 C213 C263 20 . .
C259 N201 C213 C263 -18.8 . .
C205 N201 C213 C263 -143.8 . .
C251 N201 C213 C263 112.6 . .
N251 N201 C213 C214 -138.6 . .
C263 N201 C213 C214 62.5 . .
C209 N201 C213 C214 82.6 . .
C259 N201 C213 C214 43.7 . .
C205 N201 C213 C214 -81.3 . .
C251 N201 C213 C214 175.1 . .
N251 N201 C213 C264 154.1 . .
C263 N201 C213 C264 -4.8 . .
C209 N201 C213 C264 15.3 . .
C259 N201 C213 C264 -23.6 . .
C205 N201 C213 C264 -148.6 . .
C251 N201 C213 C264 107.8 . .
C263 N201 C213 N251 -158.9 . .
C209 N201 C213 N251 -138.8 . .
C259 N201 C213 N251 -177.7 . .
C205 N201 C213 N251 57.4 . .
C251 N201 C213 N251 -46.3 . .
N201 N251 C213 C263 -12.5 . .
C205 N251 C213 C263 -89.3 . .
C201 N251 C213 C263 123.5 . .
C251 N251 C213 C263 89.3 . .
C209 N251 C213 C263 -3.1 . .
C255 N251 C213 C263 -112.6 . .
C206 N251 C213 C263 -144.1 . .
N201 N251 C213 C214 48.8 . .
C205 N251 C213 C214 -28 . .
C201 N251 C213 C214 -175.2 . .
C251 N251 C213 C214 150.6 . .
C263 N251 C213 C214 61.3 . .
C209 N251 C213 C214 58.2 . .
C255 N251 C213 C214 -51.3 . .
C206 N251 C213 C214 -82.8 . .
C205 N251 C213 N201 -76.9 . .
C201 N251 C213 N201 136 . .
C251 N251 C213 N201 101.8 . .
C263 N251 C213 N201 12.5 . .
C209 N251 C213 N201 9.3 . .
C255 N251 C213 N201 -100.2 . .
C206 N251 C213 N201 -131.7 . .
N201 N251 C213 C264 -36.1 . .
C205 N251 C213 C264 -112.9 . .
C201 N251 C213 C264 99.9 . .
C251 N251 C213 C264 65.7 . .
C263 N251 C213 C264 -23.6 . .
C209 N251 C213 C264 -26.8 . .
C255 N251 C213 C264 -136.2 . .
C206 N251 C213 C264 -167.7 . .
C263 C213 C214 C215 -134.5 . .
N201 C213 C214 C215 -161.9 . .
C264 C213 C214 C215 -53.6 . .
N251 C213 C214 C215 175.9 . .
N201 C213 C214 C263 -27.4 . .
C264 C213 C214 C263 80.9 . .
N251 C213 C214 C263 -49.6 . .
C263 C213 C214 C264 -80.9 . .
N201 C213 C214 C264 -108.3 . .
N251 C213 C214 C264 -130.4 . .
C213 C214 C215 C266 -171.6 . .
C263 C214 C215 C266 172.3 . .
C264 C214 C215 C266 136.3 . .
C213 C214 C215 C216 -62.8 . .
C263 C214 C215 C216 -78.9 . .
C264 C214 C215 C216 -114.8 . .
C213 C214 C215 C264 52.1 . .
C263 C214 C215 C264 36 . .
C213 C214 C215 C265 83.7 . .
C263 C214 C215 C265 67.6 . .
C264 C214 C215 C265 31.7 . .
C214 C215 C216 C266 -124.7 . .
C264 C215 C216 C266 134.6 . .
C265 C215 C216 C266 89.1 . .
C214 C213 C263 N201 -118 . .
C264 C213 C263 N201 175.4 . .
N251 C213 C263 N201 12 . .
N201 C213 C263 C214 118 . .
C264 C213 C263 C214 -66.5 . .
N251 C213 C263 C214 130 . .
C214 C213 C263 N251 -130 . .
N201 C213 C263 N251 -12 . .
C264 C213 C263 N251 163.5 . .
C214 C213 C263 C264 66.5 . .
N201 C213 C263 C264 -175.4 . .
N251 C213 C263 C264 -163.5 . .
C214 C213 C263 C259 -36.5 . .
N201 C213 C263 C259 81.5 . .
C264 C213 C263 C259 -103.1 . .
N251 C213 C263 C259 93.4 . .
N251 N201 C263 C213 -21.9 . .
C209 N201 C263 C213 -167.9 . .
C259 N201 C263 C213 162.8 . .
C205 N201 C263 C213 39.8 . .
C251 N201 C263 C213 -69.8 . .
N251 N201 C263 C214 -121.5 . .
C209 N201 C263 C214 92.5 . .
C259 N201 C263 C214 63.3 . .
C213 N201 C263 C214 -99.5 . .
C205 N201 C263 C214 -59.7 . .
C251 N201 C263 C214 -169.3 . .
C209 N201 C263 N251 -146 . .
C259 N201 C263 N251 -175.3 . .
C213 N201 C263 N251 21.9 . .
C205 N201 C263 N251 61.7 . .
C251 N201 C263 N251 -47.9 . .
N251 N201 C263 C264 150.6 . .
C209 N201 C263 C264 4.6 . .
C259 N201 C263 C264 -24.7 . .
C213 N201 C263 C264 172.5 . .
C205 N201 C263 C264 -147.7 . .
C251 N201 C263 C264 102.7 . .
N251 N201 C263 C259 175.3 . .
C209 N201 C263 C259 29.3 . .
C213 N201 C263 C259 -162.8 . .
C205 N201 C263 C259 -123 . .
C251 N201 C263 C259 127.4 . .
C215 C214 C263 C213 50.4 . .
C264 C214 C263 C213 87.8 . .
C215 C214 C263 N201 -175.8 . .
C213 C214 C263 N201 133.7 . .
C264 C214 C263 N201 -138.5 . .
C215 C214 C263 N251 146.2 . .
C213 C214 C263 N251 95.8 . .
C264 C214 C263 N251 -176.4 . .
C215 C214 C263 C264 -37.4 . .
C213 C214 C263 C264 -87.8 . .
C215 C214 C263 C259 -136.8 . .
C213 C214 C263 C259 172.8 . .
C264 C214 C263 C259 -99.4 . .
N201 N251 C263 C213 164.2 . .
C205 N251 C263 C213 94.7 . .
C201 N251 C263 C213 -62.7 . .
C251 N251 C263 C213 -95.5 . .
C209 N251 C263 C213 176.9 . .
C255 N251 C263 C213 76.1 . .
C206 N251 C263 C213 39 . .
C205 N251 C263 N201 -69.5 . .
C201 N251 C263 N201 133.1 . .
C251 N251 C263 N201 100.3 . .
C209 N251 C263 N201 12.7 . .
C255 N251 C263 N201 -88 . .
C213 N251 C263 N201 -164.2 . .
C206 N251 C263 N201 -125.2 . .
N201 N251 C263 C214 81.4 . .
C205 N251 C263 C214 11.9 . .
C201 N251 C263 C214 -145.5 . .
C251 N251 C263 C214 -178.3 . .
C209 N251 C263 C214 94.1 . .
C255 N251 C263 C214 -6.7 . .
C213 N251 C263 C214 -82.8 . .
C206 N251 C263 C214 -43.8 . .
N201 N251 C263 C264 -87.6 . .
C205 N251 C263 C264 -157 . .
C201 N251 C263 C264 45.6 . .
C251 N251 C263 C264 12.7 . .
C209 N251 C263 C264 -74.8 . .
C255 N251 C263 C264 -175.6 . .
C213 N251 C263 C264 108.3 . .
C206 N251 C263 C264 147.3 . .
N201 N251 C263 C259 -3.4 . .
C205 N251 C263 C259 -72.9 . .
C201 N251 C263 C259 129.7 . .
C251 N251 C263 C259 96.9 . .
C209 N251 C263 C259 9.3 . .
C255 N251 C263 C259 -91.4 . .
C213 N251 C263 C259 -167.6 . .
C206 N251 C263 C259 -128.6 . .
C209 C259 C263 C213 -109.8 . .
C210 C259 C263 C213 136.8 . .
N201 C259 C263 C213 -93.7 . .
C260 C259 C263 C213 135.7 . .
C209 C259 C263 N201 -16.1 . .
C210 C259 C263 N201 -129.5 . .
C260 C259 C263 N201 -130.6 . .
C209 C259 C263 C214 -145.2 . .
C210 C259 C263 C214 101.5 . .
N201 C259 C263 C214 -129 . .
C260 C259 C263 C214 100.4 . .
C209 C259 C263 N251 -13.5 . .
C210 C259 C263 N251 -126.9 . .
N201 C259 C263 N251 2.6 . .
C260 C259 C263 N251 -128 . .
C209 C259 C263 C264 149 . .
C210 C259 C263 C264 35.7 . .
N201 C259 C263 C264 165.1 . .
C260 C259 C263 C264 34.6 . .
C213 C263 C264 C265 -100.8 . .
N201 C263 C264 C265 84.6 . .
C214 C263 C264 C265 -23.1 . .
N251 C263 C264 C265 147.8 . .
C259 C263 C264 C265 67.2 . .
N201 C263 C264 C213 -174.6 . .
C214 C263 C264 C213 77.7 . .
N251 C263 C264 C213 -111.4 . .
C259 C263 C264 C213 168 . .
C213 C263 C264 C215 -49.5 . .
N201 C263 C264 C215 135.8 . .
C214 C263 C264 C215 28.2 . .
N251 C263 C264 C215 -160.9 . .
C259 C263 C264 C215 118.4 . .
C213 C263 C264 C214 -77.7 . .
N201 C263 C264 C214 107.7 . .
N251 C263 C264 C214 170.9 . .
C259 C263 C264 C214 90.3 . .
C263 C213 C264 C265 126.9 . .
C214 C213 C264 C265 38.9 . .
N201 C213 C264 C265 129.4 . .
N251 C213 C264 C265 147.5 . .
C214 C213 C264 C263 -88 . .
N201 C213 C264 C263 2.5 . .
N251 C213 C264 C263 20.6 . .
C263 C213 C264 C215 130.5 . .
C214 C213 C264 C215 42.6 . .
N201 C213 C264 C215 133 . .
N251 C213 C264 C215 151.1 . .
C263 C213 C264 C214 88 . .
N201 C213 C264 C214 90.5 . .
N251 C213 C264 C214 108.6 . .
C266 C215 C264 C265 11.7 . .
C214 C215 C264 C265 134.6 . .
C216 C215 C264 C265 -74 . .
C266 C215 C264 C263 -152.5 . .
C214 C215 C264 C263 -29.7 . .
C216 C215 C264 C263 121.8 . .
C265 C215 C264 C263 -164.2 . .
C266 C215 C264 C213 -166.7 . .
C214 C215 C264 C213 -43.9 . .
C216 C215 C264 C213 107.5 . .
C265 C215 C264 C213 -178.4 . .
C266 C215 C264 C214 -122.8 . .
C216 C215 C264 C214 151.4 . .
C265 C215 C264 C214 -134.6 . .
C215 C214 C264 C265 -45.5 . .
C213 C214 C264 C265 -164.4 . .
C263 C214 C264 C265 172.1 . .
C215 C214 C264 C263 142.4 . .
C213 C214 C264 C263 23.5 . .
C215 C214 C264 C213 118.8 . .
C263 C214 C264 C213 -23.5 . .
C213 C214 C264 C215 -118.8 . .
C263 C214 C264 C215 -142.4 . .
C263 C264 C265 C215 54.6 . .
C213 C264 C265 C215 3.8 . .
C214 C264 C265 C215 35.2 . .
C266 C215 C265 C264 -172.6 . .
C214 C215 C265 C264 -41.1 . .
C216 C215 C265 C264 124.5 . .
C214 C215 C266 C216 151.9 . .
C264 C215 C266 C216 -109.6 . .
C265 C215 C266 C216 -101.1 . .
C309 N301 C301 C351 106.5 . .
C363 N301 C301 C351 -22.2 . .
C305 N301 C301 C351 -135.2 . .
C359 N301 C301 C351 98.1 . .
C313 N301 C301 C351 -43.7 . .
C355 N301 C301 C351 -154.7 . .
C309 N301 C301 C302 -170.9 . .
C363 N301 C301 C302 60.4 . .
C305 N301 C301 C302 -52.7 . .
C359 N301 C301 C302 -179.4 . .
C313 N301 C301 C302 38.9 . .
C351 N301 C301 C302 82.6 . .
C355 N301 C301 C302 -72.1 . .
C351 C301 C302 C352 10.8 . .
N301 C301 C302 C352 -71.9 . .
C351 C301 C302 C303 -104.9 . .
N301 C301 C302 C303 172.4 . .
N301 C301 C302 C351 -82.8 . .
C351 C301 C302 C353 -48.9 . .
N301 C301 C302 C353 -131.7 . .
C352 C302 C303 C354 -55.9 . .
C301 C302 C303 C354 52 . .
C351 C302 C303 C354 27.8 . .
C353 C302 C303 C354 -44.9 . .
C352 C302 C303 C353 -11.1 . .
C301 C302 C303 C353 96.8 . .
C351 C302 C303 C353 72.7 . .
C352 C302 C303 C304 -77.6 . .
C301 C302 C303 C304 30.3 . .
C351 C302 C303 C304 6.1 . .
C353 C302 C303 C304 -66.6 . .
C302 C303 C304 C354 70.1 . .
C353 C303 C304 C354 4.8 . .
C302 C301 C351 N301 -115.1 . .
N301 C301 C351 C302 115.1 . .
N301 C301 C351 C352 107.2 . .
C302 C301 C351 C352 -7.9 . .
C309 N301 C351 C301 -78.3 . .
C363 N301 C351 C301 159.7 . .
C305 N301 C351 C301 51 . .
C359 N301 C351 C301 -91.2 . .
C313 N301 C351 C301 138.3 . .
C355 N301 C351 C301 31.7 . .
C309 N301 C351 C302 -142.1 . .
C363 N301 C351 C302 95.8 . .
C305 N301 C351 C302 -12.9 . .
C359 N301 C351 C302 -155 . .
C301 N301 C351 C302 -63.8 . .
C313 N301 C351 C302 74.4 . .
C355 N301 C351 C302 -32.1 . .
C309 N301 C351 C352 173.9 . .
C363 N301 C351 C352 51.8 . .
C305 N301 C351 C352 -56.9 . .
C359 N301 C351 C352 161 . .
C301 N301 C351 C352 -107.9 . .
C313 N301 C351 C352 30.4 . .
C355 N301 C351 C352 -76.1 . .
C352 C302 C351 C301 -169 . .
C303 C302 C351 C301 83.9 . .
C353 C302 C351 C301 133.7 . .
C352 C302 C351 N301 -105.6 . .
C303 C302 C351 N301 147.3 . .
C301 C302 C351 N301 63.4 . .
C353 C302 C351 N301 -162.9 . .
C303 C302 C351 C352 -107.1 . .
C301 C302 C351 C352 169 . .
C353 C302 C351 C352 -57.3 . .
C303 C302 C352 C353 10.4 . .
C301 C302 C352 C353 -103.9 . .
C351 C302 C352 C353 -99.6 . .
C303 C302 C352 C351 109.9 . .
C301 C302 C352 C351 -4.3 . .
C353 C302 C352 C351 99.6 . .
C301 C351 C352 C302 11.4 . .
N301 C351 C352 C302 89.7 . .
C301 C351 C352 C353 90 . .
N301 C351 C352 C353 168.3 . .
C302 C351 C352 C353 78.6 . .
C302 C303 C353 C354 -136.4 . .
C304 C303 C353 C354 -1.8 . .
C354 C303 C353 C352 144.1 . .
C302 C303 C353 C352 7.6 . .
C304 C303 C353 C352 142.2 . .
C354 C303 C353 C302 136.4 . .
C304 C303 C353 C302 134.6 . .
C302 C352 C353 C354 13.6 . .
C351 C352 C353 C354 -47 . .
C302 C352 C353 C303 -9.1 . .
C351 C352 C353 C303 -69.7 . .
C351 C352 C353 C302 -60.6 . .
C352 C302 C353 C354 -167.6 . .
C303 C302 C353 C354 24.6 . .
C301 C302 C353 C354 -77 . .
C351 C302 C353 C354 -94 . .
C352 C302 C353 C303 167.9 . .
C301 C302 C353 C303 -101.5 . .
C351 C302 C353 C303 -118.6 . .
C303 C302 C353 C352 -167.9 . .
C301 C302 C353 C352 90.6 . .
C351 C302 C353 C352 73.5 . .
C303 C304 C354 C353 -171.8 . .
C302 C303 C354 C304 -122.7 . .
C353 C303 C354 C304 -174.6 . .
C302 C303 C354 C353 52 . .
C304 C303 C354 C353 174.6 . .
C303 C353 C354 C304 174.4 . .
C352 C353 C354 C304 133.5 . .
C302 C353 C354 C304 142.2 . .
C352 C353 C354 C303 -40.9 . .
C302 C353 C354 C303 -32.2 . .
C309 N301 C305 C355 -9.2 . .
C363 N301 C305 C355 126.6 . .
C359 N301 C305 C355 6.4 . .
C301 N301 C305 C355 -115.1 . .
C313 N301 C305 C355 139.4 . .
C351 N301 C305 C355 -133.3 . .
C309 N301 C305 C306 35.3 . .
C363 N301 C305 C306 171 . .
C359 N301 C305 C306 50.8 . .
C301 N301 C305 C306 -70.6 . .
C313 N301 C305 C306 -176.1 . .
C351 N301 C305 C306 -88.9 . .
C355 N301 C305 C306 44.5 . .
C355 C305 C306 C307 -91.2 . .
N301 C305 C306 C307 -174.2 . .
N301 C305 C306 C355 -83 . .
C355 C305 C306 C356 -50.4 . .
N301 C305 C306 C356 -133.4 . .
C355 C306 C307 C358 -139.7 . .
C356 C306 C307 C358 -167.8 . .
C305 C306 C307 C358 -117.4 . .
C355 C306 C307 C357 -48.4 . .
C356 C306 C307 C357 -76.5 . .
C305 C306 C307 C357 -26.2 . .
C355 C306 C307 C356 28 . .
C305 C306 C307 C356 50.3 . .
C355 C306 C307 C308 -85.5 . .
C356 C306 C307 C308 -113.5 . .
C305 C306 C307 C308 -63.2 . .
C306 C307 C308 C357 116.8 . .
C358 C307 C308 C357 -141.2 . .
C356 C307 C308 C357 25 . .
C306 C307 C308 C358 -102.1 . .
C357 C307 C308 C358 141.2 . .
C356 C307 C308 C358 166.1 . .
N301 C305 C355 C306 113.9 . .
N301 C305 C355 C356 -167.7 . .
C306 C305 C355 C356 78.4 . .
C306 C305 C355 N301 -113.9 . .
C307 C306 C355 C305 101.1 . .
C356 C306 C355 C305 125.9 . .
C307 C306 C355 C356 -24.8 . .
C305 C306 C355 C356 -125.9 . .
C307 C306 C355 N301 165.7 . .
C356 C306 C355 N301 -169.5 . .
C305 C306 C355 N301 64.7 . .
C309 N301 C355 C305 171.7 . .
C363 N301 C355 C305 -60.2 . .
C359 N301 C355 C305 -174.4 . .
C301 N301 C355 C305 70.2 . .
C313 N301 C355 C305 -42 . .
C351 N301 C355 C305 57.5 . .
C309 N301 C355 C306 69 . .
C363 N301 C355 C306 -162.9 . .
C305 N301 C355 C306 -102.7 . .
C359 N301 C355 C306 83 . .
C301 N301 C355 C306 -32.5 . .
C313 N301 C355 C306 -144.7 . .
C351 N301 C355 C306 -45.2 . .
C309 N301 C355 C356 -58.2 . .
C363 N301 C355 C356 70 . .
C305 N301 C355 C356 130.2 . .
C359 N301 C355 C356 -44.2 . .
C301 N301 C355 C356 -159.6 . .
C313 N301 C355 C356 88.1 . .
C351 N301 C355 C356 -172.4 . .
C358 C307 C356 C306 147.8 . .
C357 C307 C356 C306 130.7 . .
C308 C307 C356 C306 117.9 . .
C306 C307 C356 C355 -17.8 . .
C358 C307 C356 C355 130 . .
C357 C307 C356 C355 112.9 . .
C308 C307 C356 C355 100 . .
C306 C307 C356 C357 -130.7 . .
C358 C307 C356 C357 17.1 . .
C308 C307 C356 C357 -12.8 . .
C355 C306 C356 C307 -155.1 . .
C305 C306 C356 C307 -139.9 . .
C307 C306 C356 C355 155.1 . .
C305 C306 C356 C355 15.2 . .
C307 C306 C356 C357 33.9 . .
C355 C306 C356 C357 -121.2 . .
C305 C306 C356 C357 -106 . .
C305 C355 C356 C307 -88 . .
C306 C355 C356 C307 17 . .
N301 C355 C356 C307 149.5 . .
C305 C355 C356 C306 -105 . .
N301 C355 C356 C306 132.6 . .
C305 C355 C356 C357 -44.5 . .
C306 C355 C356 C357 60.6 . .
N301 C355 C356 C357 -166.9 . .
C358 C308 C357 C307 -24.5 . .
C307 C308 C357 C358 24.5 . .
C358 C308 C357 C356 -57 . .
C307 C308 C357 C356 -32.5 . .
C306 C307 C357 C308 -84.7 . .
C358 C307 C357 C308 28.6 . .
C356 C307 C357 C308 -157.6 . .
C306 C307 C357 C358 -113.2 . .
C356 C307 C357 C358 173.8 . .
C308 C307 C357 C358 -28.6 . .
C306 C307 C357 C356 72.9 . .
C358 C307 C357 C356 -173.8 . .
C308 C307 C357 C356 157.6 . .
C307 C356 C357 C308 44.3 . .
C306 C356 C357 C308 12.1 . .
C355 C356 C357 C308 -27.8 . .
C306 C356 C357 C307 -32.2 . .
C355 C356 C357 C307 -72.1 . .
C307 C356 C357 C358 -4.8 . .
C306 C356 C357 C358 -37 . .
C355 C356 C357 C358 -76.9 . .
C306 C307 C358 C308 105.8 . .
C357 C307 C358 C308 -20.1 . .
C356 C307 C358 C308 -37.9 . .
C306 C307 C358 C357 125.8 . .
C356 C307 C358 C357 -17.8 . .
C308 C307 C358 C357 20.1 . .
C357 C308 C358 C307 24.9 . .
C307 C308 C358 C357 -24.9 . .
C308 C357 C358 C307 -149.4 . .
C356 C357 C358 C307 4.6 . .
C307 C357 C358 C308 149.4 . .
C356 C357 C358 C308 154 . .
C363 N301 C309 C360 -48.2 . .
C305 N301 C309 C360 80.6 . .
C359 N301 C309 C360 -26.1 . .
C301 N301 C309 C360 -171.9 . .
C313 N301 C309 C360 -42.3 . .
C351 N301 C309 C360 -148.8 . .
C355 N301 C309 C360 77.5 . .
C360 C310 C311 C361 -32.2 . .
C359 C310 C311 C361 -78.7 . .
C360 C310 C311 C362 54.9 . .
C361 C310 C311 C362 87 . .
C359 C310 C311 C362 8.3 . .
C360 C310 C311 C312 101.6 . .
C361 C310 C311 C312 133.8 . .
C359 C310 C311 C312 55 . .
C361 C310 C311 C360 32.2 . .
C359 C310 C311 C360 -46.5 . .
C361 C311 C312 C362 68 . .
C310 C311 C312 C362 -72.7 . .
C360 C311 C312 C362 -1.8 . .
C310 C311 C312 C361 -140.6 . .
C362 C311 C312 C361 -68 . .
C360 C311 C312 C361 -69.8 . .
C309 N301 C359 C360 143.6 . .
C363 N301 C359 C360 -56.3 . .
C305 N301 C359 C360 63.3 . .
C301 N301 C359 C360 180 . .
C313 N301 C359 C360 -49.1 . .
C351 N301 C359 C360 -155 . .
C355 N301 C359 C360 65.5 . .
C309 N301 C359 C310 101 . .
C363 N301 C359 C310 -98.9 . .
C305 N301 C359 C310 20.7 . .
C301 N301 C359 C310 137.4 . .
C313 N301 C359 C310 -91.7 . .
C351 N301 C359 C310 162.4 . .
C355 N301 C359 C310 22.9 . .
C311 C310 C359 C360 81 . .
C361 C310 C359 C360 58.2 . .
C311 C310 C359 N301 150.9 . .
C360 C310 C359 N301 69.9 . .
C361 C310 C359 N301 128.1 . .
C311 C310 C360 C359 -112.5 . .
C361 C310 C360 C359 -124.3 . .
C311 C310 C360 C361 11.8 . .
C359 C310 C360 C361 124.3 . .
C361 C310 C360 C311 -11.8 . .
C359 C310 C360 C311 112.5 . .
C311 C310 C360 C309 -116.4 . .
C361 C310 C360 C309 -128.2 . .
C359 C310 C360 C309 -3.9 . .
N301 C359 C360 C310 -139.8 . .
N301 C359 C360 C361 170.3 . .
C310 C359 C360 C361 -49.9 . .
N301 C359 C360 C311 -173.2 . .
C310 C359 C360 C311 -33.4 . .
N301 C359 C360 C309 -106.6 . .
C310 C359 C360 C309 33.2 . .
C361 C311 C360 C310 151.6 . .
C362 C311 C360 C310 -137.1 . .
C312 C311 C360 C310 -135.9 . .
C361 C311 C360 C359 -134.4 . .
C310 C311 C360 C359 74 . .
C362 C311 C360 C359 -63.1 . .
C312 C311 C360 C359 -62 . .
C310 C311 C360 C361 -151.6 . .
C362 C311 C360 C361 71.2 . .
C312 C311 C360 C361 72.4 . .
C361 C311 C360 C309 -141.1 . .
C310 C311 C360 C309 67.2 . .
C362 C311 C360 C309 -69.9 . .
C312 C311 C360 C309 -68.7 . .
N301 C309 C360 C310 -150.4 . .
N301 C309 C360 C359 62.6 . .
N301 C309 C360 C361 163.5 . .
N301 C309 C360 C311 177.9 . .
C362 C311 C361 C310 -119.2 . .
C312 C311 C361 C310 -157.4 . .
C360 C311 C361 C310 -23 . .
C310 C311 C361 C362 119.2 . .
C312 C311 C361 C362 -38.1 . .
C360 C311 C361 C362 96.2 . .
C310 C311 C361 C360 23 . .
C362 C311 C361 C360 -96.2 . .
C312 C311 C361 C360 -134.3 . .
C310 C311 C361 C312 157.4 . .
C362 C311 C361 C312 38.1 . .
C360 C311 C361 C312 134.3 . .
C360 C310 C361 C311 147.8 . .
C359 C310 C361 C311 109 . .
C311 C310 C361 C362 -64.7 . .
C360 C310 C361 C362 83.1 . .
C359 C310 C361 C362 44.3 . .
C311 C310 C361 C360 -147.8 . .
C359 C310 C361 C360 -38.7 . .
C311 C310 C361 C312 -23.5 . .
C360 C310 C361 C312 124.2 . .
C359 C310 C361 C312 85.5 . .
C310 C360 C361 C311 -19.7 . .
C359 C360 C361 C311 52.3 . .
C309 C360 C361 C311 44.1 . .
C359 C360 C361 C310 72 . .
C311 C360 C361 C310 19.7 . .
C309 C360 C361 C310 63.9 . .
C310 C360 C361 C362 -105.9 . .
C359 C360 C361 C362 -33.9 . .
C311 C360 C361 C362 -86.2 . .
C309 C360 C361 C362 -42 . .
C310 C360 C361 C312 -82.7 . .
C359 C360 C361 C312 -10.7 . .
C311 C360 C361 C312 -62.9 . .
C309 C360 C361 C312 -18.8 . .
C362 C312 C361 C311 -103.6 . .
C362 C312 C361 C310 -88.7 . .
C311 C312 C361 C310 15 . .
C311 C312 C361 C362 103.6 . .
C362 C312 C361 C360 -38.2 . .
C311 C312 C361 C360 65.4 . .
C311 C312 C362 C361 -20.6 . .
C361 C312 C362 C311 20.6 . .
C311 C312 C362 O106 -157.0(12) . 2_544
C361 C312 C362 O106 -136.4(12) . 2_544
C311 C361 C362 C312 70.3 . .
C310 C361 C362 C312 104.8 . .
C360 C361 C362 C312 151.1 . .
C310 C361 C362 C311 34.5 . .
C360 C361 C362 C311 80.8 . .
C312 C361 C362 C311 -70.3 . .
C311 C361 C362 O106 156.9(18) . 2_544
C310 C361 C362 O106 -168.6(18) . 2_544
C360 C361 C362 O106 -122.3(18) . 2_544
C312 C361 C362 O106 86.6(18) . 2_544
C361 C311 C362 C312 -104.1 . .
C310 C311 C362 C312 142.5 . .
C360 C311 C362 C312 178.6 . .
C310 C311 C362 C361 -113.4 . .
C312 C311 C362 C361 104.1 . .
C360 C311 C362 C361 -77.3 . .
C361 C311 C362 O106 -39(3) . 2_544
C310 C311 C362 O106 -152(3) . 2_544
C312 C311 C362 O106 65(3) . 2_544
C360 C311 C362 O106 -116(3) . 2_544
C309 N301 C313 C363 -13.9 . .
C305 N301 C313 C363 -144.5 . .
C359 N301 C313 C363 -18.9 . .
C301 N301 C313 C363 113.9 . .
C351 N301 C313 C363 98 . .
C355 N301 C313 C363 -131.1 . .
C309 N301 C313 C364 -41.5 . .
C363 N301 C313 C364 -27.6 . .
C305 N301 C313 C364 -172.1 . .
C359 N301 C313 C364 -46.5 . .
C301 N301 C313 C364 86.3 . .
C351 N301 C313 C364 70.4 . .
C355 N301 C313 C364 -158.7 . .
C364 C314 C315 C366 -114 . .
C365 C314 C315 C366 -114.7 . .
C364 C314 C315 C365 0.7 . .
C365 C314 C315 C364 -0.7 . .
C364 C314 C315 C316 -157.3 . .
C365 C314 C315 C316 -158 . .
C365 C315 C316 C366 52.8 . .
C314 C315 C316 C366 154.6 . .
C364 C315 C316 C366 138.5 . .
N301 C313 C363 C364 -136.6 . .
C364 C313 C363 N301 136.6 . .
C309 N301 C363 C313 170 . .
C305 N301 C363 C313 37.1 . .
C359 N301 C363 C313 164.5 . .
C301 N301 C363 C313 -73.3 . .
C351 N301 C363 C313 -81.9 . .
C355 N301 C363 C313 55.3 . .
C309 N301 C363 C364 -60.6 . .
C305 N301 C363 C364 166.5 . .
C359 N301 C363 C364 -66.2 . .
C301 N301 C363 C364 56 . .
C313 N301 C363 C364 129.3 . .
C351 N301 C363 C364 47.4 . .
C355 N301 C363 C364 -175.3 . .
C315 C314 C364 C363 138.7 . .
C365 C314 C364 C363 139.2 . .
C315 C314 C364 C365 -0.5 . .
C315 C314 C364 C313 141 . .
C365 C314 C364 C313 141.6 . .
C365 C314 C364 C315 0.5 . .
C313 C363 C364 C314 177.5 . .
N301 C363 C364 C314 61 . .
C313 C363 C364 C365 -45.1 . .
N301 C363 C364 C365 -161.6 . .
N301 C363 C364 C313 -116.4 . .
C313 C363 C364 C315 -73.6 . .
N301 C363 C364 C315 169.9 . .
C363 C313 C364 C314 -4.6 . .
N301 C313 C364 C314 36.6 . .
N301 C313 C364 C363 41.2 . .
C363 C313 C364 C365 137.5 . .
N301 C313 C364 C365 178.7 . .
C363 C313 C364 C315 125.6 . .
N301 C313 C364 C315 166.8 . .
C366 C315 C364 C314 120.4 . .
C365 C315 C364 C314 -179.2 . .
C316 C315 C364 C314 26.7 . .
C366 C315 C364 C363 -17.1 . .
C365 C315 C364 C363 43.2 . .
C314 C315 C364 C363 -137.5 . .
C316 C315 C364 C363 -110.8 . .
C366 C315 C364 C365 -60.3 . .
C314 C315 C364 C365 179.2 . .
C316 C315 C364 C365 -154.1 . .
C366 C315 C364 C313 -42.3 . .
C365 C315 C364 C313 18 . .
C314 C315 C364 C313 -162.8 . .
C316 C315 C364 C313 -136.1 . .
C366 C315 C365 C364 147.3 . .
C314 C315 C365 C364 -0.5 . .
C316 C315 C365 C364 99.1 . .
C314 C315 C365 C366 -147.8 . .
C364 C315 C365 C366 -147.3 . .
C316 C315 C365 C366 -48.2 . .
C366 C315 C365 C314 147.8 . .
C364 C315 C365 C314 0.5 . .
C316 C315 C365 C314 99.6 . .
C314 C364 C365 C315 0.7 . .
C363 C364 C365 C315 -154.5 . .
C313 C364 C365 C315 -167.4 . .
C314 C364 C365 C366 18.9 . .
C363 C364 C365 C366 -136.3 . .
C313 C364 C365 C366 -149.2 . .
C315 C364 C365 C366 18.2 . .
C363 C364 C365 C314 -155.1 . .
C313 C364 C365 C314 -168 . .
C315 C364 C365 C314 -0.7 . .
C364 C314 C365 C315 -179.1 . .
C315 C314 C365 C364 179.1 . .
C364 C314 C365 C366 -161.5 . .
C315 C314 C365 C366 17.6 . .
C314 C315 C366 C365 114.7 . .
C364 C315 C366 C365 49.3 . .
C316 C315 C366 C365 162.3 . .
C365 C315 C366 C316 -162.3 . .
C314 C315 C366 C316 -47.5 . .
C364 C315 C366 C316 -113 . .
C364 C365 C366 C315 -33.6 . .
C314 C365 C366 C315 -23.7 . .
C315 C365 C366 C316 23.6 . .
C364 C365 C366 C316 -10.1 . .
C314 C365 C366 C316 -0.1 . .
C315 C316 C366 C365 -17.6 . .
C455 N401 C401 C402 142.1 . .
C409 N401 C401 C402 -40.8 . .
C459 N401 C401 C402 -63.4 . .
C413 N401 C401 C402 51.1 . .
C405 N401 C401 C402 180 . .
C463 N401 C401 C402 54.6 . .
N401 C401 C402 C403 157.3 . .
C401 C402 C403 C454 -102.2 . .
C401 C402 C403 C404 -67.9 . .
C402 C403 C404 C454 -150.6 . .
C402 C403 C454 C404 53.8 . .
C409 N401 C405 C455 104.4 . .
C459 N401 C405 C455 124.2 . .
C401 N401 C405 C455 -123.6 . .
C413 N401 C405 C455 -5.6 . .
C463 N401 C405 C455 -30.1 . .
C455 N401 C405 C406 -61 . .
C409 N401 C405 C406 43.4 . .
C459 N401 C405 C406 63.2 . .
C401 N401 C405 C406 175.4 . .
C413 N401 C405 C406 -66.6 . .
C463 N401 C405 C406 -91.1 . .
C455 C405 C406 C457 96.6 . .
N401 C405 C406 C457 139.1 . .
C455 C405 C406 C407 139.3 . .
N401 C405 C406 C407 -178.2 . .
C455 C405 C406 C408 80.9 . .
N401 C405 C406 C408 123.4 . .
N401 C405 C406 C455 42.5 . .
C455 C405 C406 C456 51.2 . .
N401 C405 C406 C456 93.8 . .
C457 C406 C407 C458 -99.9 . .
C405 C406 C407 C458 174.3 . .
C408 C406 C407 C458 -54.5 . .
C455 C406 C407 C458 -158.1 . .
C456 C406 C407 C458 -111.9 . .
C405 C406 C407 C457 -85.9 . .
C408 C406 C407 C457 45.4 . .
C455 C406 C407 C457 -58.2 . .
C456 C406 C407 C457 -12 . .
C457 C406 C407 C408 -45.4 . .
C405 C406 C407 C408 -131.3 . .
C455 C406 C407 C408 -103.7 . .
C456 C406 C407 C408 -57.4 . .
C458 C407 C408 C457 -146.2 . .
C406 C407 C408 C457 63.1 . .
C457 C407 C408 C458 146.2 . .
C406 C407 C408 C458 -150.7 . .
C458 C407 C408 C406 150.7 . .
C457 C407 C408 C406 -63.1 . .
C458 C407 C408 C456 -156.6 . .
C457 C407 C408 C456 -10.4 . .
C406 C407 C408 C456 52.7 . .
C407 C406 C408 C457 -54 . .
C405 C406 C408 C457 26.9 . .
C455 C406 C408 C457 65.8 . .
C456 C406 C408 C457 58.3 . .
C457 C406 C408 C407 54 . .
C405 C406 C408 C407 80.8 . .
C455 C406 C408 C407 119.7 . .
C456 C406 C408 C407 112.3 . .
C457 C406 C408 C458 65.8 . .
C407 C406 C408 C458 11.8 . .
C405 C406 C408 C458 92.7 . .
C455 C406 C408 C458 131.6 . .
C456 C406 C408 C458 124.1 . .
C457 C406 C408 C456 -58.3 . .
C407 C406 C408 C456 -112.3 . .
C405 C406 C408 C456 -31.5 . .
C455 C406 C408 C456 7.4 . .
C406 C405 C455 N401 123.5 . .
N401 C405 C455 C456 -179.3 . .
C406 C405 C455 C456 -55.8 . .
N401 C405 C455 C413 6.9 . .
C406 C405 C455 C413 130.4 . .
N401 C405 C455 C406 -123.5 . .
C409 N401 C455 C405 -110.5 . .
C459 N401 C455 C405 -81.5 . .
C401 N401 C455 C405 66.2 . .
C413 N401 C455 C405 175.3 . .
C463 N401 C455 C405 155.8 . .
C409 N401 C455 C456 64.2 . .
C459 N401 C455 C456 93.3 . .
C401 N401 C455 C456 -119 . .
C413 N401 C455 C456 -9.9 . .
C405 N401 C455 C456 174.8 . .
C463 N401 C455 C456 -29.4 . .
C409 N401 C455 C413 74.2 . .
C459 N401 C455 C413 103.2 . .
C401 N401 C455 C413 -109.1 . .
C405 N401 C455 C413 -175.3 . .
C463 N401 C455 C413 -19.5 . .
C409 N401 C455 C406 -50.9 . .
C459 N401 C455 C406 -21.9 . .
C401 N401 C455 C406 125.9 . .
C413 N401 C455 C406 -125.1 . .
C405 N401 C455 C406 59.6 . .
C463 N401 C455 C406 -144.5 . .
C457 C406 C455 C405 -89.9 . .
C407 C406 C455 C405 -54.3 . .
C408 C406 C455 C405 -123.2 . .
C456 C406 C455 C405 -115.1 . .
C457 C406 C455 N401 -162.2 . .
C407 C406 C455 N401 -126.6 . .
C405 C406 C455 N401 -72.3 . .
C408 C406 C455 N401 164.4 . .
C456 C406 C455 N401 172.6 . .
C457 C406 C455 C456 25.2 . .
C407 C406 C455 C456 60.8 . .
C405 C406 C455 C456 115.1 . .
C408 C406 C455 C456 -8.2 . .
C457 C406 C455 C413 127.1 . .
C407 C406 C455 C413 162.7 . .
C405 C406 C455 C413 -143 . .
C408 C406 C455 C413 93.8 . .
C456 C406 C455 C413 102 . .
C405 C455 C456 C457 33.6 . .
N401 C455 C456 C457 -141.1 . .
C413 C455 C456 C457 -150.4 . .
C406 C455 C456 C457 -22.6 . .
C405 C455 C456 C406 56.2 . .
N401 C455 C456 C406 -118.5 . .
C413 C455 C456 C406 -127.8 . .
C405 C455 C456 C408 63.1 . .
N401 C455 C456 C408 -111.6 . .
C413 C455 C456 C408 -120.8 . .
C406 C455 C456 C408 7 . .
C407 C406 C456 C457 10.2 . .
C405 C406 C456 C457 117 . .
C408 C406 C456 C457 -39.7 . .
C455 C406 C456 C457 148.1 . .
C457 C406 C456 C455 -148.1 . .
C407 C406 C456 C455 -137.8 . .
C405 C406 C456 C455 -31 . .
C408 C406 C456 C455 172.3 . .
C457 C406 C456 C408 39.7 . .
C407 C406 C456 C408 49.9 . .
C405 C406 C456 C408 156.7 . .
C455 C406 C456 C408 -172.3 . .
C407 C408 C456 C457 9.6 . .
C458 C408 C456 C457 -0.4 . .
C406 C408 C456 C457 60.3 . .
C457 C408 C456 C455 -67.6 . .
C407 C408 C456 C455 -58 . .
C458 C408 C456 C455 -68.1 . .
C406 C408 C456 C455 -7.4 . .
C457 C408 C456 C406 -60.3 . .
C407 C408 C456 C406 -50.6 . .
C458 C408 C456 C406 -60.7 . .
C458 C408 C457 C407 -14.7 . .
C406 C408 C457 C407 82.5 . .
C456 C408 C457 C407 165.8 . .
C407 C408 C457 C406 -82.5 . .
C458 C408 C457 C406 -97.2 . .
C456 C408 C457 C406 83.3 . .
C407 C408 C457 C456 -165.8 . .
C458 C408 C457 C456 179.5 . .
C406 C408 C457 C456 -83.3 . .
C407 C408 C457 C458 14.7 . .
C406 C408 C457 C458 97.2 . .
C456 C408 C457 C458 -179.5 . .
C458 C407 C457 C408 41.1 . .
C406 C407 C457 C408 -94.4 . .
C458 C407 C457 C406 135.5 . .
C408 C407 C457 C406 94.4 . .
C458 C407 C457 C456 -179.5 . .
C408 C407 C457 C456 139.4 . .
C406 C407 C457 C456 45 . .
C408 C407 C457 C458 -41.1 . .
C406 C407 C457 C458 -135.5 . .
C407 C406 C457 C408 95 . .
C405 C406 C457 C408 -160.5 . .
C455 C406 C457 C408 -126.8 . .
C456 C406 C457 C408 -100.3 . .
C405 C406 C457 C407 104.5 . .
C408 C406 C457 C407 -95 . .
C455 C406 C457 C407 138.2 . .
C456 C406 C457 C407 164.7 . .
C407 C406 C457 C456 -164.7 . .
C405 C406 C457 C456 -60.2 . .
C408 C406 C457 C456 100.3 . .
C455 C406 C457 C456 -26.5 . .
C407 C406 C457 C458 15.5 . .
C405 C406 C457 C458 120 . .
C408 C406 C457 C458 -79.5 . .
C455 C406 C457 C458 153.7 . .
C456 C406 C457 C458 -179.8 . .
C455 C456 C457 C408 121.5 . .
C406 C456 C457 C408 93.8 . .
C455 C456 C457 C407 -17.2 . .
C406 C456 C457 C407 -44.9 . .
C408 C456 C457 C407 -138.7 . .
C455 C456 C457 C406 27.7 . .
C408 C456 C457 C406 -93.8 . .
C455 C456 C457 C458 -175.6 . .
C406 C456 C457 C458 156.7 . .
C408 C456 C457 C458 62.9 . .
C408 C407 C458 C457 25.8 . .
C406 C407 C458 C457 74.6 . .
C457 C407 C458 C408 -25.8 . .
C406 C407 C458 C408 48.8 . .
C408 C457 C458 C407 -138.2 . .
C406 C457 C458 C407 -44.5 . .
C456 C457 C458 C407 158.8 . .
C407 C457 C458 C408 138.2 . .
C406 C457 C458 C408 93.7 . .
C456 C457 C458 C408 -63 . .
C457 C408 C458 C407 24.9 . .
C406 C408 C458 C407 -24.7 . .
C456 C408 C458 C407 25.3 . .
C407 C408 C458 C457 -24.9 . .
C406 C408 C458 C457 -49.6 . .
C456 C408 C458 C457 0.4 . .
C455 N401 C409 C459 107.1 . .
C401 N401 C409 C459 -69.6 . .
C413 N401 C409 C459 -178.6 . .
C405 N401 C409 C459 53 . .
C463 N401 C409 C459 -162.8 . .
C455 N401 C409 C410 89.2 . .
C459 N401 C409 C410 -17.8 . .
C401 N401 C409 C410 -87.5 . .
C413 N401 C409 C410 163.6 . .
C405 N401 C409 C410 35.2 . .
C463 N401 C409 C410 179.4 . .
C455 N401 C409 C460 112.4 . .
C459 N401 C409 C460 5.4 . .
C401 N401 C409 C460 -64.3 . .
C413 N401 C409 C460 -173.2 . .
C405 N401 C409 C460 58.4 . .
C463 N401 C409 C460 -157.4 . .
C455 N401 C409 C413 -74.3 . .
C459 N401 C409 C413 178.6 . .
C401 N401 C409 C413 109 . .
C405 N401 C409 C413 -128.4 . .
C463 N401 C409 C413 15.8 . .
C459 C409 C410 C460 52.4 . .
N401 C409 C410 C460 94.6 . .
C413 C409 C410 C460 118.3 . .
C459 C409 C410 C411 121.4 . .
N401 C409 C410 C411 163.6 . .
C460 C409 C410 C411 69 . .
C413 C409 C410 C411 -172.8 . .
N401 C409 C410 C459 42.2 . .
C460 C409 C410 C459 -52.4 . .
C413 C409 C410 C459 65.9 . .
C459 C409 C410 C461 117.5 . .
N401 C409 C410 C461 159.7 . .
C460 C409 C410 C461 65 . .
C413 C409 C410 C461 -176.7 . .
C460 C410 C411 C461 -95 . .
C459 C410 C411 C461 -160.8 . .
C409 C410 C411 C461 -171.7 . .
C459 C410 C411 C460 -65.8 . .
C409 C410 C411 C460 -76.7 . .
C461 C410 C411 C460 95 . .
C460 C410 C411 C412 9.9 . .
C459 C410 C411 C412 -55.9 . .
C409 C410 C411 C412 -66.8 . .
C461 C410 C411 C412 104.9 . .
C460 C410 C411 C462 7.5 . .
C459 C410 C411 C462 -58.3 . .
C409 C410 C411 C462 -69.2 . .
C461 C410 C411 C462 102.5 . .
C461 C411 C412 C462 121.4 . .
C410 C411 C412 C462 -3.9 . .
C460 C411 C412 C462 2.1 . .
C410 C411 C412 C461 -125.3 . .
C460 C411 C412 C461 -119.3 . .
C462 C411 C412 C461 -121.4 . .
N401 C409 C459 C410 -137.6 . .
C460 C409 C459 C410 56.8 . .
C413 C409 C459 C410 -139.1 . .
N401 C409 C459 C460 165.5 . .
C410 C409 C459 C460 -56.8 . .
C413 C409 C459 C460 164.1 . .
C410 C409 C459 N401 137.6 . .
C460 C409 C459 N401 -165.5 . .
C413 C409 C459 N401 -1.4 . .
C460 C410 C459 C409 -126.3 . .
C411 C410 C459 C409 -63.4 . .
C461 C410 C459 C409 -73 . .
C411 C410 C459 C460 62.9 . .
C409 C410 C459 C460 126.3 . .
C461 C410 C459 C460 53.2 . .
C460 C410 C459 N401 110.1 . .
C411 C410 C459 N401 172.9 . .
C409 C410 C459 N401 -123.6 . .
C461 C410 C459 N401 163.3 . .
C455 N401 C459 C409 -91.2 . .
C401 N401 C459 C409 119.5 . .
C413 N401 C459 C409 1.4 . .
C405 N401 C459 C409 -137.5 . .
C463 N401 C459 C409 19.2 . .
C455 N401 C459 C410 57.3 . .
C409 N401 C459 C410 148.5 . .
C401 N401 C459 C410 -92 . .
C413 N401 C459 C410 149.9 . .
C405 N401 C459 C410 11 . .
C463 N401 C459 C410 167.7 . .
C455 N401 C459 C460 98.5 . .
C409 N401 C459 C460 -170.3 . .
C401 N401 C459 C460 -50.8 . .
C413 N401 C459 C460 -168.8 . .
C405 N401 C459 C460 52.2 . .
C463 N401 C459 C460 -151.1 . .
C459 C410 C460 C411 125.4 . .
C409 C410 C460 C411 116.4 . .
C461 C410 C460 C411 -20.7 . .
C411 C410 C460 C459 -125.4 . .
C409 C410 C460 C459 -9 . .
C461 C410 C460 C459 -146.1 . .
C411 C410 C460 C461 20.7 . .
C459 C410 C460 C461 146.1 . .
C409 C410 C460 C461 137.1 . .
C411 C410 C460 C409 -116.4 . .
C459 C410 C460 C409 9 . .
C461 C410 C460 C409 -137.1 . .
C411 C410 C460 C462 -9.5 . .
C459 C410 C460 C462 115.8 . .
C409 C410 C460 C462 106.8 . .
C461 C410 C460 C462 -30.2 . .
C461 C411 C460 C410 112.2 . .
C412 C411 C460 C410 -174.1 . .
C462 C411 C460 C410 -172.8 . .
C461 C411 C460 C459 169.5 . .
C410 C411 C460 C459 57.4 . .
C412 C411 C460 C459 -116.7 . .
C462 C411 C460 C459 -115.5 . .
C410 C411 C460 C461 -112.2 . .
C412 C411 C460 C461 73.8 . .
C462 C411 C460 C461 75 . .
C461 C411 C460 C409 175.9 . .
C410 C411 C460 C409 63.7 . .
C412 C411 C460 C409 -110.4 . .
C462 C411 C460 C409 -109.2 . .
C461 C411 C460 C462 -75 . .
C410 C411 C460 C462 172.8 . .
C412 C411 C460 C462 -1.2 . .
C409 C459 C460 C410 102.1 . .
N401 C459 C460 C410 -96.9 . .
C409 C459 C460 C411 43.3 . .
C410 C459 C460 C411 -58.8 . .
N401 C459 C460 C411 -155.7 . .
C409 C459 C460 C461 49 . .
C410 C459 C460 C461 -53.1 . .
N401 C459 C460 C461 -150 . .
C410 C459 C460 C409 -102.1 . .
N401 C459 C460 C409 161 . .
C409 C459 C460 C462 -31.4 . .
C410 C459 C460 C462 -133.5 . .
N401 C459 C460 C462 129.5 . .
C459 C409 C460 C410 -75 . .
N401 C409 C460 C410 -89.4 . .
C413 C409 C460 C410 -100.2 . .
C459 C409 C460 C411 -139 . .
N401 C409 C460 C411 -153.4 . .
C410 C409 C460 C411 -64 . .
C413 C409 C460 C411 -164.2 . .
N401 C409 C460 C459 -14.5 . .
C410 C409 C460 C459 75 . .
C413 C409 C460 C459 -25.2 . .
C459 C409 C460 C461 -136.9 . .
N401 C409 C460 C461 -151.4 . .
C410 C409 C460 C461 -61.9 . .
C413 C409 C460 C461 -162.2 . .
C459 C409 C460 C462 150.9 . .
N401 C409 C460 C462 136.5 . .
C410 C409 C460 C462 -134.1 . .
C413 C409 C460 C462 125.7 . .
C410 C411 C461 C412 143.2 . .
C460 C411 C461 C412 99.8 . .
C462 C411 C461 C412 29.2 . .
C410 C411 C461 C460 43.4 . .
C412 C411 C461 C460 -99.8 . .
C462 C411 C461 C460 -70.6 . .
C460 C411 C461 C410 -43.4 . .
C412 C411 C461 C410 -143.2 . .
C462 C411 C461 C410 -114.1 . .
C410 C411 C461 C462 114.1 . .
C460 C411 C461 C462 70.6 . .
C412 C411 C461 C462 -29.2 . .
C462 C412 C461 C411 -57.8 . .
C462 C412 C461 C460 -25.1 . .
C411 C412 C461 C460 32.7 . .
C462 C412 C461 C410 -39.5 . .
C411 C412 C461 C410 18.3 . .
C411 C412 C461 C462 57.8 . .
C410 C460 C461 C411 -63.2 . .
C459 C460 C461 C411 -13.8 . .
C409 C460 C461 C411 -5.2 . .
C462 C460 C461 C411 93.8 . .
C410 C460 C461 C412 -141.9 . .
C411 C460 C461 C412 -78.8 . .
C459 C460 C461 C412 -92.6 . .
C409 C460 C461 C412 -83.9 . .
C462 C460 C461 C412 15 . .
C411 C460 C461 C410 63.2 . .
C459 C460 C461 C410 49.3 . .
C409 C460 C461 C410 58 . .
C462 C460 C461 C410 156.9 . .
C410 C460 C461 C462 -156.9 . .
C411 C460 C461 C462 -93.8 . .
C459 C460 C461 C462 -107.6 . .
C409 C460 C461 C462 -98.9 . .
C460 C410 C461 C411 79.3 . .
C459 C410 C461 C411 25.2 . .
C409 C410 C461 C411 10.5 . .
C460 C410 C461 C412 40.5 . .
C411 C410 C461 C412 -38.8 . .
C459 C410 C461 C412 -13.6 . .
C409 C410 C461 C412 -28.3 . .
C411 C410 C461 C460 -79.3 . .
C459 C410 C461 C460 -54.1 . .
C409 C410 C461 C460 -68.8 . .
C460 C410 C461 C462 20.3 . .
C411 C410 C461 C462 -59 . .
C459 C410 C461 C462 -33.7 . .
C409 C410 C461 C462 -48.5 . .
C461 C412 C462 C411 25.9 . .
C411 C412 C462 C461 -25.9 . .
C461 C412 C462 C460 24.6 . .
C411 C412 C462 C460 -1.3 . .
C461 C411 C462 C412 -50.9 . .
C410 C411 C462 C412 177.6 . .
C460 C411 C462 C412 -178 . .
C410 C411 C462 C461 -131.5 . .
C460 C411 C462 C461 -127.1 . .
C412 C411 C462 C461 50.9 . .
C461 C411 C462 C460 127.1 . .
C410 C411 C462 C460 -4.4 . .
C412 C411 C462 C460 178 . .
C411 C461 C462 C412 115.2 . .
C460 C461 C462 C412 151.1 . .
C410 C461 C462 C412 142.4 . .
C412 C461 C462 C411 -115.2 . .
C460 C461 C462 C411 36 . .
C410 C461 C462 C411 27.3 . .
C411 C461 C462 C460 -36 . .
C412 C461 C462 C460 -151.1 . .
C410 C461 C462 C460 -8.7 . .
C410 C460 C462 C412 11.9 . .
C411 C460 C462 C412 1.9 . .
C459 C460 C462 C412 106.3 . .
C461 C460 C462 C412 -22.7 . .
C409 C460 C462 C412 101.3 . .
C410 C460 C462 C411 10 . .
C459 C460 C462 C411 104.4 . .
C461 C460 C462 C411 -24.6 . .
C409 C460 C462 C411 99.4 . .
C410 C460 C462 C461 34.6 . .
C411 C460 C462 C461 24.6 . .
C459 C460 C462 C461 129 . .
C409 C460 C462 C461 124 . .
C455 N401 C413 C463 -103.5 . .
C409 N401 C413 C463 127.5 . .
C459 N401 C413 C463 127 . .
C401 N401 C413 C463 10.2 . .
C405 N401 C413 C463 -99.7 . .
C455 N401 C413 C464 -76.8 . .
C409 N401 C413 C464 154.2 . .
C459 N401 C413 C464 153.6 . .
C401 N401 C413 C464 36.9 . .
C405 N401 C413 C464 -73 . .
C463 N401 C413 C464 26.7 . .
C409 N401 C413 C455 -129 . .
C459 N401 C413 C455 -129.5 . .
C401 N401 C413 C455 113.7 . .
C405 N401 C413 C455 3.8 . .
C463 N401 C413 C455 103.5 . .
C455 N401 C413 C414 -34.4 . .
C409 N401 C413 C414 -163.3 . .
C459 N401 C413 C414 -163.9 . .
C401 N401 C413 C414 79.3 . .
C405 N401 C413 C414 -30.6 . .
C463 N401 C413 C414 69.1 . .
C455 N401 C413 C409 129 . .
C459 N401 C413 C409 -0.6 . .
C401 N401 C413 C409 -117.3 . .
C405 N401 C413 C409 132.8 . .
C463 N401 C413 C409 -127.5 . .
C405 C455 C413 C463 83.5 . .
N401 C455 C413 C463 91.7 . .
C456 C455 C413 C463 -89.7 . .
C406 C455 C413 C463 -167.7 . .
C405 C455 C413 N401 -8.2 . .
C456 C455 C413 N401 178.6 . .
C406 C455 C413 N401 100.6 . .
C405 C455 C413 C464 101 . .
N401 C455 C413 C464 109.2 . .
C456 C455 C413 C464 -72.2 . .
C406 C455 C413 C464 -150.2 . .
C405 C455 C413 C414 140.9 . .
N401 C455 C413 C414 149.1 . .
C456 C455 C413 C414 -32.4 . .
C406 C455 C413 C414 -110.3 . .
C405 C455 C413 C409 -43.9 . .
N401 C455 C413 C409 -35.7 . .
C456 C455 C413 C409 142.9 . .
C406 C455 C413 C409 64.9 . .
C459 C409 C413 C463 -75.3 . .
N401 C409 C413 C463 -77.1 . .
C410 C409 C413 C463 -107.8 . .
C460 C409 C413 C463 -63.4 . .
C459 C409 C413 N401 1.8 . .
C410 C409 C413 N401 -30.7 . .
C460 C409 C413 N401 13.7 . .
C459 C409 C413 C464 -43.8 . .
N401 C409 C413 C464 -45.6 . .
C410 C409 C413 C464 -76.3 . .
C460 C409 C413 C464 -31.9 . .
C459 C409 C413 C455 33 . .
N401 C409 C413 C455 31.2 . .
C410 C409 C413 C455 0.5 . .
C460 C409 C413 C455 44.9 . .
C459 C409 C413 C414 45.8 . .
N401 C409 C413 C414 43.9 . .
C410 C409 C413 C414 13.2 . .
C460 C409 C413 C414 57.6 . .
C463 C413 C414 C464 15.7 . .
N401 C413 C414 C464 -82.2 . .
C455 C413 C414 C464 -104 . .
C409 C413 C414 C464 -116.6 . .
C463 C413 C414 C415 -36.2 . .
N401 C413 C414 C415 -134.2 . .
C464 C413 C414 C415 -51.9 . .
C455 C413 C414 C415 -155.9 . .
C409 C413 C414 C415 -168.6 . .
N401 C413 C414 C463 -97.9 . .
C464 C413 C414 C463 -15.7 . .
C455 C413 C414 C463 -119.7 . .
C409 C413 C414 C463 -132.3 . .
C463 C413 C414 C465 35.8 . .
N401 C413 C414 C465 -62.2 . .
C464 C413 C414 C465 20.1 . .
C455 C413 C414 C465 -83.9 . .
C409 C413 C414 C465 -96.6 . .
C463 C414 C415 C464 38.3 . .
C413 C414 C415 C464 50 . .
C465 C414 C415 C464 -48.2 . .
C464 C414 C415 C416 99.8 . .
C463 C414 C415 C416 138.2 . .
C413 C414 C415 C416 149.9 . .
C465 C414 C415 C416 51.6 . .
C464 C414 C415 C465 48.2 . .
C463 C414 C415 C465 86.5 . .
C413 C414 C415 C465 98.2 . .
N401 C413 C463 C464 86.5 . .
C455 C413 C463 C464 43.6 . .
C414 C413 C463 C464 -24.2 . .
C409 C413 C463 C464 135 . .
N401 C413 C463 C414 110.7 . .
C464 C413 C463 C414 24.2 . .
C455 C413 C463 C414 67.8 . .
C409 C413 C463 C414 159.3 . .
C464 C413 C463 N401 -86.5 . .
C455 C413 C463 N401 -42.9 . .
C414 C413 C463 N401 -110.7 . .
C409 C413 C463 N401 48.5 . .
C464 C414 C463 C413 -159.4 . .
C415 C414 C463 C413 144.7 . .
C465 C414 C463 C413 -145 . .
C415 C414 C463 C464 -55.9 . .
C413 C414 C463 C464 159.4 . .
C465 C414 C463 C464 14.4 . .
C464 C414 C463 N401 -107.4 . .
C415 C414 C463 N401 -163.3 . .
C413 C414 C463 N401 52 . .
C465 C414 C463 N401 -93 . .
C455 N401 C463 C413 74.8 . .
C409 N401 C463 C413 -52 . .
C459 N401 C463 C413 -59.3 . .
C401 N401 C463 C413 -170.4 . .
C405 N401 C463 C413 94.4 . .
C455 N401 C463 C464 -59.7 . .
C409 N401 C463 C464 173.5 . .
C459 N401 C463 C464 166.1 . .
C401 N401 C463 C464 55.1 . .
C413 N401 C463 C464 -134.5 . .
C405 N401 C463 C464 -40.1 . .
C455 N401 C463 C414 -7.1 . .
C409 N401 C463 C414 -133.8 . .
C459 N401 C463 C414 -141.2 . .
C401 N401 C463 C414 107.7 . .
C413 N401 C463 C414 -81.9 . .
C405 N401 C463 C414 12.5 . .
C413 C463 C464 C414 33 . .
N401 C463 C464 C414 94.5 . .
C413 C463 C464 C465 -65.9 . .
C414 C463 C464 C465 -98.9 . .
N401 C463 C464 C465 -4.4 . .
C413 C463 C464 C415 92.2 . .
C414 C463 C464 C415 59.2 . .
N401 C463 C464 C415 153.7 . .
C414 C463 C464 C413 -33 . .
N401 C463 C464 C413 61.5 . .
C415 C414 C464 C463 114 . .
C413 C414 C464 C463 -7.9 . .
C465 C414 C464 C463 -159.3 . .
C415 C414 C464 C465 -86.7 . .
C463 C414 C464 C465 159.3 . .
C413 C414 C464 C465 151.4 . .
C463 C414 C464 C415 -114 . .
C413 C414 C464 C415 -121.8 . .
C465 C414 C464 C415 86.7 . .
C415 C414 C464 C413 121.8 . .
C463 C414 C464 C413 7.9 . .
C465 C414 C464 C413 -151.4 . .
C414 C415 C464 C463 -77 . .
C416 C415 C464 C463 163.5 . .
C465 C415 C464 C463 -172.4 . .
C416 C415 C464 C414 -119.4 . .
C465 C415 C464 C414 -95.3 . .
C414 C415 C464 C465 95.3 . .
C416 C415 C464 C465 -24.1 . .
C414 C415 C464 C413 -61.9 . .
C416 C415 C464 C413 178.7 . .
C465 C415 C464 C413 -157.2 . .
N401 C413 C464 C463 -101 . .
C455 C413 C464 C463 -140.2 . .
C414 C413 C464 C463 146 . .
C409 C413 C464 C463 -68.2 . .
C463 C413 C464 C414 -146 . .
N401 C413 C464 C414 113 . .
C455 C413 C464 C414 73.8 . .
C409 C413 C464 C414 145.7 . .
C463 C413 C464 C465 138.6 . .
N401 C413 C464 C465 37.7 . .
C455 C413 C464 C465 -1.6 . .
C414 C413 C464 C465 -75.4 . .
C409 C413 C464 C465 70.4 . .
C463 C413 C464 C415 -93 . .
N401 C413 C464 C415 166 . .
C455 C413 C464 C415 126.7 . .
C414 C413 C464 C415 53 . .
C409 C413 C464 C415 -161.3 . .
C463 C464 C465 C414 97.9 . .
C415 C464 C465 C414 -61.7 . .
C413 C464 C465 C414 71 . .
C463 C464 C465 C466 -114.8 . .
C414 C464 C465 C466 147.3 . .
C415 C464 C465 C466 85.7 . .
C413 C464 C465 C466 -141.7 . .
C463 C464 C465 C415 159.6 . .
C414 C464 C465 C415 61.7 . .
C413 C464 C465 C415 132.6 . .
C415 C414 C465 C464 73.8 . .
C463 C414 C465 C464 -13.9 . .
C413 C414 C465 C464 -25.5 . .
C464 C414 C465 C466 -47.3 . .
C415 C414 C465 C466 26.4 . .
C463 C414 C465 C466 -61.2 . .
C413 C414 C465 C466 -72.8 . .
C464 C414 C465 C415 -73.8 . .
C463 C414 C465 C415 -87.7 . .
C413 C414 C465 C415 -99.3 . .
C414 C415 C465 C464 -59.7 . .
C416 C415 C465 C464 158.6 . .
C464 C415 C465 C414 59.7 . .
C416 C415 C465 C414 -141.7 . .
C414 C415 C465 C466 -161.3 . .
C464 C415 C465 C466 -101.5 . .
C416 C415 C465 C466 57.1 . .
C464 C465 C466 C104 137.3 . .
C414 C465 C466 C104 166.9 . .
C415 C465 C466 C104 -175.6 . .
C103 C104 C466 C465 137.6 . .
C109 C159 N101 C155 123.5 . .
C160 C159 N101 C155 -176.1 . .
C110 C159 N101 C155 161.5 . .
C109 C159 N101 C163 -123.3 . .
C160 C159 N101 C163 -62.8 . .
C110 C159 N101 C163 -85.2 . .
C109 C159 N101 C101 11.5 . .
C160 C159 N101 C101 72 . .
C110 C159 N101 C101 49.6 . .
C109 C159 N101 C113 -107.3 . .
C160 C159 N101 C113 -46.8 . .
C110 C159 N101 C113 -69.2 . .
C160 C159 N101 C109 60.5 . .
C110 C159 N101 C109 38.1 . .
C105 C155 N101 C159 -82 . .
C156 C155 N101 C159 161.2 . .
C106 C155 N101 C159 -171.6 . .
C105 C155 N101 C163 145.6 . .
C156 C155 N101 C163 28.9 . .
C106 C155 N101 C163 56 . .
C105 C155 N101 C101 50.5 . .
C156 C155 N101 C101 -66.3 . .
C106 C155 N101 C101 -39.2 . .
C105 C155 N101 C113 169.6 . .
C156 C155 N101 C113 52.8 . .
C106 C155 N101 C113 79.9 . .
C105 C155 N101 C109 -64.7 . .
C156 C155 N101 C109 178.5 . .
C106 C155 N101 C109 -154.3 . .
C113 C163 N101 C159 30.2 . .
C164 C163 N101 C159 -77.9 . .
C113 C163 N101 C155 142.6 . .
C164 C163 N101 C155 34.5 . .
C113 C163 N101 C101 -116 . .
C164 C163 N101 C101 135.9 . .
C164 C163 N101 C113 -108.1 . .
C113 C163 N101 C109 6.2 . .
C164 C163 N101 C109 -101.9 . .
C102 C101 N101 C159 25.9 . .
C102 C101 N101 C155 -85.7 . .
C102 C101 N101 C163 171.9 . .
C102 C101 N101 C113 141.5 . .
C102 C101 N101 C109 30 . .
C163 C113 N101 C159 -156.3 . .
C114 C113 N101 C159 -68.5 . .
C163 C113 N101 C155 -47.4 . .
C114 C113 N101 C155 40.4 . .
C114 C113 N101 C163 87.8 . .
C163 C113 N101 C101 69.2 . .
C114 C113 N101 C101 157 . .
C163 C113 N101 C109 -175.6 . .
C114 C113 N101 C109 -87.7 . .
C110 C109 N101 C159 -116.9 . .
C160 C109 N101 C159 -98 . .
C159 C109 N101 C155 -61 . .
C110 C109 N101 C155 -177.9 . .
C160 C109 N101 C155 -159 . .
C159 C109 N101 C163 73.1 . .
C110 C109 N101 C163 -43.8 . .
C160 C109 N101 C163 -24.9 . .
C159 C109 N101 C101 -170.5 . .
C110 C109 N101 C101 72.6 . .
C160 C109 N101 C101 91.5 . .
C159 C109 N101 C113 76.5 . .
C110 C109 N101 C113 -40.4 . .
C160 C109 N101 C113 -21.5 . .
C2 C1 O113 V102 -92(4) . .
C2 C1 O113 V101 67(5) . .
W109 O139 Si1 O138 179.6(11) . .
W107 O139 Si1 O138 -58.7(14) . .
W110 O139 Si1 O138 57.5(14) . .
W109 O139 Si1 O137 -57.4(15) . .
W107 O139 Si1 O137 64.3(15) . .
W110 O139 Si1 O137 -179.5(12) . .
W109 O139 Si1 O140 59.8(15) . .
W107 O139 Si1 O140 -178.5(12) . .
W110 O139 Si1 O140 -62.3(15) . .
W104 O138 Si1 O139 6.7(16) . .
W105 O138 Si1 O139 -124.8(12) . .
W104 O138 Si1 O137 -114.9(13) . .
W105 O138 Si1 O137 113.6(13) . .
W104 O138 Si1 O140 126.8(13) . .
W105 O138 Si1 O140 -4.7(16) . .
W106 O137 Si1 O139 123.7(15) . .
W103 O137 Si1 O139 -7.7(18) . .
W106 O137 Si1 O138 -113.9(15) . .
W103 O137 Si1 O138 114.7(15) . .
W106 O137 Si1 O140 5.2(19) . .
W103 O137 Si1 O140 -126.2(15) . .
W112 O140 Si1 O139 -56.3(16) . .
W108 O140 Si1 O139 178.6(12) . .
W111 O140 Si1 O139 63.4(16) . .
W112 O140 Si1 O138 -177.0(12) . .
W108 O140 Si1 O138 57.8(16) . .
W111 O140 Si1 O138 -57.4(15) . .
W112 O140 Si1 O137 62.1(16) . .
W108 O140 Si1 O137 -63.1(17) . .
W111 O140 Si1 O137 -178.3(13) . .
V101 O115 W103 O103 166.3(16) . .
V101 O115 W103 O119 -89.2(17) . .
V101 O115 W103 O124 69.9(17) . .
V101 O115 W103 O125 0(6) . .
V101 O115 W103 O137 -5.6(15) . .
W107 O119 W103 O103 -113(3) . .
W107 O119 W103 O115 147(3) . .
W107 O119 W103 O124 37(5) . .
W107 O119 W103 O125 -20(3) . .
W107 O119 W103 O137 64(3) . .
W106 O124 W103 O103 -172.4(14) . .
W106 O124 W103 O115 -73.4(14) . .
W106 O124 W103 O119 37(3) . .
W106 O124 W103 O125 94.6(13) . .
W106 O124 W103 O137 9.2(11) . .
W109 O125 W103 O103 124.3(18) . .
W109 O125 W103 O115 -69(5) . .
W109 O125 W103 O119 21.3(17) . .
W109 O125 W103 O124 -139.9(18) . .
W109 O125 W103 O137 -63.7(17) . .
Si1 O137 W103 O103 125(7) . .
W106 O137 W103 O103 -18(8) . .
Si1 O137 W103 O115 -130.6(17) . .
W106 O137 W103 O115 85.9(10) . .
Si1 O137 W103 O119 -33.5(16) . .
W106 O137 W103 O119 -177.0(10) . .
Si1 O137 W103 O124 136.1(17) . .
W106 O137 W103 O124 -7.3(9) . .
Si1 O137 W103 O125 50.6(15) . .
W106 O137 W103 O125 -92.8(8) . .
V102 O116 W104 O104 -170.7(14) . .
V102 O116 W104 O121 -69.0(15) . .
V102 O116 W104 O120 89.0(14) . .
V102 O116 W104 O126 7(4) . .
V102 O116 W104 O138 6.1(13) . .
W105 O121 W104 O104 173.7(12) . .
W105 O121 W104 O116 69.0(12) . .
W105 O121 W104 O120 -34(3) . .
W105 O121 W104 O126 -93.2(12) . .
W105 O121 W104 O138 -11.5(10) . .
W107 O120 W104 O104 107(2) . .
W107 O120 W104 O116 -148.0(19) . .
W107 O120 W104 O121 -46(3) . .
W107 O120 W104 O126 13.8(19) . .
W107 O120 W104 O138 -67.3(19) . .
W110 O126 W104 O104 -114.3(18) . .
W110 O126 W104 O116 68(3) . .
W110 O126 W104 O121 144.9(18) . .
W110 O126 W104 O120 -15.7(17) . .
W110 O126 W104 O138 68.8(17) . .
Si1 O138 W104 O104 -80(8) . .
W105 O138 W104 O104 65(8) . .
Si1 O138 W104 O116 130.1(14) . .
W105 O138 W104 O116 -85.3(8) . .
Si1 O138 W104 O121 -136.3(14) . .
W105 O138 W104 O121 8.4(7) . .
Si1 O138 W104 O120 35.3(13) . .
W105 O138 W104 O120 180.0(7) . .
Si1 O138 W104 O126 -49.7(13) . .
W105 O138 W104 O126 95.0(7) . .
V102 O117 W105 O105 170.3(15) . .
V102 O117 W105 O121 66.8(15) . .
V102 O117 W105 O122 -89.3(15) . .
V102 O117 W105 O127 -6(4) . .
V102 O117 W105 O138 -7.2(13) . .
W104 O121 W105 O105 -170.8(12) . .
W104 O121 W105 O117 -69.9(13) . .
W104 O121 W105 O122 32(3) . .
W104 O121 W105 O127 91.0(12) . .
W104 O121 W105 O138 11.4(10) . .
W108 O122 W105 O105 -111(3) . .
W108 O122 W105 O117 149(3) . .
W108 O122 W105 O121 47(4) . .
W108 O122 W105 O127 -12(3) . .
W108 O122 W105 O138 67(3) . .
W111 O127 W105 O105 104(2) . .
W111 O127 W105 O117 -79(3) . .
W111 O127 W105 O121 -154(2) . .
W111 O127 W105 O122 5.1(19) . .
W111 O127 W105 O138 -78.2(19) . .
Si1 O138 W105 O105 95(16) . .
W104 O138 W105 O105 -48(17) . .
Si1 O138 W105 O117 -129.7(14) . .
W104 O138 W105 O117 86.5(8) . .
Si1 O138 W105 O121 135.4(15) . .
W104 O138 W105 O121 -8.4(7) . .
Si1 O138 W105 O122 -36.1(13) . .
W104 O138 W105 O122 -179.9(8) . .
Si1 O138 W105 O127 50.7(13) . .
W104 O138 W105 O127 -93.1(8) . .
C362 O106 W106 O118 -95(2) 2 .
C362 O106 W106 O123 4(2) 2 .
C362 O106 W106 O124 176.5(17) 2 .
C362 O106 W106 O128 91.8(19) 2 .
C362 O106 W106 O137 146(14) 2 .
V101 O118 W106 O106 -178.4(18) . .
V101 O118 W106 O123 82.5(16) . .
V101 O118 W106 O124 -76.7(17) . .
V101 O118 W106 O128 -22(5) . .
V101 O118 W106 O137 -2.6(15) . .
W108 O123 W106 O106 116(2) . .
W108 O123 W106 O118 -144(2) . .
W108 O123 W106 O124 -44(4) . .
W108 O123 W106 O128 21(2) . .
W108 O123 W106 O137 -61(2) . .
W103 O124 W106 O106 173.2(15) . .
W103 O124 W106 O118 73.9(14) . .
W103 O124 W106 O123 -28(3) . .
W103 O124 W106 O128 -93.0(13) . .
W103 O124 W106 O137 -9.3(11) . .
W112 O128 W106 O106 -116(2) . .
W112 O128 W106 O118 88(4) . .
W112 O128 W106 O123 -18.4(18) . .
W112 O128 W106 O124 142.5(19) . .
W112 O128 W106 O137 68.0(18) . .
Si1 O137 W106 O106 -105(15) . .
W103 O137 W106 O106 38(16) . .
Si1 O137 W106 O118 135.6(18) . .
W103 O137 W106 O118 -81.8(10) . .
Si1 O137 W106 O123 37.8(16) . .
W103 O137 W106 O123 -179.5(9) . .
Si1 O137 W106 O124 -135.6(18) . .
W103 O137 W106 O124 7.0(9) . .
Si1 O137 W106 O128 -49.9(16) . .
W103 O137 W106 O128 92.8(9) . .
W104 O120 W107 O107 -140.8(19) . .
W104 O120 W107 O130 -39.5(19) . .
W104 O120 W107 O119 113.5(19) . .
W104 O120 W107 O129 29(4) . .
W104 O120 W107 O139 36.4(18) . .
W110 O130 W107 O107 -177.6(13) . .
W110 O130 W107 O120 79.2(13) . .
W110 O130 W107 O119 -23(3) . .
W110 O130 W107 O129 -79.0(13) . .
W110 O130 W107 O139 -4.6(11) . .
W103 O119 W107 O107 141(3) . .
W103 O119 W107 O120 -113(3) . .
W103 O119 W107 O130 -13(5) . .
W103 O119 W107 O129 43(3) . .
W103 O119 W107 O139 -31(3) . .
W109 O129 W107 O107 179.9(13) . .
W109 O129 W107 O120 10(3) . .
W109 O129 W107 O130 79.4(14) . .
W109 O129 W107 O119 -77.8(14) . .
W109 O129 W107 O139 2.2(11) . .
Si1 O139 W107 O107 -156(6) . .
W109 O139 W107 O107 -20(7) . .
W110 O139 W107 O107 72(7) . .
Si1 O139 W107 O120 45.2(13) . .
W109 O139 W107 O120 -178.5(8) . .
W110 O139 W107 O120 -86.6(7) . .
Si1 O139 W107 O130 135.1(15) . .
W109 O139 W107 O130 -88.6(8) . .
W110 O139 W107 O130 3.3(8) . .
Si1 O139 W107 O119 -53.4(13) . .
W109 O139 W107 O119 82.9(8) . .
W110 O139 W107 O119 174.8(9) . .
Si1 O139 W107 O129 -137.9(15) . .
W109 O139 W107 O129 -1.6(8) . .
W110 O139 W107 O129 90.3(9) . .
W105 O122 W108 O108 139(3) . .
W105 O122 W108 O123 -117(3) . .
W105 O122 W108 O131 37(3) . .
W105 O122 W108 O132 -23(5) . .
W105 O122 W108 O140 -36(2) . .
W106 O123 W108 O108 -143(2) . .
W106 O123 W108 O122 111(2) . .
W106 O123 W108 O131 12(4) . .
W106 O123 W108 O132 -47(2) . .
W106 O123 W108 O140 28(2) . .
W111 O131 W108 O108 -179.8(17) . .
W111 O131 W108 O122 -76.0(17) . .
W111 O131 W108 O123 26(3) . .
W111 O131 W108 O132 84.9(17) . .
W111 O131 W108 O140 8.8(14) . .
W112 O132 W108 O108 -176.5(15) . .
W112 O132 W108 O122 -14(4) . .
W112 O132 W108 O123 82.3(13) . .
W112 O132 W108 O131 -75.0(13) . .
W112 O132 W108 O140 -1.0(11) . .
Si1 O140 W108 O108 166(6) . .
W112 O140 W108 O108 28(7) . .
W111 O140 W108 O108 -64(7) . .
Si1 O140 W108 O122 -45.8(15) . .
W112 O140 W108 O122 175.9(10) . .
W111 O140 W108 O122 84.1(9) . .
Si1 O140 W108 O123 52.5(15) . .
W112 O140 W108 O123 -85.9(9) . .
W111 O140 W108 O123 -177.7(9) . .
Si1 O140 W108 O131 -135.2(17) . .
W112 O140 W108 O131 86.4(10) . .
W111 O140 W108 O131 -5.4(9) . .
Si1 O140 W108 O132 139.1(17) . .
W112 O140 W108 O132 0.7(9) . .
W111 O140 W108 O132 -91.1(9) . .
W107 O129 W109 O109 -175.4(15) . .
W107 O129 W109 O133 -76.7(14) . .
W107 O129 W109 O136 4(4) . .
W107 O129 W109 O125 83.7(13) . .
W107 O129 W109 O139 -2.2(11) . .
W110 O133 W109 O109 174.0(15) . .
W110 O133 W109 O129 70.0(14) . .
W110 O133 W109 O136 -91.4(15) . .
W110 O133 W109 O125 -3(3) . .
W110 O133 W109 O139 -6.4(11) . .
W112 O136 W109 O109 -143(4) . .
W112 O136 W109 O129 38(7) . .
W112 O136 W109 O133 119(4) . .
W112 O136 W109 O125 -41(4) . .
W112 O136 W109 O139 44(4) . .
W103 O125 W109 O109 -153.1(18) . .
W103 O125 W109 O129 -49.9(17) . .
W103 O125 W109 O133 24(4) . .
W103 O125 W109 O136 111.7(19) . .
W103 O125 W109 O139 27.1(16) . .
Si1 O139 W109 O109 -128(10) . .
W107 O139 W109 O109 97(10) . .
W110 O139 W109 O109 7(10) . .
Si1 O139 W109 O129 136.6(14) . .
W107 O139 W109 O129 1.7(9) . .
W110 O139 W109 O129 -88.2(9) . .
Si1 O139 W109 O133 -130.7(15) . .
W107 O139 W109 O133 94.4(9) . .
W110 O139 W109 O133 4.5(8) . .
Si1 O139 W109 O136 -41.3(15) . .
W107 O139 W109 O136 -176.2(10) . .
W110 O139 W109 O136 93.9(10) . .
Si1 O139 W109 O125 50.5(13) . .
W107 O139 W109 O125 -84.4(8) . .
W110 O139 W109 O125 -174.3(8) . .
W111 O134 W110 O110 143(3) . .
W111 O134 W110 O130 -27(6) . .
W111 O134 W110 O126 39(3) . .
W111 O134 W110 O133 -115(3) . .
W111 O134 W110 O139 -43(3) . .
W107 O130 W110 O110 177.6(15) . .
W107 O130 W110 O134 -12(4) . .
W107 O130 W110 O126 -78.9(13) . .
W107 O130 W110 O133 76.4(13) . .
W107 O130 W110 O139 4.5(11) . .
W104 O126 W110 O110 142.3(18) . .
W104 O126 W110 O134 -119.3(18) . .
W104 O126 W110 O130 43.2(17) . .
W104 O126 W110 O133 -32(3) . .
W104 O126 W110 O139 -32.7(17) . .
W109 O133 W110 O110 -168.8(15) . .
W109 O133 W110 O134 92.0(14) . .
W109 O133 W110 O130 -68.9(14) . .
W109 O133 W110 O126 5(3) . .
W109 O133 W110 O139 6.3(11) . .
Si1 O139 W110 O110 168(8) . .
W109 O139 W110 O110 32(8) . .
W107 O139 W110 O110 -60(8) . .
Si1 O139 W110 O134 39.5(14) . .
W109 O139 W110 O134 -97.0(9) . .
W107 O139 W110 O134 171.2(9) . .
Si1 O139 W110 O130 -135.0(14) . .
W109 O139 W110 O130 88.5(9) . .
W107 O139 W110 O130 -3.3(8) . .
Si1 O139 W110 O126 -48.4(13) . .
W109 O139 W110 O126 175.1(8) . .
W107 O139 W110 O126 83.2(8) . .
Si1 O139 W110 O133 132.1(15) . .
W109 O139 W110 O133 -4.4(8) . .
W107 O139 W110 O133 -96.2(9) . .
W108 O131 W111 O111 179.2(17) . .
W108 O131 W111 O127 73.9(16) . .
W108 O131 W111 O134 -6(4) . .
W108 O131 W111 O135 -82.1(17) . .
W108 O131 W111 O140 -8.4(14) . .
W105 O127 W111 O111 -134(2) . .
W105 O127 W111 O131 -31(2) . .
W105 O127 W111 O134 128(2) . .
W105 O127 W111 O135 47(4) . .
W105 O127 W111 O140 42.1(18) . .
W110 O134 W111 O111 -143(3) . .
W110 O134 W111 O131 42(5) . .
W110 O134 W111 O127 -38(3) . .
W110 O134 W111 O135 118(3) . .
W110 O134 W111 O140 45(3) . .
W112 O135 W111 O111 172.7(16) . .
W112 O135 W111 O131 70.6(16) . .
W112 O135 W111 O127 -8(4) . .
W112 O135 W111 O134 -88.3(16) . .
W112 O135 W111 O140 -3.1(13) . .
Si1 O140 W111 O111 -162(7) . .
W112 O140 W111 O111 -26(8) . .
W108 O140 W111 O111 67(8) . .
Si1 O140 W111 O131 137.7(17) . .
W112 O140 W111 O131 -87.2(11) . .
W108 O140 W111 O131 5.9(10) . .
Si1 O140 W111 O127 45.3(14) . .
W112 O140 W111 O127 -179.6(9) . .
W108 O140 W111 O127 -86.5(9) . .
Si1 O140 W111 O134 -41.4(14) . .
W112 O140 W111 O134 93.7(9) . .
W108 O140 W111 O134 -173.1(9) . .
Si1 O140 W111 O135 -132.8(17) . .
W112 O140 W111 O135 2.3(9) . .
W108 O140 W111 O135 95.5(10) . .
W111 O135 W112 O112 -170.2(17) . .
W111 O135 W112 O128 1(5) . .
W111 O135 W112 O132 -73.6(16) . .
W111 O135 W112 O136 88.5(17) . .
W111 O135 W112 O140 3.2(13) . .
W106 O128 W112 O112 142(2) . .
W106 O128 W112 O135 -28(5) . .
W106 O128 W112 O132 46.2(18) . .
W106 O128 W112 O136 -117(2) . .
W106 O128 W112 O140 -30.9(17) . .
W108 O132 W112 O112 177.2(15) . .
W108 O132 W112 O135 78.8(15) . .
W108 O132 W112 O128 -84.0(14) . .
W108 O132 W112 O136 -18(4) . .
W108 O132 W112 O140 0.9(11) . .
W109 O136 W112 O112 141(4) . .
W109 O136 W112 O135 -120(5) . .
W109 O136 W112 O128 42(4) . .
W109 O136 W112 O132 -24(7) . .
W109 O136 W112 O140 -42(4) . .
Si1 O140 W112 O112 -168(9) . .
W108 O140 W112 O112 -31(10) . .
W111 O140 W112 O112 59(10) . .
Si1 O140 W112 O135 130.0(17) . .
W108 O140 W112 O135 -92.5(11) . .
W111 O140 W112 O135 -2.4(10) . .
Si1 O140 W112 O128 -50.8(15) . .
W108 O140 W112 O128 86.7(9) . .
W111 O140 W112 O128 176.8(9) . .
Si1 O140 W112 O132 -138.3(16) . .
W108 O140 W112 O132 -0.8(9) . .
W111 O140 W112 O132 89.3(10) . .
Si1 O140 W112 O136 35.9(16) . .
W108 O140 W112 O136 173.4(11) . .
W111 O140 W112 O136 -96.6(10) . .
W106 O118 V101 O101 173.0(19) . .
W106 O118 V101 O114 -80.4(17) . .
W106 O118 V101 O115 69.7(17) . .
W106 O118 V101 O113 -8(4) . .
W106 O118 V101 V102 -65.1(19) . .
V102 O114 V101 O101 -96.7(15) . .
V102 O114 V101 O118 161.6(11) . .
V102 O114 V101 O115 70(2) . .
V102 O114 V101 O113 5.9(9) . .
W103 O115 V101 O101 -164.2(19) . .
W103 O115 V101 O118 -64.0(17) . .
W103 O115 V101 O114 29(3) . .
W103 O115 V101 O113 91.5(16) . .
W103 O115 V101 V102 75.1(18) . .
C1 O113 V101 O101 -65(4) . .
V102 O113 V101 O101 98.0(15) . .
C1 O113 V101 O118 115(4) . .
V102 O113 V101 O118 -81(2) . .
C1 O113 V101 O114 -169(4) . .
V102 O113 V101 O114 -5.8(9) . .
C1 O113 V101 O115 38(4) . .
V102 O113 V101 O115 -159.0(10) . .
C1 O113 V101 V102 -163(4) . .
W104 O116 V102 O102 168.8(16) . .
W104 O116 V102 O117 60.2(15) . .
W104 O116 V102 O114 -26(3) . .
W104 O116 V102 O113 -90.0(15) . .
W104 O116 V102 V101 -71.0(15) . .
W105 O117 V102 O102 -164.2(16) . .
W105 O117 V102 O116 -58.7(15) . .
W105 O117 V102 O114 88.5(15) . .
W105 O117 V102 O113 25(3) . .
W105 O117 V102 V101 73.1(16) . .
V101 O114 V102 O102 92.5(14) . .
V101 O114 V102 O116 -72.4(19) . .
V101 O114 V102 O117 -158.7(10) . .
V101 O114 V102 O113 -6.0(9) . .
C1 O113 V102 O102 65(3) . .
V101 O113 V102 O102 -99.3(12) . .
C1 O113 V102 O116 -40(3) . .
V101 O113 V102 O116 155.8(9) . .
C1 O113 V102 O117 -123(3) . .
V101 O113 V102 O117 72.0(19) . .
C1 O113 V102 O114 170(3) . .
V101 O113 V102 O114 5.6(8) . .
C1 O113 V102 V101 165(4) . .
O101 V101 V102 O102 -3.2(17) . .
O118 V101 V102 O102 -122.8(14) . .
O114 V101 V102 O102 -98.4(15) . .
O115 V101 V102 O102 116.2(14) . .
O113 V101 V102 O102 90.6(13) . .
O101 V101 V102 O116 -123.7(15) . .
O118 V101 V102 O116 116.8(13) . .
O114 V101 V102 O116 141.2(13) . .
O115 V101 V102 O116 -4.3(13) . .
O113 V101 V102 O116 -29.9(11) . .
O101 V101 V102 O117 121.0(15) . .
O118 V101 V102 O117 1.5(13) . .
O114 V101 V102 O117 25.9(13) . .
O115 V101 V102 O117 -119.6(12) . .
O113 V101 V102 O117 -145.2(12) . .
O101 V101 V102 O114 95.2(16) . .
O118 V101 V102 O114 -24.4(14) . .
O115 V101 V102 O114 -145.4(14) . .
O113 V101 V102 O114 -171.0(14) . .
O101 V101 V102 O113 -93.8(16) . .
O118 V101 V102 O113 146.6(14) . .
O114 V101 V102 O113 171.0(14) . .
O115 V101 V102 O113 25.6(13) . .
